data_7711101
loop_
_publ_author_name
'Okuda, Jun'
'Okumura, Akira'
'Ghana, Priyabrata'
'Fink, Fabian'
'Schmidt, Regina'
'Hoffmann, Alexander'
'Spaniol, Thomas Paul'
'Herres-Pawlis, Sonja'

_publ_section_title
;
 Formate Complexes of Tri- and Tetravalent Titanium Supported by a
 Tris(phenolato)amine Ligand
;
_journal_name_full 'Dalton Transactions'
_journal_paper_doi 10.1039/D2DT01739C
_journal_year 2022
_chemical_formula_moiety 'C190 H276 N6 Na2 O24 Ti4, 6(C2 H3 N)'
_chemical_formula_sum 'C202 H294 N12 Na2 O24 Ti4'
_chemical_formula_weight 3512.05
_chemical_properties_physical Air-sensitive,Moisture-sensitive,Oxygen-sensitive
_space_group_crystal_system monoclinic
_space_group_IT_number 14
_space_group_name_Hall '-P 2ybc'
_space_group_name_H-M_alt 'P 1 21/c 1'
_atom_sites_solution_hydrogens geom
_audit_creation_date 2022-03-16
_audit_creation_method
;
Olex2 1.2
(compiled 2018.05.29 svn.r3508 for OlexSys, GUI svn.r5506)
;
_audit_update_record
;
2022-06-01 deposited with the CCDC.	2022-08-31 downloaded from the CCDC.
;
_cell_angle_alpha 90
_cell_angle_beta 93.3425(8)
_cell_angle_gamma 90
_cell_formula_units_Z 4
_cell_length_a 24.1034(3)
_cell_length_b 34.4125(3)
_cell_length_c 24.7529(3)
_cell_measurement_reflns_used 162176
_cell_measurement_temperature 100
_cell_measurement_theta_max 72.61
_cell_measurement_theta_min 2.57
_cell_volume 20496.6(4)
_computing_cell_refinement
;
X-Area Recipe 1.36.0.0 (STOE, 2020)
;
_computing_data_collection
;
X-Area Pilatus3_SV 1.31.170.0 (STOE, 2020)
;
_computing_data_reduction
;
X-Area Integrate 1.78.3.0 (STOE, 2020)
X-Area LANA 1.83.8.0 (STOE, 2020)
;
_computing_molecular_graphics 'Olex2 (Dolomanov et al., 2009)'
_computing_publication_material 'Olex2 (Dolomanov et al., 2009)'
_computing_structure_refinement 'ShelXL (Sheldrick, 2015)'
_computing_structure_solution 'SHELXT 2014/4 (Sheldrick, 2014)'
_diffrn_ambient_temperature 100
_diffrn_detector Pilatus200K
_diffrn_detector_area_resol_mean 5.81
_diffrn_detector_type 'DECTRIS PILATUS 200K'
_diffrn_measured_fraction_theta_full 0.997
_diffrn_measured_fraction_theta_max 0.983
_diffrn_measurement_details
;
 3589 frames, detector distance = 55 mm
;
_diffrn_measurement_device 'Eulerian 4-circle diffractometer'
_diffrn_measurement_device_type 'STOE STADIVARI'
_diffrn_measurement_method '\w scans'
_diffrn_radiation_collimation '0.5 mm diameter'
_diffrn_radiation_monochromator graphite
_diffrn_radiation_polarisn_norm 270
_diffrn_radiation_probe x-ray
_diffrn_radiation_type CuK\a
_diffrn_radiation_wavelength 1.54178
_diffrn_reflns_av_R_equivalents 0.0650
_diffrn_reflns_av_unetI/netI 0.0395
_diffrn_reflns_Laue_measured_fraction_full 0.997
_diffrn_reflns_Laue_measured_fraction_max 0.983
_diffrn_reflns_limit_h_max 28
_diffrn_reflns_limit_h_min -29
_diffrn_reflns_limit_k_max 39
_diffrn_reflns_limit_k_min -42
_diffrn_reflns_limit_l_max 29
_diffrn_reflns_limit_l_min -11
_diffrn_reflns_number 273898
_diffrn_reflns_point_group_measured_fraction_full 0.997
_diffrn_reflns_point_group_measured_fraction_max 0.983
_diffrn_reflns_theta_full 67.679
_diffrn_reflns_theta_max 72.683
_diffrn_reflns_theta_min 2.568
_diffrn_source 'GeniX 3D HF Cu'
_diffrn_source_current 0.600
_diffrn_source_power 0.030
_diffrn_source_voltage 50
_exptl_absorpt_coefficient_mu 1.827
_exptl_absorpt_correction_T_max 0.1660
_exptl_absorpt_correction_T_min 0.0477
_exptl_absorpt_correction_type multi-scan
_exptl_absorpt_process_details
;
STOE X-Red32, absorption correction by Gaussian integration, analogous to
P. Coppens in: F. R. Ahmed (Editor), "Crystallographic Computing", Munksgaard,
Copenhagen (1970), 255 - 270. Afterwards scaling of reflection intensities was
performed within STOE LANA. J. Koziskova, F. Hahn, J. Richter, J. Kozisek, Acta
Chimica Slovaca, vol. 9, no. 2, 2016, pp. 136 - 140.
Finally a spherical absorption correction was done within STOE LANA.
;
_exptl_crystal_colour 'dark orange'
_exptl_crystal_colour_modifier dark
_exptl_crystal_colour_primary orange
_exptl_crystal_density_diffrn 1.138
_exptl_crystal_description block
_exptl_crystal_F_000 7568
_exptl_crystal_recrystallization_method 'Re-crystallisation from solvent: acetonitrile'
_exptl_crystal_size_max 0.66
_exptl_crystal_size_mid 0.547
_exptl_crystal_size_min 0.42
_refine_diff_density_max 0.899
_refine_diff_density_min -0.651
_refine_diff_density_rms 0.143
_refine_ls_extinction_coef 0.00061(4)
_refine_ls_extinction_expression Fc^*^=kFc[1+0.001xFc^2^\l^3^/sin(2\q)]^-1/4^
_refine_ls_extinction_method 'SHELXL-2018/1 (Sheldrick 2018)'
_refine_ls_goodness_of_fit_ref 1.091
_refine_ls_hydrogen_treatment constr
_refine_ls_matrix_type full
_refine_ls_number_parameters 2331
_refine_ls_number_reflns 40090
_refine_ls_number_restraints 0
_refine_ls_restrained_S_all 1.091
_refine_ls_R_factor_all 0.1055
_refine_ls_R_factor_gt 0.0845
_refine_ls_shift/su_max 0.001
_refine_ls_shift/su_mean 0.000
_refine_ls_structure_factor_coef Fsqd
_refine_ls_weighting_details 'w=1/[\s^2^(Fo^2^)+(0.1800P)^2^+2.4290P] where P=(Fo^2^+2Fc^2^)/3'
_refine_ls_weighting_scheme calc
_refine_ls_wR_factor_gt 0.2397
_refine_ls_wR_factor_ref 0.2674
_reflns_Friedel_coverage 0.000
_reflns_number_gt 28559
_reflns_number_total 40090
_reflns_threshold_expression 'I > 2\s(I)'
_cod_data_source_file d2dt01739c2.cif
_cod_data_source_block 3Na
_cod_database_code 7711101
_shelx_shelxl_version_number 2018/1
_shelx_space_group_comment
;
The symmetry employed for this shelxl refinement is uniquely defined
by the following loop, which should always be used as a source of
symmetry information in preference to the above space-group names.
They are only intended as comments.
;
_shelx_estimated_absorpt_t_max 0.514
_shelx_estimated_absorpt_t_min 0.379
_olex2_refinement_description
;
1. Fixed Uiso
 At 1.2 times of:
  All C(H) groups, All C(H,H) groups
 At 1.5 times of:
  All C(H,H,H) groups
2. Others
 Sof(C45B)=Sof(H45D)=Sof(H45E)=Sof(H45F)=Sof(C46B)=Sof(H46D)=Sof(H46E)=
 Sof(H46F)=1-FVAR(1)
 Sof(C45A)=Sof(H45A)=Sof(H45B)=Sof(H45C)=Sof(C46A)=Sof(H46A)=Sof(H46B)=
 Sof(H46C)=FVAR(1)
 Sof(C19B)=Sof(H19D)=Sof(H19E)=Sof(H19F)=Sof(C20B)=Sof(H20D)=Sof(H20E)=
 Sof(H20F)=Sof(C21B)=Sof(H21C)=Sof(H21D)=Sof(H21E)=1-FVAR(2)
 Sof(C119)=Sof(H11F)=Sof(H11G)=Sof(H11H)=Sof(C120)=Sof(H12A)=Sof(H12B)=
 Sof(H12C)=Sof(C121)=Sof(H12D)=Sof(H12E)=Sof(H12F)=FVAR(2)
3.a Secondary CH2 refined with riding coordinates:
 C21(H21A,H21B), C36(H36A,H36B), C51(H51A,H51B), C66(H66A,H66B), C81(H81A,
 H81B), C96(H96A,H96B), C111(H11D,H11E), C126(H12P,H12Q), C141(H14G,H14H),
 C156(H15S,H15T), C171(H17D,H17E), C186(H18S,H18T)
3.b Aromatic/amide H refined with riding coordinates:
 C1(H1), C2(H2), C3(H3), C4(H4), C5(H5), C6(H6), C9(H9), C11(H11), C24(H24),
 C26(H26), C39(H39), C41(H41), C54(H54), C56(H56), C69(H69), C71(H71), C84(H84),
  C86(H86), C99(H99), C101(H101), C114(H114), C116(H116), C129(H129),
 C131(H131), C144(H144), C146(H146), C159(H159), C161(H161), C174(H174),
 C176(H176)
3.c Idealised Me refined as rotating group:
 C14(H14A,H14B,H14C), C15(H15A,H15B,H15C), C16(H16A,H16B,H16C), C18(H18A,H18B,
 H18C), C19(H19A,H19B,H19C), C20(H20A,H20B,H20C), C29(H29A,H29B,H29C), C30(H30A,
 H30B,H30C), C31(H31A,H31B,H31C), C33(H33A,H33B,H33C), C34(H34A,H34B,H34C),
 C35(H35A,H35B,H35C), C44(H44A,H44B,H44C), C45A(H45A,H45B,H45C), C46A(H46A,H46B,
 H46C), C45B(H45D,H45E,H45F), C46B(H46D,H46E,H46F), C48(H48A,H48B,H48C),
 C49(H49A,H49B,H49C), C50(H50A,H50B,H50C), C59(H59A,H59B,H59C), C60(H60A,H60B,
 H60C), C61(H61A,H61B,H61C), C63(H63A,H63B,H63C), C64(H64A,H64B,H64C), C65(H65A,
 H65B,H65C), C74(H74A,H74B,H74C), C75(H75A,H75B,H75C), C76(H76A,H76B,H76C),
 C78(H78A,H78B,H78C), C79(H79A,H79B,H79C), C80(H80A,H80B,H80C), C89(H89A,H89B,
 H89C), C90(H90A,H90B,H90C), C91(H91A,H91B,H91C), C93(H93A,H93B,H93C), C94(H94A,
 H94B,H94C), C95(H95A,H95B,H95C), C104(H10A,H10B,H10C), C105(H10D,H10E,H10F),
 C106(H10G,H10H,H10I), C108(H10J,H10K,H10L), C109(H10M,H10N,H10O), C110(H11A,
 H11B,H11C), C119(H11F,H11G,H11H), C120(H12A,H12B,H12C), C121(H12D,H12E,H12F),
 C19B(H19D,H19E,H19F), C20B(H20D,H20E,H20F), C21B(H21C,H21D,H21E), C123(H12G,
 H12H,H12I), C124(H12J,H12K,H12L), C125(H12M,H12N,H12O), C134(H13A,H13B,H13C),
 C135(H13D,H13E,H13F), C136(H13G,H13H,H13I), C138(H13J,H13K,H13L), C139(H13M,
 H13N,H13O), C140(H14D,H14E,H14F), C149(H14I,H14J,H14K), C150(H15D,H15E,H15F),
 C151(H15G,H15H,H15I), C153(H15J,H15K,H15L), C154(H15M,H15N,H15O), C155(H15P,
 H15Q,H15R), C164(H16D,H16E,H16F), C165(H16G,H16H,H16I), C166(H16J,H16K,H16L),
 C168(H16M,H16N,H16O), C169(H16P,H16Q,H16R), C170(H17A,H17B,H17C), C179(H17F,
 H17G,H17H), C180(H18D,H18E,H18F), C181(H18G,H18H,H18I), C183(H18J,H18K,H18L),
 C184(H18M,H18N,H18O), C185(H18P,H18Q,H18R), C188(H18U,H18V,H18W), C190(H19G,
 H19H,H19I), C192(H19J,H19K,H19L), C194(H19M,H19N,H19O), C196(H19P,H19Q,H19R),
 C198(H19S,H19T,H19U), C200(H20G,H20H,H20I), C202(H20J,H20K,H20L)
;
_olex2_submission_special_instructions 'No special instructions were received'

loop_
_space_group_symop_operation_xyz
'x, y, z'
'-x, y+1/2, -z+1/2'
'-x, -y, -z'
'x, -y-1/2, z-1/2'

loop_
_atom_site_label
_atom_site_type_symbol
_atom_site_fract_x
_atom_site_fract_y
_atom_site_fract_z
_atom_site_U_iso_or_equiv
_atom_site_adp_type
_atom_site_occupancy
_atom_site_site_symmetry_order
_atom_site_calc_flag
_atom_site_refinement_flags_posn
_atom_site_refinement_flags_adp
_atom_site_refinement_flags_occupancy
_atom_site_disorder_assembly
_atom_site_disorder_group
Ti1 Ti 0.97769(2) 0.42479(2) 0.27332(2) 0.03573(14) Uani 1 1 d . . . . .
Ti2 Ti 0.77892(2) 0.37526(2) 0.12556(2) 0.03677(14) Uani 1 1 d . . . . .
Ti3 Ti 0.71090(2) 0.61988(2) 0.38175(2) 0.03631(14) Uani 1 1 d . . . . .
Ti4 Ti 0.51669(2) 0.57124(2) 0.22718(2) 0.03614(14) Uani 1 1 d . . . . .
Na1 Na 0.83142(7) 0.51282(4) 0.21583(7) 0.0576(4) Uani 1 1 d . . . . .
Na2 Na 0.71587(6) 0.49935(4) 0.30221(6) 0.0473(3) Uani 1 1 d . . . . .
O1 O 0.93448(9) 0.39653(6) 0.20859(9) 0.0398(5) Uani 1 1 d . . . . .
O2 O 0.86229(9) 0.38241(6) 0.15356(9) 0.0399(5) Uani 1 1 d . . . . .
O3 O 0.94127(10) 0.47352(7) 0.24840(10) 0.0459(5) Uani 1 1 d . . . . .
O4 O 0.92413(12) 0.53301(8) 0.21869(12) 0.0578(7) Uani 1 1 d . . . . .
O5 O 0.75907(10) 0.42107(7) 0.16794(10) 0.0445(5) Uani 1 1 d . . . . .
O6 O 0.75755(11) 0.46729(7) 0.22969(11) 0.0506(6) Uani 1 1 d . . . . .
O7 O 0.91929(9) 0.41343(6) 0.31746(9) 0.0381(5) Uani 1 1 d . . . . .
O8 O 1.02151(9) 0.44232(6) 0.33336(9) 0.0397(5) Uani 1 1 d . . . . .
O9 O 1.03676(9) 0.42447(6) 0.22842(9) 0.0390(5) Uani 1 1 d . . . . .
O10 O 0.70922(10) 0.36393(6) 0.09476(9) 0.0408(5) Uani 1 1 d . . . . .
O11 O 0.80432(9) 0.40335(6) 0.06718(9) 0.0394(5) Uani 1 1 d . . . . .
O12 O 0.77984(9) 0.33892(6) 0.18196(10) 0.0409(5) Uani 1 1 d . . . . .
O13 O 0.62903(9) 0.60829(7) 0.35347(9) 0.0405(5) Uani 1 1 d . . . . .
O14 O 0.55874(10) 0.59473(6) 0.29587(9) 0.0406(5) Uani 1 1 d . . . . .
O15 O 0.73668(10) 0.57400(6) 0.33968(10) 0.0415(5) Uani 1 1 d . . . . .
O16 O 0.78831(12) 0.54382(7) 0.28291(11) 0.0522(6) Uani 1 1 d . . . . .
O17 O 0.53846(10) 0.51859(7) 0.25193(10) 0.0437(5) Uani 1 1 d . . . . .
O18 O 0.62971(10) 0.51772(8) 0.27385(10) 0.0507(6) Uani 1 1 d . . . . .
O19 O 0.78136(9) 0.63251(6) 0.40941(9) 0.0392(5) Uani 1 1 d . . . . .
O20 O 0.70858(10) 0.65546(6) 0.32433(9) 0.0408(5) Uani 1 1 d . . . . .
O21 O 0.68821(9) 0.59245(6) 0.44100(9) 0.0392(5) Uani 1 1 d . . . . .
O22 O 0.57881(9) 0.58176(6) 0.18699(9) 0.0393(5) Uani 1 1 d . . . . .
O23 O 0.47569(9) 0.55721(6) 0.16354(9) 0.0396(5) Uani 1 1 d . . . . .
O24 O 0.45438(9) 0.57353(6) 0.26749(9) 0.0392(5) Uani 1 1 d . . . . .
N1 N 1.00619(11) 0.36386(7) 0.29326(11) 0.0356(5) Uani 1 1 d . . . . .
N2 N 0.80559(11) 0.32298(7) 0.08070(11) 0.0359(5) Uani 1 1 d . . . . .
N3 N 0.68322(11) 0.67232(7) 0.42555(11) 0.0379(6) Uani 1 1 d . . . . .
N4 N 0.49324(11) 0.63377(7) 0.20901(11) 0.0367(5) Uani 1 1 d . . . . .
N5 N 0.81877(15) 0.56203(10) 0.14515(16) 0.0595(8) Uani 1 1 d . . . . .
N6 N 0.68445(15) 0.44146(10) 0.34920(16) 0.0590(8) Uani 1 1 d . . . . .
N7 N 0.8937(2) 0.65286(16) 0.1652(2) 0.0912(14) Uani 1 1 d . . . . .
N8 N 0.5889(2) 0.36659(18) 0.2870(2) 0.1068(18) Uani 1 1 d . . . . .
N9 N 0.5102(3) 0.22958(19) 0.0836(3) 0.117(2) Uani 1 1 d . . . . .
N10 N 0.9995(2) 0.29045(15) 0.0754(3) 0.1056(18) Uani 1 1 d . . . . .
N11 N 1.0845(2) 0.23993(14) 0.2149(2) 0.0847(13) Uani 1 1 d . . . . .
N12 N 0.59690(17) 0.38784(12) 0.53184(16) 0.0673(9) Uani 1 1 d . . . . .
C1 C 0.88294(13) 0.39511(9) 0.19736(13) 0.0378(6) Uani 1 1 d . . . . .
H1 H 0.858647 0.404162 0.223488 0.045 Uiso 1 1 calc R . . . .
C2 C 0.95564(16) 0.50573(9) 0.22867(14) 0.0454(7) Uani 1 1 d . . . . .
H2 H 0.993559 0.508917 0.221089 0.073(15) Uiso 1 1 calc R . . . .
C3 C 0.73806(15) 0.43799(10) 0.20679(15) 0.0467(8) Uani 1 1 d . . . . .
H3 H 0.704756 0.427513 0.219491 0.056 Uiso 1 1 calc R . . . .
C4 C 0.60960(13) 0.59986(9) 0.30639(13) 0.0369(6) Uani 1 1 d . . . . .
H4 H 0.634380 0.597340 0.278123 0.044 Uiso 1 1 calc R . . . .
C5 C 0.77624(15) 0.57290(10) 0.30761(15) 0.0446(7) Uani 1 1 d . . . . .
H5 H 0.797252 0.595871 0.302797 0.053 Uiso 1 1 calc R . . . .
C6 C 0.58353(15) 0.50307(10) 0.27171(15) 0.0471(8) Uani 1 1 d . . . . .
H6 H 0.580702 0.477609 0.286127 0.057 Uiso 1 1 calc R . . . .
C7 C 0.91024(13) 0.38978(9) 0.35904(13) 0.0381(6) Uani 1 1 d . . . . .
C8 C 0.92902(13) 0.35168(9) 0.35641(13) 0.0388(6) Uani 1 1 d . . . . .
C9 C 0.92066(15) 0.32576(10) 0.39825(14) 0.0441(7) Uani 1 1 d . . . . .
H9 H 0.934372 0.299965 0.396017 0.053 Uiso 1 1 calc R . . . .
C10 C 0.89267(15) 0.33683(10) 0.44327(15) 0.0457(7) Uani 1 1 d . . . . .
C11 C 0.87521(15) 0.37543(11) 0.44504(15) 0.0459(7) Uani 1 1 d . . . . .
H11 H 0.857095 0.383666 0.476129 0.055 Uiso 1 1 calc R . . . .
C12 C 0.88241(14) 0.40286(10) 0.40445(14) 0.0415(7) Uani 1 1 d . . . . .
C13 C 0.88464(17) 0.30989(12) 0.49094(16) 0.0529(9) Uani 1 1 d . . . . .
C14 C 0.8967(2) 0.26708(12) 0.47652(19) 0.0636(11) Uani 1 1 d . . . . .
H14A H 0.871852 0.259052 0.445787 0.095 Uiso 1 1 calc GR . . . .
H14B H 0.890454 0.250488 0.507762 0.095 Uiso 1 1 calc GR . . . .
H14C H 0.935389 0.264601 0.466876 0.095 Uiso 1 1 calc GR . . . .
C15 C 0.8248(2) 0.31145(14) 0.5077(2) 0.0731(14) Uani 1 1 d . . . . .
H15A H 0.816319 0.337806 0.519761 0.110 Uiso 1 1 calc GR . . . .
H15B H 0.820139 0.293096 0.537372 0.110 Uiso 1 1 calc GR . . . .
H15C H 0.799550 0.304463 0.476793 0.110 Uiso 1 1 calc GR . . . .
C16 C 0.9247(3) 0.32177(16) 0.5385(2) 0.092(2) Uani 1 1 d . . . . .
H16A H 0.962978 0.320918 0.527187 0.137 Uiso 1 1 calc GR . . . .
H16B H 0.920804 0.303775 0.568738 0.137 Uiso 1 1 calc GR . . . .
H16C H 0.915943 0.348213 0.550000 0.137 Uiso 1 1 calc GR . . . .
C17 C 0.86367(14) 0.44557(10) 0.40953(14) 0.0431(7) Uani 1 1 d . . . . .
C18 C 0.82839(17) 0.45148(11) 0.45840(17) 0.0535(9) Uani 1 1 d . . . . .
H18A H 0.794884 0.435381 0.454212 0.080 Uiso 1 1 calc GR . . . .
H18B H 0.817749 0.478889 0.460726 0.080 Uiso 1 1 calc GR . . . .
H18C H 0.849987 0.443956 0.491523 0.080 Uiso 1 1 calc GR . . . .
C19 C 0.82886(15) 0.45871(11) 0.35895(16) 0.0509(8) Uani 1 1 d . . . . .
H19A H 0.852324 0.459405 0.327939 0.076 Uiso 1 1 calc GR . . . .
H19B H 0.813828 0.484704 0.365027 0.076 Uiso 1 1 calc GR . . . .
H19C H 0.798192 0.440415 0.351583 0.076 Uiso 1 1 calc GR . . . .
C20 C 0.91569(15) 0.47111(11) 0.41708(17) 0.0501(8) Uani 1 1 d . . . . .
H20A H 0.937065 0.463407 0.450251 0.075 Uiso 1 1 calc GR . . . .
H20B H 0.904604 0.498403 0.419824 0.075 Uiso 1 1 calc GR . . . .
H20C H 0.938642 0.467831 0.386000 0.075 Uiso 1 1 calc GR . . . .
C21 C 0.95807(13) 0.33871(9) 0.30715(13) 0.0386(6) Uani 1 1 d . . . . .
H21A H 0.971675 0.311830 0.313203 0.046 Uiso 1 1 calc R . . . .
H21B H 0.930656 0.338199 0.275781 0.046 Uiso 1 1 calc R . . . .
C22 C 1.07697(13) 0.43413(10) 0.34266(13) 0.0392(6) Uani 1 1 d . . . . .
C23 C 1.09146(13) 0.39499(9) 0.34092(12) 0.0368(6) Uani 1 1 d . . . . .
C24 C 1.14729(13) 0.38423(10) 0.34613(13) 0.0396(7) Uani 1 1 d . . . . .
H24 H 1.156902 0.357485 0.344985 0.048 Uiso 1 1 calc R . . . .
C25 C 1.18899(14) 0.41177(10) 0.35295(14) 0.0427(7) Uani 1 1 d . . . . .
C26 C 1.17229(14) 0.45083(10) 0.35799(14) 0.0423(7) Uani 1 1 d . . . . .
H26 H 1.200449 0.469934 0.363912 0.051 Uiso 1 1 calc R . . . .
C27 C 1.11695(14) 0.46323(10) 0.35484(14) 0.0419(7) Uani 1 1 d . . . . .
C28 C 1.25065(15) 0.40078(11) 0.35450(16) 0.0478(8) Uani 1 1 d . . . . .
C29 C 1.27461(17) 0.41569(14) 0.30267(18) 0.0605(10) Uani 1 1 d . . . . .
H29A H 1.273188 0.444145 0.302100 0.091 Uiso 1 1 calc GR . . . .
H29B H 1.252762 0.405382 0.271249 0.091 Uiso 1 1 calc GR . . . .
H29C H 1.313283 0.407104 0.301386 0.091 Uiso 1 1 calc GR . . . .
C30 C 1.25907(16) 0.35690(12) 0.3591(2) 0.0637(11) Uani 1 1 d . . . . .
H30A H 1.298913 0.351106 0.362780 0.096 Uiso 1 1 calc GR . . . .
H30B H 1.242649 0.344236 0.326463 0.096 Uiso 1 1 calc GR . . . .
H30C H 1.241035 0.347190 0.390874 0.096 Uiso 1 1 calc GR . . . .
C31 C 1.28112(16) 0.41912(12) 0.40397(16) 0.0523(9) Uani 1 1 d . . . . .
H31A H 1.266946 0.408085 0.436966 0.078 Uiso 1 1 calc GR . . . .
H31B H 1.274963 0.447272 0.403492 0.078 Uiso 1 1 calc GR . . . .
H31C H 1.321002 0.413776 0.403210 0.078 Uiso 1 1 calc GR . . . .
C32 C 1.10110(15) 0.50470(10) 0.37051(14) 0.0435(7) Uani 1 1 d . . . . .
C33 C 1.15231(16) 0.53108(11) 0.38001(18) 0.0536(9) Uani 1 1 d . . . . .
H33A H 1.176745 0.520368 0.409349 0.080 Uiso 1 1 calc GR . . . .
H33B H 1.140300 0.557205 0.389900 0.080 Uiso 1 1 calc GR . . . .
H33C H 1.172489 0.532457 0.346815 0.080 Uiso 1 1 calc GR . . . .
C34 C 1.07147(16) 0.50231(10) 0.42351(15) 0.0489(8) Uani 1 1 d . . . . .
H34A H 1.037790 0.486508 0.417956 0.073 Uiso 1 1 calc GR . . . .
H34B H 1.061370 0.528514 0.434921 0.073 Uiso 1 1 calc GR . . . .
H34C H 1.096291 0.490366 0.451560 0.073 Uiso 1 1 calc GR . . . .
C35 C 1.06239(18) 0.52540(11) 0.32801(16) 0.0526(9) Uani 1 1 d . . . . .
H35A H 1.081223 0.527964 0.294160 0.079 Uiso 1 1 calc GR . . . .
H35B H 1.052998 0.551265 0.341320 0.079 Uiso 1 1 calc GR . . . .
H35C H 1.028308 0.510164 0.321513 0.079 Uiso 1 1 calc GR . . . .
C36 C 1.04700(13) 0.36454(9) 0.34078(13) 0.0392(7) Uani 1 1 d . . . . .
H36A H 1.065279 0.338797 0.343491 0.047 Uiso 1 1 calc R . . . .
H36B H 1.026190 0.368016 0.373765 0.047 Uiso 1 1 calc R . . . .
C37 C 1.07847(13) 0.40276(9) 0.21007(13) 0.0383(6) Uani 1 1 d . . . . .
C38 C 1.07948(14) 0.36298(9) 0.22254(14) 0.0406(7) Uani 1 1 d . . . . .
C39 C 1.12343(15) 0.34002(10) 0.20664(14) 0.0434(7) Uani 1 1 d . . . . .
H39 H 1.124387 0.313218 0.215850 0.052 Uiso 1 1 calc R . . . .
C40 C 1.16597(16) 0.35562(10) 0.17749(15) 0.0466(8) Uani 1 1 d . . . . .
C41 C 1.16211(15) 0.39454(11) 0.16344(15) 0.0465(7) Uani 1 1 d . . . . .
H41 H 1.190160 0.405199 0.142453 0.056 Uiso 1 1 calc R . . . .
C42 C 1.11949(14) 0.41894(10) 0.17833(14) 0.0422(7) Uani 1 1 d . . . . .
C43 C 1.21299(17) 0.32923(12) 0.15894(18) 0.0549(9) Uani 1 1 d . . . . .
C44 C 1.26169(19) 0.35233(14) 0.1401(2) 0.0701(13) Uani 1 1 d . . . . .
H44A H 1.274783 0.370382 0.168682 0.105 Uiso 1 1 calc GR . . . .
H44B H 1.249976 0.367004 0.107471 0.105 Uiso 1 1 calc GR . . . .
H44C H 1.291835 0.334544 0.131931 0.105 Uiso 1 1 calc GR . . . .
C45A C 1.1913(5) 0.2995(6) 0.1189(8) 0.079(4) Uani 0.66(4) 1 d . . P A 1
H45A H 1.170391 0.312544 0.089003 0.118 Uiso 0.66(4) 1 calc GR . P A 1
H45B H 1.166868 0.281421 0.136721 0.118 Uiso 0.66(4) 1 calc GR . P A 1
H45C H 1.222528 0.285209 0.104887 0.118 Uiso 0.66(4) 1 calc GR . P A 1
C46A C 1.2400(6) 0.3074(5) 0.2099(6) 0.068(3) Uani 0.66(4) 1 d . . P A 1
H46A H 1.269121 0.289812 0.198509 0.102 Uiso 0.66(4) 1 calc GR . P A 1
H46B H 1.211395 0.292298 0.227154 0.102 Uiso 0.66(4) 1 calc GR . P A 1
H46C H 1.256223 0.326379 0.235703 0.102 Uiso 0.66(4) 1 calc GR . P A 1
C45B C 1.1881(9) 0.3155(10) 0.0968(15) 0.074(7) Uani 0.34(4) 1 d . . P A 2
H45D H 1.181498 0.338589 0.074078 0.111 Uiso 0.34(4) 1 calc GR . P A 2
H45E H 1.153112 0.301369 0.099687 0.111 Uiso 0.34(4) 1 calc GR . P A 2
H45F H 1.215207 0.298624 0.080371 0.111 Uiso 0.34(4) 1 calc GR . P A 2
C46B C 1.2233(14) 0.2953(8) 0.1900(18) 0.082(9) Uani 0.34(4) 1 d . . P A 2
H46D H 1.258158 0.283328 0.179865 0.123 Uiso 0.34(4) 1 calc GR . P A 2
H46E H 1.192700 0.276853 0.183207 0.123 Uiso 0.34(4) 1 calc GR . P A 2
H46F H 1.226348 0.302027 0.228536 0.123 Uiso 0.34(4) 1 calc GR . P A 2
C47 C 1.11595(16) 0.46150(11) 0.15949(15) 0.0478(8) Uani 1 1 d . . . . .
C48 C 1.06077(17) 0.46791(11) 0.12648(16) 0.0523(8) Uani 1 1 d . . . . .
H48A H 1.059763 0.451574 0.094011 0.078 Uiso 1 1 calc GR . . . .
H48B H 1.057562 0.495286 0.115850 0.078 Uiso 1 1 calc GR . . . .
H48C H 1.029782 0.460959 0.148526 0.078 Uiso 1 1 calc GR . . . .
C49 C 1.16293(18) 0.47221(12) 0.12205(18) 0.0592(10) Uani 1 1 d . . . . .
H49A H 1.199005 0.469707 0.142138 0.089 Uiso 1 1 calc GR . . . .
H49B H 1.157920 0.499060 0.109481 0.089 Uiso 1 1 calc GR . . . .
H49C H 1.161590 0.454652 0.090830 0.089 Uiso 1 1 calc GR . . . .
C50 C 1.12059(17) 0.48861(11) 0.20862(16) 0.0521(8) Uani 1 1 d . . . . .
H50A H 1.091685 0.482042 0.233328 0.078 Uiso 1 1 calc GR . . . .
H50B H 1.115805 0.515591 0.196556 0.078 Uiso 1 1 calc GR . . . .
H50C H 1.157256 0.485549 0.227402 0.078 Uiso 1 1 calc GR . . . .
C51 C 1.03088(13) 0.34384(9) 0.24688(13) 0.0394(6) Uani 1 1 d . . . . .
H51A H 1.001205 0.340510 0.217876 0.047 Uiso 1 1 calc R . . . .
H51B H 1.042597 0.317536 0.259039 0.047 Uiso 1 1 calc R . . . .
C52 C 0.68362(13) 0.34003(9) 0.05685(13) 0.0383(6) Uani 1 1 d . . . . .
C53 C 0.70858(14) 0.30428(9) 0.04837(13) 0.0398(7) Uani 1 1 d . . . . .
C54 C 0.68477(14) 0.27874(9) 0.01074(14) 0.0416(7) Uani 1 1 d . . . . .
H54 H 0.702683 0.254630 0.004954 0.050 Uiso 1 1 calc R . . . .
C55 C 0.63545(14) 0.28712(9) -0.01899(14) 0.0419(7) Uani 1 1 d . . . . .
C56 C 0.61250(14) 0.32392(9) -0.01044(14) 0.0417(7) Uani 1 1 d . . . . .
H56 H 0.579435 0.330774 -0.031001 0.050 Uiso 1 1 calc R . . . .
C57 C 0.63545(14) 0.35135(9) 0.02679(14) 0.0415(7) Uani 1 1 d . . . . .
C58 C 0.61058(15) 0.25861(10) -0.06095(15) 0.0462(8) Uani 1 1 d . . . . .
C59 C 0.63713(17) 0.26561(12) -0.11481(17) 0.0563(9) Uani 1 1 d . . . . .
H59A H 0.620285 0.248144 -0.142406 0.084 Uiso 1 1 calc GR . . . .
H59B H 0.677141 0.260533 -0.110394 0.084 Uiso 1 1 calc GR . . . .
H59C H 0.630945 0.292636 -0.126103 0.084 Uiso 1 1 calc GR . . . .
C60 C 0.54735(16) 0.26395(11) -0.06936(17) 0.0541(9) Uani 1 1 d . . . . .
H60A H 0.539219 0.290293 -0.082638 0.081 Uiso 1 1 calc GR . . . .
H60B H 0.530089 0.260003 -0.034908 0.081 Uiso 1 1 calc GR . . . .
H60C H 0.532431 0.244970 -0.095914 0.081 Uiso 1 1 calc GR . . . .
C61 C 0.6215(2) 0.21632(11) -0.0436(2) 0.0664(12) Uani 1 1 d . . . . .
H61A H 0.603833 0.198751 -0.070614 0.100 Uiso 1 1 calc GR . . . .
H61B H 0.606051 0.211713 -0.008436 0.100 Uiso 1 1 calc GR . . . .
H61C H 0.661655 0.211494 -0.040749 0.100 Uiso 1 1 calc GR . . . .
C62 C 0.60911(14) 0.39145(9) 0.03352(14) 0.0398(7) Uani 1 1 d . . . . .
C63 C 0.65153(15) 0.42279(10) 0.01950(15) 0.0458(7) Uani 1 1 d . . . . .
H63A H 0.685710 0.419423 0.042450 0.069 Uiso 1 1 calc GR . . . .
H63B H 0.635924 0.448595 0.025734 0.069 Uiso 1 1 calc GR . . . .
H63C H 0.659944 0.420312 -0.018603 0.069 Uiso 1 1 calc GR . . . .
C64 C 0.59224(16) 0.39646(11) 0.09191(16) 0.0488(8) Uani 1 1 d . . . . .
H64A H 0.564458 0.376795 0.099858 0.073 Uiso 1 1 calc GR . . . .
H64B H 0.576473 0.422434 0.096321 0.073 Uiso 1 1 calc GR . . . .
H64C H 0.625026 0.393341 0.116864 0.073 Uiso 1 1 calc GR . . . .
C65 C 0.55695(16) 0.39765(10) -0.00383(17) 0.0509(8) Uani 1 1 d . . . . .
H65A H 0.565982 0.393435 -0.041479 0.076 Uiso 1 1 calc GR . . . .
H65B H 0.543380 0.424260 0.000373 0.076 Uiso 1 1 calc GR . . . .
H65C H 0.528105 0.379219 0.005702 0.076 Uiso 1 1 calc GR . . . .
C66 C 0.76082(13) 0.29269(9) 0.08058(14) 0.0399(7) Uani 1 1 d . . . . .
H66A H 0.751703 0.287456 0.118381 0.048 Uiso 1 1 calc R . . . .
H66B H 0.775138 0.268276 0.065457 0.048 Uiso 1 1 calc R . . . .
C67 C 0.84888(13) 0.39970(9) 0.03675(13) 0.0377(6) Uani 1 1 d . . . . .
C68 C 0.85826(14) 0.36295(9) 0.01516(13) 0.0398(7) Uani 1 1 d . . . . .
C69 C 0.90163(14) 0.35680(9) -0.01818(13) 0.0406(7) Uani 1 1 d . . . . .
H69 H 0.907404 0.331602 -0.032471 0.049 Uiso 1 1 calc R . . . .
C70 C 0.93678(14) 0.38700(10) -0.03098(14) 0.0427(7) Uani 1 1 d . . . . .
C71 C 0.92651(14) 0.42355(9) -0.00902(14) 0.0422(7) Uani 1 1 d . . . . .
H71 H 0.950064 0.444479 -0.017788 0.051 Uiso 1 1 calc R . . . .
C72 C 0.88321(14) 0.43110(9) 0.02537(13) 0.0403(7) Uani 1 1 d . . . . .
C73 C 0.98454(15) 0.38154(10) -0.06835(15) 0.0460(8) Uani 1 1 d . . . . .
C74 C 0.9754(2) 0.40833(13) -0.11731(19) 0.0707(13) Uani 1 1 d . . . . .
H74A H 0.939756 0.402106 -0.136445 0.106 Uiso 1 1 calc GR . . . .
H74B H 1.005512 0.404628 -0.141752 0.106 Uiso 1 1 calc GR . . . .
H74C H 0.975040 0.435420 -0.105141 0.106 Uiso 1 1 calc GR . . . .
C75 C 0.98852(17) 0.33985(11) -0.08810(17) 0.0533(9) Uani 1 1 d . . . . .
H75A H 0.992960 0.322336 -0.056929 0.080 Uiso 1 1 calc GR . . . .
H75B H 1.020628 0.337264 -0.110365 0.080 Uiso 1 1 calc GR . . . .
H75C H 0.954543 0.333089 -0.109724 0.080 Uiso 1 1 calc GR . . . .
C76 C 1.04036(17) 0.39107(12) -0.03827(18) 0.0577(10) Uani 1 1 d . . . . .
H76A H 1.037739 0.416251 -0.020105 0.087 Uiso 1 1 calc GR . . . .
H76B H 1.069545 0.392192 -0.064181 0.087 Uiso 1 1 calc GR . . . .
H76C H 1.049440 0.370847 -0.011310 0.087 Uiso 1 1 calc GR . . . .
C77 C 0.87361(14) 0.47207(10) 0.04797(14) 0.0423(7) Uani 1 1 d . . . . .
C78 C 0.81562(16) 0.48654(10) 0.02933(15) 0.0462(7) Uani 1 1 d . . . . .
H78A H 0.812780 0.488518 -0.010227 0.069 Uiso 1 1 calc GR . . . .
H78B H 0.809284 0.512153 0.045150 0.069 Uiso 1 1 calc GR . . . .
H78C H 0.787646 0.468224 0.041138 0.069 Uiso 1 1 calc GR . . . .
C79 C 0.87928(16) 0.47080(10) 0.10987(14) 0.0468(8) Uani 1 1 d . . . . .
H79A H 0.878974 0.497345 0.124190 0.070 Uiso 1 1 calc GR . . . .
H79B H 0.914336 0.458101 0.121560 0.070 Uiso 1 1 calc GR . . . .
H79C H 0.848144 0.456146 0.123476 0.070 Uiso 1 1 calc GR . . . .
C80 C 0.91608(17) 0.50118(10) 0.02919(17) 0.0524(9) Uani 1 1 d . . . . .
H80A H 0.953567 0.492582 0.041142 0.079 Uiso 1 1 calc GR . . . .
H80B H 0.908901 0.526753 0.044748 0.079 Uiso 1 1 calc GR . . . .
H80C H 0.913074 0.502925 -0.010388 0.079 Uiso 1 1 calc GR . . . .
C81 C 0.81592(14) 0.33138(9) 0.02304(13) 0.0396(6) Uani 1 1 d . . . . .
H81A H 0.780349 0.339046 0.003970 0.048 Uiso 1 1 calc R . . . .
H81B H 0.828682 0.307221 0.005946 0.048 Uiso 1 1 calc R . . . .
C82 C 0.81317(13) 0.30974(9) 0.20037(13) 0.0385(6) Uani 1 1 d . . . . .
C83 C 0.84992(13) 0.29246(9) 0.16536(14) 0.0396(7) Uani 1 1 d . . . . .
C84 C 0.88218(14) 0.26100(9) 0.18305(14) 0.0418(7) Uani 1 1 d . . . . .
H84 H 0.906492 0.249331 0.158911 0.050 Uiso 1 1 calc R . . . .
C85 C 0.87993(14) 0.24610(10) 0.23496(14) 0.0430(7) Uani 1 1 d . . . . .
C86 C 0.84389(14) 0.26421(9) 0.26916(14) 0.0418(7) Uani 1 1 d . . . . .
H86 H 0.842770 0.254969 0.305240 0.050 Uiso 1 1 calc R . . . .
C87 C 0.80934(13) 0.29524(9) 0.25313(14) 0.0399(7) Uani 1 1 d . . . . .
C88 C 0.91553(15) 0.21133(10) 0.25505(15) 0.0449(7) Uani 1 1 d . . . . .
C89 C 0.88016(16) 0.18224(11) 0.28583(18) 0.0560(9) Uani 1 1 d . . . . .
H89A H 0.902275 0.158989 0.294860 0.084 Uiso 1 1 calc GR . . . .
H89B H 0.847243 0.174928 0.262978 0.084 Uiso 1 1 calc GR . . . .
H89C H 0.868524 0.194341 0.319173 0.084 Uiso 1 1 calc GR . . . .
C90 C 0.93945(19) 0.18911(12) 0.20820(17) 0.0590(10) Uani 1 1 d . . . . .
H90A H 0.964202 0.206224 0.189049 0.089 Uiso 1 1 calc GR . . . .
H90B H 0.909053 0.180308 0.183142 0.089 Uiso 1 1 calc GR . . . .
H90C H 0.960429 0.166565 0.222399 0.089 Uiso 1 1 calc GR . . . .
C91 C 0.96357(16) 0.22591(11) 0.29300(16) 0.0509(8) Uani 1 1 d . . . . .
H91A H 0.948605 0.239237 0.323971 0.076 Uiso 1 1 calc GR . . . .
H91B H 0.986529 0.244011 0.273429 0.076 Uiso 1 1 calc GR . . . .
H91C H 0.986297 0.203793 0.305877 0.076 Uiso 1 1 calc GR . . . .
C92 C 0.76694(14) 0.31227(10) 0.29082(14) 0.0423(7) Uani 1 1 d . . . . .
C93 C 0.77058(16) 0.29256(11) 0.34693(15) 0.0506(8) Uani 1 1 d . . . . .
H93A H 0.762199 0.264820 0.342785 0.076 Uiso 1 1 calc GR . . . .
H93B H 0.743683 0.304600 0.369975 0.076 Uiso 1 1 calc GR . . . .
H93C H 0.808165 0.295760 0.363646 0.076 Uiso 1 1 calc GR . . . .
C94 C 0.70768(15) 0.30575(11) 0.26623(15) 0.0483(8) Uani 1 1 d . . . . .
H94A H 0.704045 0.317422 0.230086 0.073 Uiso 1 1 calc GR . . . .
H94B H 0.680966 0.317854 0.289408 0.073 Uiso 1 1 calc GR . . . .
H94C H 0.700215 0.277798 0.263506 0.073 Uiso 1 1 calc GR . . . .
C95 C 0.77756(15) 0.35563(10) 0.30016(15) 0.0467(8) Uani 1 1 d . . . . .
H95A H 0.815291 0.359386 0.316270 0.070 Uiso 1 1 calc GR . . . .
H95B H 0.750617 0.365872 0.324683 0.070 Uiso 1 1 calc GR . . . .
H95C H 0.773585 0.369425 0.265513 0.070 Uiso 1 1 calc GR . . . .
C96 C 0.85656(13) 0.30619(9) 0.10808(13) 0.0391(6) Uani 1 1 d . . . . .
H96A H 0.886351 0.326012 0.108640 0.047 Uiso 1 1 calc R . . . .
H96B H 0.868809 0.283941 0.086382 0.047 Uiso 1 1 calc R . . . .
C97 C 0.80715(14) 0.65729(9) 0.44583(13) 0.0388(6) Uani 1 1 d . . . . .
C98 C 0.85671(14) 0.64713(9) 0.47491(14) 0.0399(7) Uani 1 1 d . . . . .
C99 C 0.87963(14) 0.67518(9) 0.51069(14) 0.0411(7) Uani 1 1 d . . . . .
H99 H 0.913393 0.669002 0.530553 0.049 Uiso 1 1 calc R . . . .
C100 C 0.85617(14) 0.71147(9) 0.51902(14) 0.0416(7) Uani 1 1 d . . . . .
C101 C 0.80581(14) 0.71927(9) 0.49090(14) 0.0405(7) Uani 1 1 d . . . . .
H101 H 0.787804 0.743329 0.496779 0.049 Uiso 1 1 calc R . . . .
C102 C 0.78104(14) 0.69298(9) 0.45449(14) 0.0398(7) Uani 1 1 d . . . . .
C103 C 0.88231(15) 0.74104(10) 0.55945(15) 0.0459(8) Uani 1 1 d . . . . .
C104 C 0.94495(15) 0.73564(10) 0.56800(16) 0.0502(8) Uani 1 1 d . . . . .
H10A H 0.959776 0.754383 0.594931 0.075 Uiso 1 1 calc GR . . . .
H10B H 0.962401 0.739874 0.533708 0.075 Uiso 1 1 calc GR . . . .
H10C H 0.952961 0.709182 0.580869 0.075 Uiso 1 1 calc GR . . . .
C105 C 0.85569(18) 0.73560(13) 0.61380(17) 0.0588(10) Uani 1 1 d . . . . .
H10D H 0.863105 0.709215 0.627247 0.088 Uiso 1 1 calc GR . . . .
H10E H 0.815465 0.739627 0.608810 0.088 Uiso 1 1 calc GR . . . .
H10F H 0.871501 0.754491 0.640021 0.088 Uiso 1 1 calc GR . . . .
C106 C 0.8721(2) 0.78279(11) 0.5396(2) 0.0658(12) Uani 1 1 d . . . . .
H10G H 0.890316 0.801002 0.565396 0.099 Uiso 1 1 calc GR . . . .
H10H H 0.832047 0.787978 0.536720 0.099 Uiso 1 1 calc GR . . . .
H10I H 0.887366 0.786062 0.504070 0.099 Uiso 1 1 calc GR . . . .
C107 C 0.88388(14) 0.60723(9) 0.46789(14) 0.0399(7) Uani 1 1 d . . . . .
C108 C 0.84278(15) 0.57504(10) 0.48357(15) 0.0458(7) Uani 1 1 d . . . . .
H10J H 0.807990 0.577610 0.461323 0.069 Uiso 1 1 calc GR . . . .
H10K H 0.835203 0.577704 0.521860 0.069 Uiso 1 1 calc GR . . . .
H10L H 0.859176 0.549476 0.477431 0.069 Uiso 1 1 calc GR . . . .
C109 C 0.89975(16) 0.60192(11) 0.40945(15) 0.0482(8) Uani 1 1 d . . . . .
H10M H 0.914225 0.575595 0.404746 0.072 Uiso 1 1 calc GR . . . .
H10N H 0.928331 0.620937 0.401267 0.072 Uiso 1 1 calc GR . . . .
H10O H 0.866861 0.605808 0.384859 0.072 Uiso 1 1 calc GR . . . .
C110 C 0.93678(15) 0.60224(10) 0.50456(15) 0.0464(8) Uani 1 1 d . . . . .
H11A H 0.928071 0.606135 0.542357 0.070 Uiso 1 1 calc GR . . . .
H11B H 0.964515 0.621400 0.494682 0.070 Uiso 1 1 calc GR . . . .
H11C H 0.951616 0.575994 0.500103 0.070 Uiso 1 1 calc GR . . . .
C111 C 0.72700(13) 0.70346(9) 0.42392(14) 0.0403(7) Uani 1 1 d . . . . .
H11D H 0.712390 0.727665 0.439380 0.048 Uiso 1 1 calc R . . . .
H11E H 0.734472 0.708729 0.385701 0.048 Uiso 1 1 calc R . . . .
C112 C 0.67496(14) 0.68450(9) 0.30649(14) 0.0396(7) Uani 1 1 d . . . . .
C113 C 0.63658(14) 0.70019(10) 0.34066(14) 0.0427(7) Uani 1 1 d . . . . .
C114 C 0.60226(15) 0.73064(10) 0.32206(15) 0.0447(7) Uani 1 1 d . . . . .
H114 H 0.576189 0.741278 0.345315 0.054 Uiso 1 1 calc R . . . .
C115 C 0.60546(15) 0.74578(10) 0.27004(16) 0.0469(8) Uani 1 1 d . . . . .
C116 C 0.64551(15) 0.73061(10) 0.23787(15) 0.0460(8) Uani 1 1 d . . . . .
H116 H 0.648439 0.741096 0.202653 0.055 Uiso 1 1 calc R . . . .
C117 C 0.68175(14) 0.70067(10) 0.25470(15) 0.0436(7) Uani 1 1 d . . . . .
C118 C 0.56891(17) 0.77995(11) 0.25052(17) 0.0532(9) Uani 1 1 d . . . . .
C119 C 0.5812(7) 0.8142(3) 0.2805(7) 0.085(5) Uani 0.519(14) 1 d . . P B 1
H11F H 0.619634 0.822024 0.275462 0.128 Uiso 0.519(14) 1 calc GR . P B 1
H11G H 0.576493 0.809296 0.318926 0.128 Uiso 0.519(14) 1 calc GR . P B 1
H11H H 0.555909 0.835003 0.267735 0.128 Uiso 0.519(14) 1 calc GR . P B 1
C120 C 0.5734(6) 0.7862(5) 0.1871(6) 0.073(4) Uani 0.519(14) 1 d . . P B 1
H12A H 0.610939 0.794998 0.180013 0.109 Uiso 0.519(14) 1 calc GR . P B 1
H12B H 0.546320 0.805888 0.174150 0.109 Uiso 0.519(14) 1 calc GR . P B 1
H12C H 0.565562 0.761671 0.168089 0.109 Uiso 0.519(14) 1 calc GR . P B 1
C121 C 0.5061(4) 0.7678(3) 0.2534(5) 0.070(3) Uani 0.519(14) 1 d . . P B 1
H12D H 0.497502 0.746876 0.227401 0.104 Uiso 0.519(14) 1 calc GR . P B 1
H12E H 0.482290 0.790267 0.244491 0.104 Uiso 0.519(14) 1 calc GR . P B 1
H12F H 0.499552 0.758775 0.289986 0.104 Uiso 0.519(14) 1 calc GR . P B 1
C19B C 0.6068(6) 0.8196(4) 0.2615(7) 0.071(4) Uani 0.481(14) 1 d . . P B 2
H19D H 0.637872 0.819571 0.237717 0.107 Uiso 0.481(14) 1 calc GR . P B 2
H19E H 0.621222 0.820112 0.299361 0.107 Uiso 0.481(14) 1 calc GR . P B 2
H19F H 0.583673 0.842637 0.254022 0.107 Uiso 0.481(14) 1 calc GR . P B 2
C20B C 0.5492(6) 0.7790(4) 0.1958(5) 0.063(3) Uani 0.481(14) 1 d . . P B 2
H20D H 0.580801 0.778613 0.172583 0.095 Uiso 0.481(14) 1 calc GR . P B 2
H20E H 0.526500 0.802118 0.187547 0.095 Uiso 0.481(14) 1 calc GR . P B 2
H20F H 0.526615 0.755627 0.189104 0.095 Uiso 0.481(14) 1 calc GR . P B 2
C21B C 0.5196(5) 0.7878(4) 0.2892(5) 0.072(4) Uani 0.481(14) 1 d . . P B 2
H21C H 0.498071 0.810418 0.275932 0.109 Uiso 0.481(14) 1 calc GR . P B 2
H21D H 0.535009 0.792942 0.325990 0.109 Uiso 0.481(14) 1 calc GR . P B 2
H21E H 0.495314 0.764994 0.289366 0.109 Uiso 0.481(14) 1 calc GR . P B 2
C122 C 0.72874(15) 0.68692(10) 0.21998(14) 0.0437(7) Uani 1 1 d . . . . .
C123 C 0.72180(16) 0.64380(11) 0.20515(16) 0.0489(8) Uani 1 1 d . . . . .
H12G H 0.718536 0.628482 0.238190 0.073 Uiso 1 1 calc GR . . . .
H12H H 0.754229 0.634989 0.186418 0.073 Uiso 1 1 calc GR . . . .
H12I H 0.688189 0.640415 0.181381 0.073 Uiso 1 1 calc GR . . . .
C124 C 0.72974(18) 0.70939(13) 0.16639(17) 0.0588(10) Uani 1 1 d . . . . .
H12J H 0.694340 0.705699 0.145490 0.088 Uiso 1 1 calc GR . . . .
H12K H 0.760181 0.699696 0.145525 0.088 Uiso 1 1 calc GR . . . .
H12L H 0.735345 0.737110 0.173972 0.088 Uiso 1 1 calc GR . . . .
C125 C 0.78501(16) 0.69415(11) 0.25094(17) 0.0536(9) Uani 1 1 d . . . . .
H12M H 0.788587 0.721814 0.259898 0.080 Uiso 1 1 calc GR . . . .
H12N H 0.815177 0.686460 0.228301 0.080 Uiso 1 1 calc GR . . . .
H12O H 0.787098 0.678798 0.284339 0.080 Uiso 1 1 calc GR . . . .
C126 C 0.63092(14) 0.68687(9) 0.39821(13) 0.0393(7) Uani 1 1 d . . . . .
H12P H 0.617065 0.708856 0.419430 0.047 Uiso 1 1 calc R . . . .
H12Q H 0.602713 0.665962 0.398209 0.047 Uiso 1 1 calc R . . . .
C127 C 0.64619(12) 0.59487(9) 0.47461(13) 0.0360(6) Uani 1 1 d . . . . .
C128 C 0.63539(14) 0.63192(9) 0.49569(13) 0.0395(7) Uani 1 1 d . . . . .
C129 C 0.59530(13) 0.63654(9) 0.53263(13) 0.0402(7) Uani 1 1 d . . . . .
H129 H 0.588394 0.661680 0.546589 0.048 Uiso 1 1 calc R . . . .
C130 C 0.56473(13) 0.60502(10) 0.54989(14) 0.0407(7) Uani 1 1 d . . . . .
C131 C 0.57559(14) 0.56870(9) 0.52757(13) 0.0399(7) Uani 1 1 d . . . . .
H131 H 0.554409 0.547099 0.538504 0.048 Uiso 1 1 calc R . . . .
C132 C 0.61591(13) 0.56231(9) 0.49001(14) 0.0397(7) Uani 1 1 d . . . . .
C133 C 0.52489(14) 0.60950(10) 0.59616(15) 0.0446(7) Uani 1 1 d . . . . .
C134 C 0.49182(16) 0.64744(11) 0.58941(15) 0.0495(8) Uani 1 1 d . . . . .
H13A H 0.517517 0.669533 0.590723 0.074 Uiso 1 1 calc GR . . . .
H13B H 0.466366 0.649783 0.618699 0.074 Uiso 1 1 calc GR . . . .
H13C H 0.470445 0.647244 0.554496 0.074 Uiso 1 1 calc GR . . . .
C135 C 0.48321(15) 0.57637(11) 0.59805(16) 0.0501(8) Uani 1 1 d . . . . .
H13D H 0.462057 0.574465 0.563116 0.075 Uiso 1 1 calc GR . . . .
H13E H 0.457695 0.581389 0.626659 0.075 Uiso 1 1 calc GR . . . .
H13F H 0.503037 0.551926 0.605581 0.075 Uiso 1 1 calc GR . . . .
C136 C 0.55984(16) 0.61025(12) 0.64934(15) 0.0518(8) Uani 1 1 d . . . . .
H13G H 0.580250 0.585728 0.653876 0.078 Uiso 1 1 calc GR . . . .
H13H H 0.535542 0.613627 0.679386 0.078 Uiso 1 1 calc GR . . . .
H13I H 0.586257 0.631892 0.649030 0.078 Uiso 1 1 calc GR . . . .
C137 C 0.62681(14) 0.52167(9) 0.46752(14) 0.0406(7) Uani 1 1 d . . . . .
C138 C 0.59264(16) 0.49078(10) 0.49464(15) 0.0482(8) Uani 1 1 d . . . . .
H13J H 0.599291 0.492546 0.534001 0.072 Uiso 1 1 calc GR . . . .
H13K H 0.603588 0.464967 0.482356 0.072 Uiso 1 1 calc GR . . . .
H13L H 0.553080 0.494961 0.485002 0.072 Uiso 1 1 calc GR . . . .
C139 C 0.68827(15) 0.51042(10) 0.47730(15) 0.0458(7) Uani 1 1 d . . . . .
H13M H 0.711385 0.528464 0.457792 0.069 Uiso 1 1 calc GR . . . .
H13N H 0.693903 0.483915 0.464229 0.069 Uiso 1 1 calc GR . . . .
H13O H 0.698719 0.511717 0.516117 0.069 Uiso 1 1 calc GR . . . .
C140 C 0.61129(16) 0.52115(10) 0.40690(14) 0.0481(8) Uani 1 1 d . . . . .
H14D H 0.572941 0.530220 0.400374 0.072 Uiso 1 1 calc GR . . . .
H14E H 0.614545 0.494603 0.393121 0.072 Uiso 1 1 calc GR . . . .
H14F H 0.636410 0.538302 0.388260 0.072 Uiso 1 1 calc GR . . . .
C141 C 0.67430(14) 0.66464(9) 0.48390(13) 0.0394(6) Uani 1 1 d . . . . .
H14G H 0.659918 0.688726 0.499909 0.047 Uiso 1 1 calc R . . . .
H14H H 0.710858 0.659064 0.502612 0.047 Uiso 1 1 calc R . . . .
C142 C 0.58986(13) 0.60475(10) 0.14544(13) 0.0388(6) Uani 1 1 d . . . . .
C143 C 0.57230(13) 0.64334(10) 0.14757(14) 0.0406(7) Uani 1 1 d . . . . .
C144 C 0.58341(15) 0.66908(10) 0.10621(15) 0.0451(7) Uani 1 1 d . . . . .
H144 H 0.570906 0.695189 0.108163 0.054 Uiso 1 1 calc R . . . .
C145 C 0.61256(15) 0.65733(11) 0.06193(15) 0.0466(8) Uani 1 1 d . . . . .
C146 C 0.62904(15) 0.61833(10) 0.06083(15) 0.0461(7) Uani 1 1 d . . . . .
H146 H 0.648276 0.609675 0.030644 0.055 Uiso 1 1 calc R . . . .
C147 C 0.61902(14) 0.59137(10) 0.10125(14) 0.0414(7) Uani 1 1 d . . . . .
C148 C 0.62467(17) 0.68439(12) 0.01457(17) 0.0528(9) Uani 1 1 d . . . . .
C149 C 0.68644(18) 0.68325(13) 0.00395(19) 0.0614(10) Uani 1 1 d . . . . .
H14I H 0.708271 0.691811 0.036419 0.092 Uiso 1 1 calc GR . . . .
H14J H 0.693623 0.700561 -0.026293 0.092 Uiso 1 1 calc GR . . . .
H14K H 0.697049 0.656645 -0.005093 0.092 Uiso 1 1 calc GR . . . .
C150 C 0.6101(2) 0.72695(12) 0.0274(2) 0.0672(12) Uani 1 1 d . . . . .
H15D H 0.570067 0.729156 0.031725 0.101 Uiso 1 1 calc GR . . . .
H15E H 0.620532 0.743736 -0.002321 0.101 Uiso 1 1 calc GR . . . .
H15F H 0.630462 0.734967 0.060997 0.101 Uiso 1 1 calc GR . . . .
C151 C 0.5905(2) 0.67170(16) -0.0359(2) 0.0813(16) Uani 1 1 d . . . . .
H15G H 0.597945 0.644272 -0.043290 0.122 Uiso 1 1 calc GR . . . .
H15H H 0.600549 0.687528 -0.066745 0.122 Uiso 1 1 calc GR . . . .
H15I H 0.550870 0.675104 -0.030203 0.122 Uiso 1 1 calc GR . . . .
C152 C 0.63893(15) 0.54905(10) 0.09796(15) 0.0444(7) Uani 1 1 d . . . . .
C153 C 0.67548(16) 0.53849(12) 0.14850(17) 0.0536(9) Uani 1 1 d . . . . .
H15J H 0.688565 0.511657 0.145460 0.080 Uiso 1 1 calc GR . . . .
H15K H 0.653803 0.540963 0.180608 0.080 Uiso 1 1 calc GR . . . .
H15L H 0.707468 0.556084 0.151772 0.080 Uiso 1 1 calc GR . . . .
C154 C 0.67225(16) 0.54164(11) 0.04826(16) 0.0499(8) Uani 1 1 d . . . . .
H15M H 0.705230 0.558353 0.049812 0.075 Uiso 1 1 calc GR . . . .
H15N H 0.649112 0.547482 0.015391 0.075 Uiso 1 1 calc GR . . . .
H15O H 0.683775 0.514339 0.047713 0.075 Uiso 1 1 calc GR . . . .
C155 C 0.58756(17) 0.52231(12) 0.09335(19) 0.0578(10) Uani 1 1 d . . . . .
H15P H 0.599613 0.495109 0.093270 0.087 Uiso 1 1 calc GR . . . .
H15Q H 0.565713 0.527986 0.059645 0.087 Uiso 1 1 calc GR . . . .
H15R H 0.564696 0.526823 0.124212 0.087 Uiso 1 1 calc GR . . . .
C156 C 0.54330(13) 0.65707(9) 0.19619(14) 0.0391(6) Uani 1 1 d . . . . .
H15S H 0.570137 0.656528 0.228014 0.047 Uiso 1 1 calc R . . . .
H15T H 0.531782 0.684420 0.190200 0.047 Uiso 1 1 calc R . . . .
C157 C 0.42071(13) 0.56625(9) 0.15335(13) 0.0380(6) Uani 1 1 d . . . . .
C158 C 0.40697(14) 0.60510(9) 0.15796(13) 0.0386(6) Uani 1 1 d . . . . .
C159 C 0.35106(13) 0.61647(10) 0.15180(14) 0.0401(7) Uani 1 1 d . . . . .
H159 H 0.341704 0.643163 0.154955 0.048 Uiso 1 1 calc R . . . .
C160 C 0.30914(14) 0.58933(10) 0.14116(14) 0.0416(7) Uani 1 1 d . . . . .
C161 C 0.32546(15) 0.55056(10) 0.13397(14) 0.0430(7) Uani 1 1 d . . . . .
H161 H 0.297289 0.531882 0.125379 0.052 Uiso 1 1 calc R . . . .
C162 C 0.38070(14) 0.53773(10) 0.13870(14) 0.0413(7) Uani 1 1 d . . . . .
C163 C 0.24763(14) 0.60079(11) 0.13737(15) 0.0450(7) Uani 1 1 d . . . . .
C164 C 0.23967(17) 0.64469(12) 0.1334(2) 0.0632(11) Uani 1 1 d . . . . .
H16D H 0.259214 0.654700 0.102717 0.095 Uiso 1 1 calc GR . . . .
H16E H 0.254725 0.656946 0.166892 0.095 Uiso 1 1 calc GR . . . .
H16F H 0.199961 0.650629 0.128164 0.095 Uiso 1 1 calc GR . . . .
C165 C 0.21786(15) 0.58249(12) 0.08799(16) 0.0515(8) Uani 1 1 d . . . . .
H16G H 0.178347 0.589332 0.087025 0.077 Uiso 1 1 calc GR . . . .
H16H H 0.221888 0.554179 0.089872 0.077 Uiso 1 1 calc GR . . . .
H16I H 0.234121 0.592154 0.055193 0.077 Uiso 1 1 calc GR . . . .
C166 C 0.22102(17) 0.58566(15) 0.18872(18) 0.0647(11) Uani 1 1 d . . . . .
H16J H 0.182308 0.594395 0.188535 0.097 Uiso 1 1 calc GR . . . .
H16K H 0.241694 0.595812 0.220946 0.097 Uiso 1 1 calc GR . . . .
H16L H 0.222190 0.557197 0.189204 0.097 Uiso 1 1 calc GR . . . .
C167 C 0.39621(14) 0.49594(10) 0.12364(15) 0.0442(7) Uani 1 1 d . . . . .
C168 C 0.43029(16) 0.49772(11) 0.07338(16) 0.0495(8) Uani 1 1 d . . . . .
H16M H 0.408092 0.509921 0.043584 0.074 Uiso 1 1 calc GR . . . .
H16N H 0.440556 0.471332 0.062917 0.074 Uiso 1 1 calc GR . . . .
H16O H 0.464020 0.513045 0.081475 0.074 Uiso 1 1 calc GR . . . .
C169 C 0.43044(19) 0.47508(11) 0.16892(17) 0.0558(9) Uani 1 1 d . . . . .
H16P H 0.463964 0.490215 0.178720 0.084 Uiso 1 1 calc GR . . . .
H16Q H 0.441065 0.449256 0.156399 0.084 Uiso 1 1 calc GR . . . .
H16R H 0.408195 0.472406 0.200610 0.084 Uiso 1 1 calc GR . . . .
C170 C 0.34472(17) 0.47086(11) 0.11032(18) 0.0557(9) Uani 1 1 d . . . . .
H17A H 0.322908 0.468768 0.142391 0.084 Uiso 1 1 calc GR . . . .
H17B H 0.356303 0.444887 0.099301 0.084 Uiso 1 1 calc GR . . . .
H17C H 0.321993 0.482892 0.080747 0.084 Uiso 1 1 calc GR . . . .
C171 C 0.45214(13) 0.63517(9) 0.16153(14) 0.0399(7) Uani 1 1 d . . . . .
H17D H 0.472974 0.633225 0.128333 0.048 Uiso 1 1 calc R . . . .
H17E H 0.434231 0.661070 0.161138 0.048 Uiso 1 1 calc R . . . .
C172 C 0.41482(13) 0.59657(9) 0.28686(13) 0.0368(6) Uani 1 1 d . . . . .
C173 C 0.41888(14) 0.63652(9) 0.27805(14) 0.0410(7) Uani 1 1 d . . . . .
C174 C 0.37698(14) 0.66112(9) 0.29426(14) 0.0414(7) Uani 1 1 d . . . . .
H174 H 0.379242 0.688186 0.287192 0.050 Uiso 1 1 calc R . . . .
C175 C 0.33153(14) 0.64655(10) 0.32083(14) 0.0422(7) Uani 1 1 d . . . . .
C176 C 0.33066(14) 0.60681(10) 0.33072(14) 0.0431(7) Uani 1 1 d . . . . .
H176 H 0.300560 0.596691 0.349473 0.052 Uiso 1 1 calc R . . . .
C177 C 0.37079(14) 0.58092(10) 0.31505(14) 0.0406(7) Uani 1 1 d . . . . .
C178 C 0.28678(15) 0.67340(11) 0.34132(16) 0.0485(8) Uani 1 1 d . . . . .
C179 C 0.30646(18) 0.68783(13) 0.39818(17) 0.0607(10) Uani 1 1 d . . . . .
H17F H 0.312617 0.665513 0.422383 0.091 Uiso 1 1 calc GR . . . .
H17G H 0.278045 0.704808 0.412297 0.091 Uiso 1 1 calc GR . . . .
H17H H 0.341241 0.702351 0.396031 0.091 Uiso 1 1 calc GR . . . .
C180 C 0.27669(19) 0.70879(13) 0.3041(2) 0.0644(11) Uani 1 1 d . . . . .
H18D H 0.310702 0.724385 0.303896 0.097 Uiso 1 1 calc GR . . . .
H18E H 0.246573 0.724628 0.317386 0.097 Uiso 1 1 calc GR . . . .
H18F H 0.266376 0.699908 0.267244 0.097 Uiso 1 1 calc GR . . . .
C181 C 0.23115(17) 0.65274(13) 0.3453(2) 0.0630(11) Uani 1 1 d . . . . .
H18G H 0.219382 0.641664 0.309996 0.095 Uiso 1 1 calc GR . . . .
H18H H 0.203199 0.671395 0.356236 0.095 Uiso 1 1 calc GR . . . .
H18I H 0.235129 0.631894 0.372218 0.095 Uiso 1 1 calc GR . . . .
C182 C 0.36693(15) 0.53753(10) 0.32766(15) 0.0463(8) Uani 1 1 d . . . . .
C183 C 0.3526(2) 0.51587(12) 0.27532(18) 0.0645(11) Uani 1 1 d . . . . .
H18J H 0.314892 0.522881 0.261717 0.097 Uiso 1 1 calc GR . . . .
H18K H 0.354446 0.487825 0.282022 0.097 Uiso 1 1 calc GR . . . .
H18L H 0.379074 0.522926 0.248415 0.097 Uiso 1 1 calc GR . . . .
C184 C 0.32243(17) 0.52906(12) 0.36809(17) 0.0546(9) Uani 1 1 d . . . . .
H18M H 0.329513 0.545003 0.400574 0.082 Uiso 1 1 calc GR . . . .
H18N H 0.323781 0.501506 0.378067 0.082 Uiso 1 1 calc GR . . . .
H18O H 0.285627 0.535282 0.351421 0.082 Uiso 1 1 calc GR . . . .
C185 C 0.42247(17) 0.52229(12) 0.35355(17) 0.0569(10) Uani 1 1 d . . . . .
H18P H 0.451386 0.524528 0.327492 0.085 Uiso 1 1 calc GR . . . .
H18Q H 0.418270 0.494986 0.363780 0.085 Uiso 1 1 calc GR . . . .
H18R H 0.433036 0.537683 0.385841 0.085 Uiso 1 1 calc GR . . . .
C186 C 0.47034(13) 0.65357(9) 0.25654(14) 0.0410(7) Uani 1 1 d . . . . .
H18S H 0.462378 0.680930 0.246432 0.049 Uiso 1 1 calc R . . . .
H18T H 0.499656 0.653887 0.286267 0.049 Uiso 1 1 calc R . . . .
C187 C 0.81241(17) 0.58606(12) 0.11361(18) 0.0555(9) Uani 1 1 d . . . . .
C188 C 0.8021(2) 0.61628(14) 0.0740(2) 0.0716(12) Uani 1 1 d . . . . .
H18U H 0.806297 0.605737 0.037703 0.107 Uiso 1 1 calc GR . . . .
H18V H 0.828664 0.637492 0.080905 0.107 Uiso 1 1 calc GR . . . .
H18W H 0.764161 0.626175 0.076479 0.107 Uiso 1 1 calc GR . . . .
C189 C 0.67726(17) 0.41644(12) 0.37758(18) 0.0551(9) Uani 1 1 d . . . . .
C190 C 0.6686(2) 0.38365(13) 0.4128(2) 0.0716(13) Uani 1 1 d . . . . .
H19G H 0.648211 0.363244 0.392411 0.107 Uiso 1 1 calc GR . . . .
H19H H 0.647044 0.392020 0.443121 0.107 Uiso 1 1 calc GR . . . .
H19I H 0.704614 0.373504 0.426761 0.107 Uiso 1 1 calc GR . . . .
C191 C 0.9055(2) 0.63915(15) 0.2076(2) 0.0699(12) Uani 1 1 d . . . . .
C192 C 0.9195(3) 0.62260(18) 0.2591(3) 0.0935(18) Uani 1 1 d . . . . .
H19J H 0.904026 0.596309 0.260559 0.140 Uiso 1 1 calc GR . . . .
H19K H 0.904141 0.638653 0.287293 0.140 Uiso 1 1 calc GR . . . .
H19L H 0.960021 0.621387 0.264912 0.140 Uiso 1 1 calc GR . . . .
C193 C 0.5630(2) 0.38619(16) 0.2567(2) 0.0768(14) Uani 1 1 d . . . . .
C194 C 0.5292(3) 0.4106(2) 0.2205(3) 0.106(2) Uani 1 1 d . . . . .
H19M H 0.503316 0.394437 0.198346 0.159 Uiso 1 1 calc GR . . . .
H19N H 0.553205 0.425035 0.196897 0.159 Uiso 1 1 calc GR . . . .
H19O H 0.508213 0.428987 0.241638 0.159 Uiso 1 1 calc GR . . . .
C195 C 0.5435(3) 0.25055(18) 0.1002(3) 0.0853(16) Uani 1 1 d . . . . .
C196 C 0.5858(2) 0.27755(16) 0.1213(3) 0.0860(17) Uani 1 1 d . . . . .
H19P H 0.617382 0.277170 0.098141 0.129 Uiso 1 1 calc GR . . . .
H19Q H 0.598249 0.269868 0.158136 0.129 Uiso 1 1 calc GR . . . .
H19R H 0.570131 0.303830 0.121848 0.129 Uiso 1 1 calc GR . . . .
C197 C 1.00065(19) 0.32267(15) 0.0863(2) 0.0687(12) Uani 1 1 d . . . . .
C198 C 1.00097(18) 0.36344(13) 0.09944(17) 0.0592(10) Uani 1 1 d . . . . .
H19S H 0.983609 0.378164 0.069067 0.089 Uiso 1 1 calc GR . . . .
H19T H 1.039387 0.372229 0.106466 0.089 Uiso 1 1 calc GR . . . .
H19U H 0.980130 0.367668 0.131763 0.089 Uiso 1 1 calc GR . . . .
C199 C 1.08339(19) 0.22897(14) 0.1707(2) 0.0692(12) Uani 1 1 d . . . . .
C200 C 1.0813(2) 0.21606(16) 0.1149(2) 0.0808(15) Uani 1 1 d . . . . .
H20G H 1.062181 0.235601 0.091826 0.121 Uiso 1 1 calc GR . . . .
H20H H 1.061209 0.191348 0.111620 0.121 Uiso 1 1 calc GR . . . .
H20I H 1.119253 0.212495 0.103430 0.121 Uiso 1 1 calc GR . . . .
C201 C 0.55855(18) 0.38339(12) 0.55649(16) 0.0534(9) Uani 1 1 d . . . . .
C202 C 0.50893(17) 0.37839(13) 0.58699(17) 0.0593(10) Uani 1 1 d . . . . .
H20J H 0.476601 0.389004 0.566122 0.089 Uiso 1 1 calc GR . . . .
H20K H 0.513877 0.392138 0.621604 0.089 Uiso 1 1 calc GR . . . .
H20L H 0.503026 0.350669 0.593694 0.089 Uiso 1 1 calc GR . . . .

loop_
_atom_site_aniso_label
_atom_site_aniso_U_11
_atom_site_aniso_U_22
_atom_site_aniso_U_33
_atom_site_aniso_U_23
_atom_site_aniso_U_13
_atom_site_aniso_U_12
Ti1 0.0381(3) 0.0311(3) 0.0378(3) 0.0008(2) 0.0007(2) 0.0001(2)
Ti2 0.0397(3) 0.0310(3) 0.0394(3) -0.0021(2) -0.0004(2) 0.0023(2)
Ti3 0.0397(3) 0.0303(3) 0.0385(3) -0.0024(2) -0.0011(2) 0.0020(2)
Ti4 0.0388(3) 0.0308(3) 0.0386(3) 0.0010(2) 0.0003(2) -0.0002(2)
Na1 0.0664(10) 0.0445(8) 0.0636(10) -0.0083(7) 0.0188(7) -0.0013(7)
Na2 0.0488(7) 0.0420(7) 0.0509(8) -0.0036(6) 0.0019(6) 0.0061(6)
O1 0.0425(12) 0.0383(11) 0.0382(12) -0.0020(9) -0.0014(9) 0.0016(9)
O2 0.0373(11) 0.0378(11) 0.0440(13) -0.0028(9) -0.0039(9) 0.0007(9)
O3 0.0510(13) 0.0391(12) 0.0478(14) 0.0037(10) 0.0037(10) 0.0043(10)
O4 0.0629(17) 0.0431(14) 0.0665(18) 0.0063(12) -0.0035(13) 0.0078(12)
O5 0.0506(13) 0.0366(12) 0.0461(13) -0.0052(9) 0.0010(10) 0.0065(10)
O6 0.0614(15) 0.0391(13) 0.0509(15) -0.0103(10) 0.0008(11) 0.0007(11)
O7 0.0415(11) 0.0351(11) 0.0378(12) 0.0024(8) 0.0035(8) 0.0014(9)
O8 0.0389(11) 0.0346(11) 0.0455(13) -0.0014(9) -0.0005(9) 0.0014(9)
O9 0.0415(11) 0.0340(11) 0.0415(12) 0.0028(8) 0.0032(9) 0.0004(9)
O10 0.0457(12) 0.0344(11) 0.0420(13) -0.0037(9) 0.0003(9) 0.0036(9)
O11 0.0405(11) 0.0345(11) 0.0426(12) -0.0027(9) -0.0014(9) 0.0019(9)
O12 0.0424(12) 0.0344(11) 0.0456(13) -0.0013(9) 0.0002(9) 0.0050(9)
O13 0.0405(11) 0.0390(12) 0.0417(12) -0.0019(9) -0.0006(9) 0.0004(9)
O14 0.0435(12) 0.0367(11) 0.0411(12) -0.0009(9) -0.0011(9) 0.0000(9)
O15 0.0441(12) 0.0351(11) 0.0455(13) -0.0038(9) 0.0049(9) 0.0032(9)
O16 0.0629(16) 0.0433(13) 0.0514(15) -0.0073(11) 0.0122(12) 0.0059(11)
O17 0.0479(13) 0.0364(12) 0.0462(13) 0.0026(9) -0.0031(9) 0.0032(9)
O18 0.0459(13) 0.0558(15) 0.0499(15) 0.0002(11) -0.0008(10) 0.0015(11)
O19 0.0443(12) 0.0291(10) 0.0434(13) -0.0046(8) -0.0036(9) 0.0012(9)
O20 0.0443(12) 0.0340(11) 0.0441(13) 0.0023(9) 0.0016(9) 0.0053(9)
O21 0.0419(12) 0.0334(11) 0.0419(12) -0.0053(8) -0.0005(9) 0.0014(9)
O22 0.0414(11) 0.0368(11) 0.0396(12) -0.0004(9) 0.0025(9) 0.0013(9)
O23 0.0405(11) 0.0309(11) 0.0472(13) -0.0007(9) 0.0003(9) 0.0022(8)
O24 0.0420(12) 0.0349(11) 0.0407(12) 0.0001(8) 0.0026(9) 0.0013(9)
N1 0.0382(13) 0.0287(12) 0.0396(14) -0.0001(9) 0.0003(10) -0.0029(10)
N2 0.0420(13) 0.0287(12) 0.0370(14) -0.0006(9) 0.0011(10) 0.0022(10)
N3 0.0389(13) 0.0287(12) 0.0454(15) -0.0037(10) -0.0024(10) 0.0036(10)
N4 0.0391(13) 0.0269(12) 0.0438(15) 0.0013(10) 0.0008(10) -0.0019(10)
N5 0.059(2) 0.0479(19) 0.071(2) -0.0046(16) 0.0061(16) 0.0047(15)
N6 0.0556(19) 0.0475(19) 0.075(2) -0.0034(16) 0.0136(16) 0.0042(14)
N7 0.084(3) 0.100(4) 0.091(4) -0.007(3) 0.021(3) -0.007(3)
N8 0.092(4) 0.116(4) 0.113(5) 0.005(3) 0.010(3) 0.035(3)
N9 0.108(5) 0.116(5) 0.130(5) -0.020(4) 0.044(4) -0.020(4)
N10 0.079(3) 0.075(3) 0.161(5) -0.022(3) -0.013(3) 0.014(2)
N11 0.076(3) 0.081(3) 0.098(4) 0.000(3) 0.016(2) -0.003(2)
N12 0.068(2) 0.066(2) 0.067(2) 0.0011(18) 0.0002(18) 0.0000(18)
C1 0.0350(15) 0.0408(16) 0.0369(16) -0.0061(12) -0.0032(11) -0.0017(12)
C2 0.055(2) 0.0344(16) 0.0468(19) 0.0070(13) -0.0007(14) -0.0006(14)
C3 0.0502(19) 0.0433(18) 0.047(2) -0.0048(14) 0.0070(14) 0.0055(14)
C4 0.0342(14) 0.0394(16) 0.0360(16) -0.0024(12) -0.0064(11) -0.0009(12)
C5 0.0470(18) 0.0360(16) 0.051(2) -0.0063(13) 0.0075(14) 0.0026(13)
C6 0.054(2) 0.0358(17) 0.051(2) 0.0018(13) -0.0019(15) 0.0060(14)
C7 0.0376(15) 0.0379(16) 0.0387(17) 0.0010(12) 0.0007(11) -0.0057(12)
C8 0.0390(15) 0.0359(16) 0.0412(17) -0.0028(12) 0.0003(12) -0.0011(12)
C9 0.0488(18) 0.0368(16) 0.0470(19) 0.0035(13) 0.0050(13) -0.0055(13)
C10 0.0486(18) 0.0441(18) 0.0445(19) 0.0042(14) 0.0038(14) -0.0049(14)
C11 0.0464(18) 0.0488(19) 0.0430(19) -0.0002(14) 0.0078(13) -0.0064(14)
C12 0.0401(16) 0.0403(17) 0.0438(18) -0.0030(13) 0.0008(12) -0.0029(13)
C13 0.061(2) 0.049(2) 0.049(2) 0.0044(15) 0.0061(16) -0.0066(16)
C14 0.071(3) 0.053(2) 0.068(3) 0.0153(19) 0.017(2) 0.0008(19)
C15 0.083(3) 0.061(3) 0.080(3) 0.015(2) 0.042(3) 0.001(2)
C16 0.138(5) 0.080(4) 0.053(3) 0.022(2) -0.023(3) -0.037(3)
C17 0.0398(16) 0.0422(17) 0.0477(19) -0.0043(13) 0.0051(13) 0.0024(13)
C18 0.057(2) 0.047(2) 0.057(2) -0.0075(16) 0.0119(17) -0.0025(16)
C19 0.0454(18) 0.048(2) 0.059(2) -0.0015(16) 0.0025(15) 0.0096(15)
C20 0.0478(19) 0.0414(18) 0.061(2) -0.0074(15) 0.0032(15) -0.0008(14)
C21 0.0443(16) 0.0280(14) 0.0434(17) 0.0026(11) 0.0033(12) -0.0054(12)
C22 0.0365(15) 0.0387(16) 0.0422(17) -0.0020(12) 0.0007(12) -0.0004(12)
C23 0.0418(16) 0.0332(15) 0.0350(16) -0.0001(11) -0.0019(11) -0.0009(12)
C24 0.0385(16) 0.0369(16) 0.0430(18) 0.0009(12) -0.0028(12) -0.0030(12)
C25 0.0374(16) 0.0397(17) 0.0502(19) -0.0006(13) -0.0033(13) -0.0002(13)
C26 0.0436(17) 0.0358(16) 0.0471(19) -0.0003(13) -0.0016(13) -0.0047(13)
C27 0.0467(17) 0.0362(16) 0.0423(18) -0.0027(12) -0.0007(13) -0.0021(13)
C28 0.0431(18) 0.0417(18) 0.058(2) -0.0009(15) -0.0024(14) -0.0008(14)
C29 0.044(2) 0.079(3) 0.058(2) -0.001(2) 0.0047(16) 0.0005(18)
C30 0.0409(19) 0.051(2) 0.098(3) -0.010(2) -0.0057(19) 0.0065(16)
C31 0.0442(18) 0.055(2) 0.057(2) 0.0027(16) -0.0096(15) -0.0032(15)
C32 0.0475(18) 0.0368(16) 0.0456(19) -0.0070(13) -0.0013(13) -0.0081(13)
C33 0.052(2) 0.0407(19) 0.068(3) -0.0112(16) 0.0010(17) -0.0076(15)
C34 0.058(2) 0.0400(18) 0.049(2) -0.0034(14) -0.0002(15) 0.0033(15)
C35 0.069(2) 0.0389(18) 0.049(2) 0.0009(14) -0.0050(16) 0.0005(16)
C36 0.0412(16) 0.0355(16) 0.0404(17) 0.0044(12) -0.0040(12) -0.0027(12)
C37 0.0398(16) 0.0357(16) 0.0398(17) -0.0012(12) 0.0057(12) 0.0030(12)
C38 0.0446(17) 0.0360(16) 0.0413(17) -0.0008(12) 0.0022(12) -0.0008(13)
C39 0.0520(19) 0.0369(16) 0.0413(18) -0.0027(12) 0.0013(13) 0.0019(13)
C40 0.0522(19) 0.0399(17) 0.048(2) -0.0030(14) 0.0089(14) -0.0019(14)
C41 0.0458(18) 0.0470(19) 0.047(2) 0.0007(14) 0.0096(14) -0.0040(14)
C42 0.0467(17) 0.0383(16) 0.0420(18) 0.0015(13) 0.0053(13) -0.0025(13)
C43 0.050(2) 0.046(2) 0.070(3) -0.0051(17) 0.0157(17) 0.0001(16)
C44 0.057(2) 0.060(3) 0.095(4) 0.007(2) 0.027(2) 0.008(2)
C45A 0.064(5) 0.077(8) 0.095(10) -0.037(7) 0.004(5) 0.012(5)
C46A 0.058(6) 0.063(7) 0.085(7) 0.012(5) 0.023(4) 0.019(5)
C45B 0.055(8) 0.070(14) 0.096(18) -0.043(11) -0.004(9) 0.015(9)
C46B 0.068(14) 0.058(12) 0.12(2) 0.009(12) 0.043(14) 0.016(9)
C47 0.0525(19) 0.0431(18) 0.049(2) 0.0054(14) 0.0160(15) -0.0021(14)
C48 0.060(2) 0.047(2) 0.050(2) 0.0085(15) 0.0060(16) 0.0050(16)
C49 0.061(2) 0.052(2) 0.068(3) 0.0092(18) 0.0231(19) -0.0050(17)
C50 0.061(2) 0.0427(19) 0.053(2) 0.0040(15) 0.0078(16) -0.0090(16)
C51 0.0431(16) 0.0313(15) 0.0438(18) -0.0011(12) 0.0027(12) -0.0003(12)
C52 0.0394(15) 0.0327(15) 0.0422(17) -0.0038(12) -0.0035(12) -0.0043(12)
C53 0.0414(16) 0.0367(16) 0.0413(17) 0.0013(12) 0.0016(12) -0.0003(12)
C54 0.0445(17) 0.0349(16) 0.0450(18) -0.0020(12) -0.0013(13) -0.0041(13)
C55 0.0432(17) 0.0319(15) 0.0501(19) -0.0002(13) -0.0015(13) -0.0011(12)
C56 0.0420(16) 0.0357(16) 0.0467(19) -0.0006(13) -0.0035(13) -0.0010(12)
C57 0.0440(17) 0.0338(16) 0.0466(19) -0.0010(13) 0.0029(13) -0.0021(13)
C58 0.0475(18) 0.0369(17) 0.053(2) -0.0021(14) -0.0061(14) -0.0078(13)
C59 0.057(2) 0.054(2) 0.058(2) -0.0095(17) -0.0034(17) 0.0014(17)
C60 0.051(2) 0.047(2) 0.063(2) -0.0080(16) -0.0092(16) -0.0036(15)
C61 0.081(3) 0.0335(19) 0.082(3) -0.0020(18) -0.021(2) -0.0067(18)
C62 0.0413(16) 0.0328(15) 0.0447(18) 0.0011(12) -0.0033(12) 0.0024(12)
C63 0.0478(18) 0.0369(17) 0.052(2) -0.0006(13) 0.0013(14) 0.0022(13)
C64 0.0499(19) 0.0413(18) 0.056(2) -0.0031(15) 0.0073(15) 0.0055(14)
C65 0.051(2) 0.0380(18) 0.062(2) -0.0042(15) -0.0079(16) 0.0061(14)
C66 0.0431(16) 0.0269(14) 0.0492(19) -0.0027(12) -0.0013(13) 0.0030(12)
C67 0.0397(15) 0.0351(15) 0.0381(16) -0.0008(12) 0.0021(11) 0.0026(12)
C68 0.0486(17) 0.0326(15) 0.0380(17) -0.0016(12) 0.0009(12) 0.0022(12)
C69 0.0452(17) 0.0361(16) 0.0400(17) -0.0014(12) -0.0022(12) 0.0053(13)
C70 0.0457(17) 0.0379(16) 0.0445(18) -0.0016(13) 0.0011(13) 0.0019(13)
C71 0.0460(17) 0.0354(16) 0.0452(18) -0.0022(12) 0.0024(13) -0.0008(13)
C72 0.0468(17) 0.0337(15) 0.0398(17) -0.0012(12) -0.0032(12) 0.0018(12)
C73 0.0496(19) 0.0401(18) 0.049(2) -0.0014(14) 0.0086(14) 0.0009(14)
C74 0.098(4) 0.060(3) 0.057(3) 0.015(2) 0.030(2) 0.021(2)
C75 0.057(2) 0.048(2) 0.056(2) -0.0092(16) 0.0083(16) 0.0024(16)
C76 0.052(2) 0.053(2) 0.069(3) -0.0133(18) 0.0144(18) -0.0094(17)
C77 0.0457(17) 0.0353(16) 0.0465(19) 0.0012(13) 0.0064(13) -0.0002(13)
C78 0.057(2) 0.0323(16) 0.049(2) 0.0027(13) -0.0003(15) 0.0044(14)
C79 0.056(2) 0.0364(17) 0.047(2) -0.0048(13) 0.0001(14) 0.0014(14)
C80 0.060(2) 0.0378(18) 0.060(2) -0.0024(15) 0.0125(17) -0.0064(15)
C81 0.0468(17) 0.0347(15) 0.0369(17) -0.0023(12) -0.0009(12) 0.0009(12)
C82 0.0403(16) 0.0334(15) 0.0416(17) 0.0030(12) 0.0003(12) 0.0026(12)
C83 0.0407(16) 0.0357(16) 0.0423(18) 0.0006(12) 0.0015(12) 0.0027(12)
C84 0.0441(17) 0.0339(16) 0.0473(19) -0.0011(12) 0.0018(13) 0.0037(12)
C85 0.0431(17) 0.0390(17) 0.0467(19) 0.0000(13) 0.0001(13) 0.0034(13)
C86 0.0441(17) 0.0375(16) 0.0437(18) 0.0047(12) 0.0021(13) 0.0004(13)
C87 0.0405(16) 0.0368(16) 0.0425(18) -0.0039(12) 0.0032(12) -0.0006(12)
C88 0.0486(18) 0.0377(17) 0.0478(19) 0.0044(13) -0.0036(14) 0.0038(14)
C89 0.054(2) 0.0420(19) 0.071(3) 0.0107(17) -0.0072(17) 0.0005(16)
C90 0.069(3) 0.047(2) 0.060(2) 0.0004(17) -0.0024(18) 0.0181(18)
C91 0.0504(19) 0.0411(18) 0.060(2) 0.0049(15) -0.0051(16) 0.0073(15)
C92 0.0445(17) 0.0417(17) 0.0409(18) 0.0050(13) 0.0052(13) 0.0004(13)
C93 0.057(2) 0.048(2) 0.047(2) 0.0066(15) 0.0115(15) 0.0026(16)
C94 0.0448(18) 0.049(2) 0.052(2) -0.0010(15) 0.0091(14) -0.0069(14)
C95 0.0500(19) 0.0414(18) 0.049(2) -0.0086(14) 0.0061(14) -0.0001(14)
C96 0.0424(16) 0.0339(15) 0.0407(17) -0.0030(12) -0.0008(12) 0.0033(12)
C97 0.0430(16) 0.0344(15) 0.0381(16) -0.0027(12) -0.0048(12) -0.0021(12)
C98 0.0415(16) 0.0308(15) 0.0473(18) 0.0011(12) 0.0013(13) -0.0011(12)
C99 0.0413(16) 0.0337(16) 0.0479(19) 0.0005(12) 0.0000(13) -0.0015(12)
C100 0.0466(17) 0.0300(15) 0.0479(19) 0.0001(12) 0.0011(13) -0.0013(12)
C101 0.0434(16) 0.0325(15) 0.0450(18) 0.0012(12) -0.0022(13) -0.0008(12)
C102 0.0412(16) 0.0339(15) 0.0438(18) 0.0004(12) -0.0021(12) 0.0011(12)
C103 0.0479(18) 0.0351(16) 0.054(2) -0.0028(14) -0.0033(14) -0.0023(13)
C104 0.0489(19) 0.0395(18) 0.061(2) -0.0042(15) -0.0079(15) -0.0058(14)
C105 0.058(2) 0.063(2) 0.055(2) -0.0152(18) 0.0017(17) -0.0056(18)
C106 0.071(3) 0.0343(19) 0.088(3) -0.0036(18) -0.027(2) -0.0013(17)
C107 0.0413(16) 0.0358(16) 0.0423(18) 0.0013(12) -0.0015(12) 0.0001(12)
C108 0.0496(19) 0.0361(17) 0.052(2) 0.0033(13) -0.0001(14) 0.0022(13)
C109 0.0502(19) 0.0414(18) 0.053(2) -0.0019(14) 0.0049(15) 0.0068(14)
C110 0.0442(18) 0.0401(17) 0.054(2) -0.0049(14) -0.0080(14) 0.0055(13)
C111 0.0425(16) 0.0317(15) 0.0461(18) -0.0026(12) -0.0030(13) 0.0002(12)
C112 0.0457(17) 0.0294(14) 0.0432(17) 0.0078(12) -0.0011(12) 0.0009(12)
C113 0.0452(17) 0.0369(16) 0.0457(19) 0.0018(13) -0.0005(13) 0.0024(13)
C114 0.0459(17) 0.0358(16) 0.052(2) 0.0031(13) -0.0015(14) 0.0033(13)
C115 0.0461(18) 0.0366(17) 0.058(2) 0.0066(14) -0.0012(14) -0.0011(13)
C116 0.0485(18) 0.0381(17) 0.051(2) 0.0088(14) -0.0038(14) -0.0030(14)
C117 0.0440(17) 0.0398(17) 0.0468(19) 0.0014(13) 0.0018(13) -0.0039(13)
C118 0.061(2) 0.0396(18) 0.058(2) 0.0152(15) 0.0002(17) 0.0093(16)
C119 0.101(11) 0.034(5) 0.114(12) -0.007(6) -0.050(9) 0.001(6)
C120 0.071(8) 0.072(8) 0.074(7) 0.020(6) 0.003(6) 0.022(6)
C121 0.059(5) 0.061(6) 0.088(8) 0.026(5) -0.002(4) 0.019(4)
C19B 0.072(8) 0.036(5) 0.103(11) 0.007(5) -0.025(7) 0.008(5)
C20B 0.084(9) 0.053(6) 0.051(7) 0.005(4) -0.017(6) 0.024(6)
C21B 0.072(6) 0.075(7) 0.071(7) 0.022(6) 0.011(5) 0.039(6)
C122 0.0469(18) 0.0417(17) 0.0425(18) 0.0061(13) 0.0035(13) -0.0033(13)
C123 0.0492(19) 0.0469(19) 0.051(2) -0.0022(15) 0.0064(15) -0.0015(15)
C124 0.059(2) 0.062(2) 0.057(2) 0.0149(18) 0.0144(17) 0.0023(18)
C125 0.049(2) 0.049(2) 0.063(2) 0.0028(16) 0.0047(16) -0.0066(15)
C126 0.0451(17) 0.0271(14) 0.0449(18) -0.0024(12) -0.0024(12) 0.0072(12)
C127 0.0356(14) 0.0346(15) 0.0378(16) 0.0010(11) 0.0019(11) 0.0029(11)
C128 0.0456(17) 0.0302(15) 0.0418(17) -0.0019(12) -0.0041(12) 0.0031(12)
C129 0.0424(16) 0.0348(16) 0.0430(18) -0.0037(12) 0.0003(12) 0.0053(12)
C130 0.0399(16) 0.0385(16) 0.0435(18) -0.0046(12) -0.0005(12) -0.0004(12)
C131 0.0416(16) 0.0356(16) 0.0422(17) -0.0035(12) 0.0001(12) 0.0019(12)
C132 0.0404(16) 0.0323(15) 0.0459(18) -0.0038(12) -0.0018(12) 0.0004(12)
C133 0.0432(17) 0.0420(18) 0.049(2) -0.0046(14) 0.0043(14) 0.0037(13)
C134 0.052(2) 0.0457(19) 0.051(2) -0.0070(15) 0.0034(15) 0.0087(15)
C135 0.0466(19) 0.0466(19) 0.058(2) -0.0098(15) 0.0086(15) -0.0032(15)
C136 0.052(2) 0.060(2) 0.043(2) -0.0032(16) 0.0020(15) 0.0023(16)
C137 0.0446(17) 0.0332(15) 0.0443(18) -0.0020(12) 0.0044(13) -0.0007(12)
C138 0.056(2) 0.0358(17) 0.053(2) -0.0037(14) 0.0059(15) -0.0002(14)
C139 0.055(2) 0.0315(16) 0.051(2) 0.0020(13) 0.0037(14) 0.0071(13)
C140 0.062(2) 0.0353(17) 0.046(2) -0.0042(13) 0.0030(15) 0.0034(15)
C141 0.0462(17) 0.0349(15) 0.0368(16) -0.0051(12) -0.0015(12) 0.0005(12)
C142 0.0392(15) 0.0406(16) 0.0367(16) 0.0023(12) 0.0045(11) -0.0044(12)
C143 0.0376(15) 0.0376(16) 0.0461(18) 0.0007(13) -0.0017(12) -0.0004(12)
C144 0.0481(18) 0.0360(16) 0.052(2) 0.0027(13) 0.0083(14) -0.0025(13)
C145 0.0444(17) 0.0470(19) 0.048(2) 0.0079(14) 0.0032(14) 0.0014(14)
C146 0.0439(18) 0.0461(19) 0.049(2) 0.0023(14) 0.0059(14) -0.0014(14)
C147 0.0403(16) 0.0393(17) 0.0443(18) -0.0041(13) 0.0008(12) 0.0022(12)
C148 0.054(2) 0.050(2) 0.055(2) 0.0121(16) 0.0059(16) 0.0010(16)
C149 0.065(2) 0.055(2) 0.066(3) 0.0161(19) 0.021(2) 0.0024(19)
C150 0.074(3) 0.051(2) 0.079(3) 0.027(2) 0.020(2) 0.006(2)
C151 0.096(4) 0.085(4) 0.061(3) 0.026(2) -0.012(3) -0.021(3)
C152 0.0472(18) 0.0380(17) 0.049(2) -0.0015(13) 0.0086(14) -0.0006(13)
C153 0.051(2) 0.051(2) 0.060(2) 0.0063(16) 0.0098(16) 0.0105(16)
C154 0.055(2) 0.0420(18) 0.053(2) -0.0035(15) 0.0084(15) -0.0025(15)
C155 0.056(2) 0.046(2) 0.072(3) -0.0116(18) 0.0159(18) -0.0100(17)
C156 0.0384(15) 0.0288(14) 0.0499(18) 0.0016(12) 0.0012(12) -0.0048(11)
C157 0.0392(16) 0.0383(16) 0.0364(16) -0.0004(12) 0.0004(11) -0.0023(12)
C158 0.0424(16) 0.0364(16) 0.0364(16) 0.0021(11) -0.0032(12) -0.0004(12)
C159 0.0376(16) 0.0391(16) 0.0431(18) 0.0014(12) -0.0017(12) -0.0008(12)
C160 0.0391(16) 0.0415(17) 0.0437(18) -0.0006(13) -0.0007(12) -0.0012(13)
C161 0.0484(18) 0.0383(17) 0.0418(18) -0.0010(13) -0.0013(13) -0.0022(13)
C162 0.0440(17) 0.0363(16) 0.0430(18) -0.0022(12) -0.0016(13) -0.0050(13)
C163 0.0395(17) 0.0461(19) 0.049(2) -0.0022(14) 0.0021(13) -0.0006(13)
C164 0.043(2) 0.051(2) 0.095(3) -0.010(2) -0.0056(19) 0.0058(16)
C165 0.0437(18) 0.056(2) 0.054(2) -0.0017(16) -0.0077(15) 0.0025(15)
C166 0.046(2) 0.091(3) 0.057(3) 0.001(2) 0.0063(17) 0.002(2)
C167 0.0441(17) 0.0382(17) 0.050(2) -0.0045(13) -0.0033(13) -0.0051(13)
C168 0.054(2) 0.0420(18) 0.052(2) -0.0069(14) -0.0009(15) -0.0002(15)
C169 0.073(3) 0.0368(18) 0.057(2) -0.0014(15) -0.0042(18) 0.0045(17)
C170 0.056(2) 0.0395(19) 0.071(3) -0.0079(16) 0.0009(18) -0.0062(16)
C171 0.0402(16) 0.0363(16) 0.0423(18) 0.0052(12) -0.0040(12) 0.0012(12)
C172 0.0397(15) 0.0343(15) 0.0362(16) 0.0008(11) 0.0019(11) -0.0019(12)
C173 0.0445(17) 0.0339(16) 0.0440(18) -0.0024(12) -0.0019(13) -0.0025(12)
C174 0.0461(17) 0.0342(16) 0.0436(18) -0.0035(12) 0.0007(13) 0.0000(12)
C175 0.0441(17) 0.0385(17) 0.0437(18) -0.0017(13) -0.0004(13) 0.0010(13)
C176 0.0413(16) 0.0428(18) 0.0454(19) 0.0015(13) 0.0040(13) -0.0006(13)
C177 0.0443(17) 0.0359(16) 0.0414(17) 0.0040(12) 0.0015(12) -0.0022(13)
C178 0.0474(18) 0.0453(19) 0.053(2) -0.0025(15) 0.0040(14) 0.0018(15)
C179 0.062(2) 0.063(3) 0.057(2) -0.0146(19) 0.0026(18) 0.0151(19)
C180 0.062(2) 0.059(2) 0.073(3) 0.014(2) 0.012(2) 0.022(2)
C181 0.044(2) 0.058(2) 0.088(3) -0.004(2) 0.0131(19) 0.0029(17)
C182 0.0500(19) 0.0428(18) 0.047(2) 0.0022(14) 0.0102(14) -0.0049(14)
C183 0.090(3) 0.043(2) 0.062(3) -0.0011(17) 0.014(2) -0.018(2)
C184 0.054(2) 0.050(2) 0.062(2) 0.0140(17) 0.0157(17) -0.0024(16)
C185 0.058(2) 0.052(2) 0.062(2) 0.0163(17) 0.0151(18) 0.0117(17)
C186 0.0393(16) 0.0336(15) 0.0501(19) -0.0016(13) 0.0023(13) 0.0005(12)
C187 0.050(2) 0.048(2) 0.069(3) -0.0062(18) 0.0082(17) 0.0022(16)
C188 0.068(3) 0.065(3) 0.081(3) 0.011(2) 0.001(2) -0.004(2)
C189 0.054(2) 0.044(2) 0.069(3) -0.0032(17) 0.0172(18) 0.0016(16)
C190 0.077(3) 0.056(3) 0.084(3) 0.011(2) 0.027(3) 0.009(2)
C191 0.071(3) 0.069(3) 0.071(3) -0.008(2) 0.017(2) -0.005(2)
C192 0.102(5) 0.085(4) 0.093(4) -0.001(3) 0.002(3) -0.018(3)
C193 0.081(3) 0.069(3) 0.080(4) -0.003(2) 0.007(3) 0.011(3)
C194 0.139(6) 0.096(5) 0.083(4) 0.012(3) -0.002(4) 0.015(4)
C195 0.080(4) 0.082(4) 0.097(4) 0.012(3) 0.031(3) -0.003(3)
C196 0.083(4) 0.070(3) 0.108(5) 0.016(3) 0.035(3) 0.001(3)
C197 0.055(2) 0.071(3) 0.079(3) -0.011(2) -0.003(2) 0.000(2)
C198 0.058(2) 0.068(3) 0.051(2) -0.0048(18) 0.0000(17) 0.0020(19)
C199 0.056(2) 0.056(3) 0.097(4) -0.008(2) 0.016(2) -0.0017(19)
C200 0.081(3) 0.066(3) 0.097(4) -0.019(3) 0.017(3) 0.005(2)
C201 0.059(2) 0.051(2) 0.049(2) 0.0016(15) -0.0068(16) -0.0018(16)
C202 0.055(2) 0.069(3) 0.052(2) 0.0025(18) -0.0087(17) -0.0031(18)

loop_
_atom_type_symbol
_atom_type_description
_atom_type_scat_dispersion_real
_atom_type_scat_dispersion_imag
_atom_type_scat_source
C C 0.0181 0.0091 'International Tables Vol C Tables 4.2.6.8 and 6.1.1.4'
H H 0.0000 0.0000 'International Tables Vol C Tables 4.2.6.8 and 6.1.1.4'
N N 0.0311 0.0180 'International Tables Vol C Tables 4.2.6.8 and 6.1.1.4'
Na Na 0.1353 0.1239 'International Tables Vol C Tables 4.2.6.8 and 6.1.1.4'
O O 0.0492 0.0322 'International Tables Vol C Tables 4.2.6.8 and 6.1.1.4'
Ti Ti 0.2191 1.8069 'International Tables Vol C Tables 4.2.6.8 and 6.1.1.4'

loop_
_geom_angle_atom_site_label_1
_geom_angle_atom_site_label_2
_geom_angle_atom_site_label_3
_geom_angle
_geom_angle_site_symmetry_1
_geom_angle_site_symmetry_3
_geom_angle_publ_flag
O1 Ti1 N1 82.37(9) . . ?
O3 Ti1 O1 87.90(10) . . ?
O3 Ti1 N1 169.52(10) . . ?
O7 Ti1 O1 89.55(10) . . ?
O7 Ti1 O3 91.38(10) . . ?
O7 Ti1 N1 84.71(10) . . ?
O8 Ti1 O1 170.89(10) . . ?
O8 Ti1 O3 101.20(10) . . ?
O8 Ti1 O7 90.73(10) . . ?
O8 Ti1 N1 88.59(10) . . ?
O9 Ti1 O1 84.48(10) . . ?
O9 Ti1 O3 99.23(10) . . ?
O9 Ti1 O7 167.60(10) . . ?
O9 Ti1 O8 93.46(10) . . ?
O9 Ti1 N1 83.73(10) . . ?
O2 Ti2 N2 87.75(9) . . ?
O5 Ti2 O2 89.31(10) . . ?
O5 Ti2 N2 176.80(10) . . ?
O10 Ti2 O2 172.23(10) . . ?
O10 Ti2 O5 98.38(10) . . ?
O10 Ti2 O11 96.95(10) . . ?
O10 Ti2 O12 97.92(10) . . ?
O10 Ti2 N2 84.59(10) . . ?
O11 Ti2 O2 81.06(10) . . ?
O11 Ti2 O5 95.65(10) . . ?
O11 Ti2 O12 158.47(10) . . ?
O11 Ti2 N2 85.14(10) . . ?
O12 Ti2 O2 82.11(10) . . ?
O12 Ti2 O5 97.47(10) . . ?
O12 Ti2 N2 80.87(10) . . ?
O13 Ti3 N3 90.79(9) . . ?
O15 Ti3 O13 89.48(9) . . ?
O15 Ti3 N3 177.63(11) . . ?
O19 Ti3 O13 176.39(10) . . ?
O19 Ti3 O15 94.11(10) . . ?
O19 Ti3 O20 96.52(10) . . ?
O19 Ti3 O21 97.70(10) . . ?
O19 Ti3 N3 85.64(10) . . ?
O20 Ti3 O13 83.40(10) . . ?
O20 Ti3 O15 96.71(10) . . ?
O20 Ti3 N3 80.98(10) . . ?
O21 Ti3 O13 81.47(10) . . ?
O21 Ti3 O15 97.15(10) . . ?
O21 Ti3 O20 159.33(10) . . ?
O21 Ti3 N3 85.23(10) . . ?
O14 Ti4 N4 84.13(9) . . ?
O17 Ti4 O14 89.70(9) . . ?
O17 Ti4 N4 173.31(10) . . ?
O22 Ti4 O14 89.58(10) . . ?
O22 Ti4 O17 97.78(10) . . ?
O22 Ti4 N4 84.79(10) . . ?
O23 Ti4 O14 172.09(9) . . ?
O23 Ti4 O17 98.17(10) . . ?
O23 Ti4 O22 90.11(10) . . ?
O23 Ti4 N4 87.97(10) . . ?
O24 Ti4 O14 85.14(10) . . ?
O24 Ti4 O17 94.64(10) . . ?
O24 Ti4 O22 166.47(10) . . ?
O24 Ti4 O23 93.41(10) . . ?
O24 Ti4 N4 82.29(10) . . ?
O4 Na1 Na2 141.56(10) . . ?
O4 Na1 O6 154.36(12) . . ?
O4 Na1 N5 83.95(12) . . ?
O4 Na1 C2 22.36(9) . . ?
O6 Na1 Na2 40.24(7) . . ?
O6 Na1 N5 119.37(13) . . ?
O6 Na1 C2 132.25(11) . . ?
O16 Na1 Na2 39.91(8) . . ?
O16 Na1 O4 108.36(12) . . ?
O16 Na1 O6 80.11(10) . . ?
O16 Na1 N5 98.88(12) . . ?
O16 Na1 C2 117.12(12) . . ?
N5 Na1 Na2 116.20(10) . . ?
N5 Na1 C2 102.37(12) . . ?
C2 Na1 Na2 136.08(9) . . ?
O6 Na2 Na1 40.91(7) . . ?
O6 Na2 O15 127.39(10) . . ?
O6 Na2 O16 78.50(9) . . ?
O6 Na2 N6 97.87(11) . . ?
O15 Na2 Na1 87.06(7) . . ?
O16 Na2 Na1 37.63(7) . . ?
O16 Na2 O15 49.65(8) . . ?
O16 Na2 N6 149.90(13) . . ?
O18 Na2 Na1 120.43(9) . . ?
O18 Na2 O6 108.57(11) . . ?
O18 Na2 O15 89.41(9) . . ?
O18 Na2 O16 115.50(11) . . ?
O18 Na2 N6 94.11(12) . . ?
N6 Na2 Na1 130.63(9) . . ?
N6 Na2 O15 130.62(12) . . ?
C1 O1 Ti1 128.8(2) . . ?
C1 O2 Ti2 130.8(2) . . ?
C2 O3 Ti1 137.4(2) . . ?
C2 O4 Na1 111.0(2) . . ?
C3 O5 Ti2 154.3(3) . . ?
Na2 O6 Na1 98.85(10) . . ?
C3 O6 Na1 136.8(3) . . ?
C3 O6 Na2 124.0(3) . . ?
C7 O7 Ti1 137.4(2) . . ?
C22 O8 Ti1 124.5(2) . . ?
C37 O9 Ti1 144.6(2) . . ?
C52 O10 Ti2 140.7(2) . . ?
C67 O11 Ti2 133.5(2) . . ?
C82 O12 Ti2 136.9(2) . . ?
C4 O13 Ti3 130.0(2) . . ?
C4 O14 Ti4 130.3(2) . . ?
Ti3 O15 Na2 147.95(12) . . ?
C5 O15 Ti3 127.6(2) . . ?
C5 O15 Na2 83.77(19) . . ?
Na1 O16 Na2 102.45(11) . . ?
C5 O16 Na1 152.3(3) . . ?
C5 O16 Na2 103.1(2) . . ?
C6 O17 Ti4 134.8(2) . . ?
C6 O18 Na2 136.3(2) . . ?
C97 O19 Ti3 140.0(2) . . ?
C112 O20 Ti3 136.5(2) . . ?
C127 O21 Ti3 136.3(2) . . ?
C142 O22 Ti4 136.2(2) . . ?
C157 O23 Ti4 123.6(2) . . ?
C172 O24 Ti4 145.9(2) . . ?
C21 N1 Ti1 110.89(18) . . ?
C36 N1 Ti1 109.72(18) . . ?
C36 N1 C21 108.1(2) . . ?
C36 N1 C51 109.9(2) . . ?
C51 N1 Ti1 113.05(19) . . ?
C51 N1 C21 105.0(2) . . ?
C66 N2 Ti2 109.49(19) . . ?
C81 N2 Ti2 112.93(18) . . ?
C81 N2 C66 107.0(2) . . ?
C96 N2 Ti2 109.98(18) . . ?
C96 N2 C66 107.8(2) . . ?
C96 N2 C81 109.4(2) . . ?
C111 N3 Ti3 109.46(19) . . ?
C126 N3 Ti3 108.81(18) . . ?
C126 N3 C111 109.0(2) . . ?
C126 N3 C141 109.5(3) . . ?
C141 N3 Ti3 113.00(18) . . ?
C141 N3 C111 107.0(2) . . ?
C156 N4 Ti4 110.86(18) . . ?
C171 N4 Ti4 109.50(18) . . ?
C171 N4 C156 108.8(2) . . ?
C186 N4 Ti4 112.14(19) . . ?
C186 N4 C156 105.2(2) . . ?
C186 N4 C171 110.3(3) . . ?
C187 N5 Na1 177.4(4) . . ?
C189 N6 Na2 167.7(4) . . ?
O1 C1 H1 118.5 . . ?
O2 C1 O1 123.0(3) . . ?
O2 C1 H1 118.5 . . ?
Na1 C2 H2 159.2 . . ?
O3 C2 Na1 79.6(2) . . ?
O3 C2 H2 117.7 . . ?
O4 C2 Na1 46.6(2) . . ?
O4 C2 O3 124.6(4) . . ?
O4 C2 H2 117.7 . . ?
O5 C3 H3 117.6 . . ?
O6 C3 O5 124.7(4) . . ?
O6 C3 H3 117.6 . . ?
O13 C4 H4 119.0 . . ?
O14 C4 O13 122.0(3) . . ?
O14 C4 H4 119.0 . . ?
O15 C5 H5 118.5 . . ?
O16 C5 O15 123.1(3) . . ?
O16 C5 H5 118.5 . . ?
O17 C6 H6 116.7 . . ?
O18 C6 O17 126.5(3) . . ?
O18 C6 H6 116.7 . . ?
O7 C7 C8 118.0(3) . . ?
O7 C7 C12 121.5(3) . . ?
C8 C7 C12 120.5(3) . . ?
C7 C8 C9 120.6(3) . . ?
C7 C8 C21 119.0(3) . . ?
C9 C8 C21 120.4(3) . . ?
C8 C9 H9 119.3 . . ?
C10 C9 C8 121.3(3) . . ?
C10 C9 H9 119.3 . . ?
C9 C10 C11 116.6(3) . . ?
C9 C10 C13 123.0(3) . . ?
C11 C10 C13 120.2(3) . . ?
C10 C11 H11 117.6 . . ?
C10 C11 C12 124.8(3) . . ?
C12 C11 H11 117.6 . . ?
C7 C12 C17 121.4(3) . . ?
C11 C12 C7 116.2(3) . . ?
C11 C12 C17 122.4(3) . . ?
C10 C13 C14 111.5(3) . . ?
C10 C13 C15 110.8(4) . . ?
C10 C13 C16 109.3(3) . . ?
C15 C13 C14 106.8(3) . . ?
C15 C13 C16 110.2(4) . . ?
C16 C13 C14 108.2(4) . . ?
C13 C14 H14A 109.5 . . ?
C13 C14 H14B 109.5 . . ?
C13 C14 H14C 109.5 . . ?
H14A C14 H14B 109.5 . . ?
H14A C14 H14C 109.5 . . ?
H14B C14 H14C 109.5 . . ?
C13 C15 H15A 109.5 . . ?
C13 C15 H15B 109.5 . . ?
C13 C15 H15C 109.5 . . ?
H15A C15 H15B 109.5 . . ?
H15A C15 H15C 109.5 . . ?
H15B C15 H15C 109.5 . . ?
C13 C16 H16A 109.5 . . ?
C13 C16 H16B 109.5 . . ?
C13 C16 H16C 109.5 . . ?
H16A C16 H16B 109.5 . . ?
H16A C16 H16C 109.5 . . ?
H16B C16 H16C 109.5 . . ?
C18 C17 C12 111.6(3) . . ?
C18 C17 C19 107.6(3) . . ?
C18 C17 C20 108.4(3) . . ?
C19 C17 C12 111.3(3) . . ?
C20 C17 C12 108.3(3) . . ?
C20 C17 C19 109.6(3) . . ?
C17 C18 H18A 109.5 . . ?
C17 C18 H18B 109.5 . . ?
C17 C18 H18C 109.5 . . ?
H18A C18 H18B 109.5 . . ?
H18A C18 H18C 109.5 . . ?
H18B C18 H18C 109.5 . . ?
C17 C19 H19A 109.5 . . ?
C17 C19 H19B 109.5 . . ?
C17 C19 H19C 109.5 . . ?
H19A C19 H19B 109.5 . . ?
H19A C19 H19C 109.5 . . ?
H19B C19 H19C 109.5 . . ?
C17 C20 H20A 109.5 . . ?
C17 C20 H20B 109.5 . . ?
C17 C20 H20C 109.5 . . ?
H20A C20 H20B 109.5 . . ?
H20A C20 H20C 109.5 . . ?
H20B C20 H20C 109.5 . . ?
N1 C21 C8 114.5(3) . . ?
N1 C21 H21A 108.6 . . ?
N1 C21 H21B 108.6 . . ?
C8 C21 H21A 108.6 . . ?
C8 C21 H21B 108.6 . . ?
H21A C21 H21B 107.6 . . ?
O8 C22 C23 115.9(3) . . ?
O8 C22 C27 122.5(3) . . ?
C23 C22 C27 121.6(3) . . ?
C22 C23 C24 119.8(3) . . ?
C22 C23 C36 119.7(3) . . ?
C24 C23 C36 120.0(3) . . ?
C23 C24 H24 119.4 . . ?
C25 C24 C23 121.3(3) . . ?
C25 C24 H24 119.4 . . ?
C24 C25 C26 117.0(3) . . ?
C24 C25 C28 122.0(3) . . ?
C26 C25 C28 121.0(3) . . ?
C25 C26 H26 117.9 . . ?
C27 C26 C25 124.2(3) . . ?
C27 C26 H26 117.9 . . ?
C22 C27 C32 122.5(3) . . ?
C26 C27 C22 115.7(3) . . ?
C26 C27 C32 121.4(3) . . ?
C29 C28 C25 108.1(3) . . ?
C29 C28 C30 109.8(4) . . ?
C29 C28 C31 110.3(3) . . ?
C30 C28 C25 111.7(3) . . ?
C30 C28 C31 107.1(3) . . ?
C31 C28 C25 109.8(3) . . ?
C28 C29 H29A 109.5 . . ?
C28 C29 H29B 109.5 . . ?
C28 C29 H29C 109.5 . . ?
H29A C29 H29B 109.5 . . ?
H29A C29 H29C 109.5 . . ?
H29B C29 H29C 109.5 . . ?
C28 C30 H30A 109.5 . . ?
C28 C30 H30B 109.5 . . ?
C28 C30 H30C 109.5 . . ?
H30A C30 H30B 109.5 . . ?
H30A C30 H30C 109.5 . . ?
H30B C30 H30C 109.5 . . ?
C28 C31 H31A 109.5 . . ?
C28 C31 H31B 109.5 . . ?
C28 C31 H31C 109.5 . . ?
H31A C31 H31B 109.5 . . ?
H31A C31 H31C 109.5 . . ?
H31B C31 H31C 109.5 . . ?
C27 C32 C33 112.2(3) . . ?
C27 C32 C35 114.1(3) . . ?
C33 C32 C35 106.3(3) . . ?
C34 C32 C27 107.6(3) . . ?
C34 C32 C33 108.1(3) . . ?
C34 C32 C35 108.4(3) . . ?
C32 C33 H33A 109.5 . . ?
C32 C33 H33B 109.5 . . ?
C32 C33 H33C 109.5 . . ?
H33A C33 H33B 109.5 . . ?
H33A C33 H33C 109.5 . . ?
H33B C33 H33C 109.5 . . ?
C32 C34 H34A 109.5 . . ?
C32 C34 H34B 109.5 . . ?
C32 C34 H34C 109.5 . . ?
H34A C34 H34B 109.5 . . ?
H34A C34 H34C 109.5 . . ?
H34B C34 H34C 109.5 . . ?
C32 C35 H35A 109.5 . . ?
C32 C35 H35B 109.5 . . ?
C32 C35 H35C 109.5 . . ?
H35A C35 H35B 109.5 . . ?
H35A C35 H35C 109.5 . . ?
H35B C35 H35C 109.5 . . ?
N1 C36 C23 116.9(3) . . ?
N1 C36 H36A 108.1 . . ?
N1 C36 H36B 108.1 . . ?
C23 C36 H36A 108.1 . . ?
C23 C36 H36B 108.1 . . ?
H36A C36 H36B 107.3 . . ?
O9 C37 C38 118.0(3) . . ?
O9 C37 C42 121.8(3) . . ?
C38 C37 C42 120.2(3) . . ?
C37 C38 C51 120.8(3) . . ?
C39 C38 C37 119.6(3) . . ?
C39 C38 C51 119.2(3) . . ?
C38 C39 H39 119.3 . . ?
C40 C39 C38 121.4(3) . . ?
C40 C39 H39 119.3 . . ?
C39 C40 C43 120.1(3) . . ?
C41 C40 C39 117.5(3) . . ?
C41 C40 C43 122.3(3) . . ?
C40 C41 H41 118.1 . . ?
C40 C41 C42 123.8(3) . . ?
C42 C41 H41 118.1 . . ?
C37 C42 C47 121.1(3) . . ?
C41 C42 C37 117.4(3) . . ?
C41 C42 C47 121.5(3) . . ?
C40 C43 C46A 108.6(5) . . ?
C40 C43 C45B 102.0(8) . . ?
C44 C43 C40 112.3(3) . . ?
C44 C43 C46A 101.9(7) . . ?
C44 C43 C45B 96.1(13) . . ?
C45A C43 C40 111.4(6) . . ?
C45A C43 C44 113.7(8) . . ?
C45A C43 C46A 108.4(6) . . ?
C46B C43 C40 115.7(10) . . ?
C46B C43 C44 119.1(13) . . ?
C46B C43 C45B 107.9(13) . . ?
C43 C44 H44A 109.5 . . ?
C43 C44 H44B 109.5 . . ?
C43 C44 H44C 109.5 . . ?
H44A C44 H44B 109.5 . . ?
H44A C44 H44C 109.5 . . ?
H44B C44 H44C 109.5 . . ?
C43 C45A H45A 109.5 . . ?
C43 C45A H45B 109.5 . . ?
C43 C45A H45C 109.5 . . ?
H45A C45A H45B 109.5 . . ?
H45A C45A H45C 109.5 . . ?
H45B C45A H45C 109.5 . . ?
C43 C46A H46A 109.5 . . ?
C43 C46A H46B 109.5 . . ?
C43 C46A H46C 109.5 . . ?
H46A C46A H46B 109.5 . . ?
H46A C46A H46C 109.5 . . ?
H46B C46A H46C 109.5 . . ?
C43 C45B H45D 109.5 . . ?
C43 C45B H45E 109.5 . . ?
C43 C45B H45F 109.5 . . ?
H45D C45B H45E 109.5 . . ?
H45D C45B H45F 109.5 . . ?
H45E C45B H45F 109.5 . . ?
C43 C46B H46D 109.5 . . ?
C43 C46B H46E 109.5 . . ?
C43 C46B H46F 109.5 . . ?
H46D C46B H46E 109.5 . . ?
H46D C46B H46F 109.5 . . ?
H46E C46B H46F 109.5 . . ?
C42 C47 C49 112.2(3) . . ?
C48 C47 C42 109.2(3) . . ?
C48 C47 C49 106.7(3) . . ?
C50 C47 C42 109.8(3) . . ?
C50 C47 C48 110.8(3) . . ?
C50 C47 C49 107.9(3) . . ?
C47 C48 H48A 109.5 . . ?
C47 C48 H48B 109.5 . . ?
C47 C48 H48C 109.5 . . ?
H48A C48 H48B 109.5 . . ?
H48A C48 H48C 109.5 . . ?
H48B C48 H48C 109.5 . . ?
C47 C49 H49A 109.5 . . ?
C47 C49 H49B 109.5 . . ?
C47 C49 H49C 109.5 . . ?
H49A C49 H49B 109.5 . . ?
H49A C49 H49C 109.5 . . ?
H49B C49 H49C 109.5 . . ?
C47 C50 H50A 109.5 . . ?
C47 C50 H50B 109.5 . . ?
C47 C50 H50C 109.5 . . ?
H50A C50 H50B 109.5 . . ?
H50A C50 H50C 109.5 . . ?
H50B C50 H50C 109.5 . . ?
N1 C51 C38 117.5(3) . . ?
N1 C51 H51A 107.9 . . ?
N1 C51 H51B 107.9 . . ?
C38 C51 H51A 107.9 . . ?
C38 C51 H51B 107.9 . . ?
H51A C51 H51B 107.2 . . ?
O10 C52 C53 117.0(3) . . ?
O10 C52 C57 121.7(3) . . ?
C53 C52 C57 121.3(3) . . ?
C52 C53 C66 120.7(3) . . ?
C54 C53 C52 119.9(3) . . ?
C54 C53 C66 119.4(3) . . ?
C53 C54 H54 118.9 . . ?
C53 C54 C55 122.2(3) . . ?
C55 C54 H54 118.9 . . ?
C54 C55 C56 116.1(3) . . ?
C54 C55 C58 121.1(3) . . ?
C56 C55 C58 122.7(3) . . ?
C55 C56 H56 118.0 . . ?
C55 C56 C57 124.0(3) . . ?
C57 C56 H56 118.0 . . ?
C52 C57 C56 116.4(3) . . ?
C52 C57 C62 122.0(3) . . ?
C56 C57 C62 121.7(3) . . ?
C55 C58 C59 108.9(3) . . ?
C55 C58 C60 111.3(3) . . ?
C55 C58 C61 111.4(3) . . ?
C59 C58 C60 108.9(3) . . ?
C59 C58 C61 108.6(4) . . ?
C61 C58 C60 107.7(3) . . ?
C58 C59 H59A 109.5 . . ?
C58 C59 H59B 109.5 . . ?
C58 C59 H59C 109.5 . . ?
H59A C59 H59B 109.5 . . ?
H59A C59 H59C 109.5 . . ?
H59B C59 H59C 109.5 . . ?
C58 C60 H60A 109.5 . . ?
C58 C60 H60B 109.5 . . ?
C58 C60 H60C 109.5 . . ?
H60A C60 H60B 109.5 . . ?
H60A C60 H60C 109.5 . . ?
H60B C60 H60C 109.5 . . ?
C58 C61 H61A 109.5 . . ?
C58 C61 H61B 109.5 . . ?
C58 C61 H61C 109.5 . . ?
H61A C61 H61B 109.5 . . ?
H61A C61 H61C 109.5 . . ?
H61B C61 H61C 109.5 . . ?
C57 C62 C63 108.8(3) . . ?
C57 C62 C64 109.8(3) . . ?
C64 C62 C63 110.5(3) . . ?
C65 C62 C57 113.0(3) . . ?
C65 C62 C63 107.4(3) . . ?
C65 C62 C64 107.4(3) . . ?
C62 C63 H63A 109.5 . . ?
C62 C63 H63B 109.5 . . ?
C62 C63 H63C 109.5 . . ?
H63A C63 H63B 109.5 . . ?
H63A C63 H63C 109.5 . . ?
H63B C63 H63C 109.5 . . ?
C62 C64 H64A 109.5 . . ?
C62 C64 H64B 109.5 . . ?
C62 C64 H64C 109.5 . . ?
H64A C64 H64B 109.5 . . ?
H64A C64 H64C 109.5 . . ?
H64B C64 H64C 109.5 . . ?
C62 C65 H65A 109.5 . . ?
C62 C65 H65B 109.5 . . ?
C62 C65 H65C 109.5 . . ?
H65A C65 H65B 109.5 . . ?
H65A C65 H65C 109.5 . . ?
H65B C65 H65C 109.5 . . ?
N2 C66 C53 113.4(3) . . ?
N2 C66 H66A 108.9 . . ?
N2 C66 H66B 108.9 . . ?
C53 C66 H66A 108.9 . . ?
C53 C66 H66B 108.9 . . ?
H66A C66 H66B 107.7 . . ?
O11 C67 C68 116.7(3) . . ?
O11 C67 C72 122.6(3) . . ?
C68 C67 C72 120.7(3) . . ?
C67 C68 C81 118.4(3) . . ?
C69 C68 C67 120.7(3) . . ?
C69 C68 C81 120.4(3) . . ?
C68 C69 H69 119.6 . . ?
C68 C69 C70 120.9(3) . . ?
C70 C69 H69 119.6 . . ?
C69 C70 C71 117.4(3) . . ?
C69 C70 C73 122.5(3) . . ?
C71 C70 C73 120.1(3) . . ?
C70 C71 H71 118.1 . . ?
C70 C71 C72 123.7(3) . . ?
C72 C71 H71 118.1 . . ?
C67 C72 C71 116.5(3) . . ?
C67 C72 C77 122.1(3) . . ?
C71 C72 C77 121.4(3) . . ?
C70 C73 C76 110.5(3) . . ?
C74 C73 C70 109.1(3) . . ?
C74 C73 C76 109.7(4) . . ?
C75 C73 C70 112.0(3) . . ?
C75 C73 C74 108.8(3) . . ?
C75 C73 C76 106.7(3) . . ?
C73 C74 H74A 109.5 . . ?
C73 C74 H74B 109.5 . . ?
C73 C74 H74C 109.5 . . ?
H74A C74 H74B 109.5 . . ?
H74A C74 H74C 109.5 . . ?
H74B C74 H74C 109.5 . . ?
C73 C75 H75A 109.5 . . ?
C73 C75 H75B 109.5 . . ?
C73 C75 H75C 109.5 . . ?
H75A C75 H75B 109.5 . . ?
H75A C75 H75C 109.5 . . ?
H75B C75 H75C 109.5 . . ?
C73 C76 H76A 109.5 . . ?
C73 C76 H76B 109.5 . . ?
C73 C76 H76C 109.5 . . ?
H76A C76 H76B 109.5 . . ?
H76A C76 H76C 109.5 . . ?
H76B C76 H76C 109.5 . . ?
C78 C77 C72 110.0(3) . . ?
C78 C77 C79 109.7(3) . . ?
C79 C77 C72 109.3(3) . . ?
C80 C77 C72 111.9(3) . . ?
C80 C77 C78 108.2(3) . . ?
C80 C77 C79 107.6(3) . . ?
C77 C78 H78A 109.5 . . ?
C77 C78 H78B 109.5 . . ?
C77 C78 H78C 109.5 . . ?
H78A C78 H78B 109.5 . . ?
H78A C78 H78C 109.5 . . ?
H78B C78 H78C 109.5 . . ?
C77 C79 H79A 109.5 . . ?
C77 C79 H79B 109.5 . . ?
C77 C79 H79C 109.5 . . ?
H79A C79 H79B 109.5 . . ?
H79A C79 H79C 109.5 . . ?
H79B C79 H79C 109.5 . . ?
C77 C80 H80A 109.5 . . ?
C77 C80 H80B 109.5 . . ?
C77 C80 H80C 109.5 . . ?
H80A C80 H80B 109.5 . . ?
H80A C80 H80C 109.5 . . ?
H80B C80 H80C 109.5 . . ?
N2 C81 C68 114.5(3) . . ?
N2 C81 H81A 108.6 . . ?
N2 C81 H81B 108.6 . . ?
C68 C81 H81A 108.6 . . ?
C68 C81 H81B 108.6 . . ?
H81A C81 H81B 107.6 . . ?
O12 C82 C83 119.4(3) . . ?
O12 C82 C87 120.5(3) . . ?
C87 C82 C83 120.0(3) . . ?
C82 C83 C96 123.4(3) . . ?
C84 C83 C82 119.8(3) . . ?
C84 C83 C96 116.8(3) . . ?
C83 C84 H84 119.0 . . ?
C85 C84 C83 121.9(3) . . ?
C85 C84 H84 119.0 . . ?
C84 C85 C86 117.2(3) . . ?
C84 C85 C88 122.4(3) . . ?
C86 C85 C88 120.5(3) . . ?
C85 C86 H86 118.3 . . ?
C85 C86 C87 123.4(3) . . ?
C87 C86 H86 118.3 . . ?
C82 C87 C92 120.6(3) . . ?
C86 C87 C82 117.7(3) . . ?
C86 C87 C92 121.6(3) . . ?
C85 C88 C89 110.5(3) . . ?
C90 C88 C85 111.8(3) . . ?
C90 C88 C89 107.1(3) . . ?
C90 C88 C91 108.9(3) . . ?
C91 C88 C85 109.3(3) . . ?
C91 C88 C89 109.2(3) . . ?
C88 C89 H89A 109.5 . . ?
C88 C89 H89B 109.5 . . ?
C88 C89 H89C 109.5 . . ?
H89A C89 H89B 109.5 . . ?
H89A C89 H89C 109.5 . . ?
H89B C89 H89C 109.5 . . ?
C88 C90 H90A 109.5 . . ?
C88 C90 H90B 109.5 . . ?
C88 C90 H90C 109.5 . . ?
H90A C90 H90B 109.5 . . ?
H90A C90 H90C 109.5 . . ?
H90B C90 H90C 109.5 . . ?
C88 C91 H91A 109.5 . . ?
C88 C91 H91B 109.5 . . ?
C88 C91 H91C 109.5 . . ?
H91A C91 H91B 109.5 . . ?
H91A C91 H91C 109.5 . . ?
H91B C91 H91C 109.5 . . ?
C87 C92 C93 111.9(3) . . ?
C94 C92 C87 109.8(3) . . ?
C94 C92 C93 107.2(3) . . ?
C95 C92 C87 110.6(3) . . ?
C95 C92 C93 107.0(3) . . ?
C95 C92 C94 110.2(3) . . ?
C92 C93 H93A 109.5 . . ?
C92 C93 H93B 109.5 . . ?
C92 C93 H93C 109.5 . . ?
H93A C93 H93B 109.5 . . ?
H93A C93 H93C 109.5 . . ?
H93B C93 H93C 109.5 . . ?
C92 C94 H94A 109.5 . . ?
C92 C94 H94B 109.5 . . ?
C92 C94 H94C 109.5 . . ?
H94A C94 H94B 109.5 . . ?
H94A C94 H94C 109.5 . . ?
H94B C94 H94C 109.5 . . ?
C92 C95 H95A 109.5 . . ?
C92 C95 H95B 109.5 . . ?
C92 C95 H95C 109.5 . . ?
H95A C95 H95B 109.5 . . ?
H95A C95 H95C 109.5 . . ?
H95B C95 H95C 109.5 . . ?
N2 C96 C83 114.8(3) . . ?
N2 C96 H96A 108.6 . . ?
N2 C96 H96B 108.6 . . ?
C83 C96 H96A 108.6 . . ?
C83 C96 H96B 108.6 . . ?
H96A C96 H96B 107.5 . . ?
O19 C97 C98 121.7(3) . . ?
O19 C97 C102 117.2(3) . . ?
C102 C97 C98 121.1(3) . . ?
C97 C98 C107 121.4(3) . . ?
C99 C98 C97 116.4(3) . . ?
C99 C98 C107 122.2(3) . . ?
C98 C99 H99 117.9 . . ?
C100 C99 C98 124.3(3) . . ?
C100 C99 H99 117.9 . . ?
C99 C100 C103 122.4(3) . . ?
C101 C100 C99 116.7(3) . . ?
C101 C100 C103 120.8(3) . . ?
C100 C101 H101 119.0 . . ?
C102 C101 C100 122.0(3) . . ?
C102 C101 H101 119.0 . . ?
C97 C102 C111 120.9(3) . . ?
C101 C102 C97 119.4(3) . . ?
C101 C102 C111 119.7(3) . . ?
C104 C103 C100 112.0(3) . . ?
C104 C103 C105 108.9(3) . . ?
C104 C103 C106 107.3(3) . . ?
C105 C103 C100 108.3(3) . . ?
C106 C103 C100 111.1(3) . . ?
C106 C103 C105 109.1(4) . . ?
C103 C104 H10A 109.5 . . ?
C103 C104 H10B 109.5 . . ?
C103 C104 H10C 109.5 . . ?
H10A C104 H10B 109.5 . . ?
H10A C104 H10C 109.5 . . ?
H10B C104 H10C 109.5 . . ?
C103 C105 H10D 109.5 . . ?
C103 C105 H10E 109.5 . . ?
C103 C105 H10F 109.5 . . ?
H10D C105 H10E 109.5 . . ?
H10D C105 H10F 109.5 . . ?
H10E C105 H10F 109.5 . . ?
C103 C106 H10G 109.5 . . ?
C103 C106 H10H 109.5 . . ?
C103 C106 H10I 109.5 . . ?
H10G C106 H10H 109.5 . . ?
H10G C106 H10I 109.5 . . ?
H10H C106 H10I 109.5 . . ?
C98 C107 C108 109.1(3) . . ?
C109 C107 C98 110.2(3) . . ?
C109 C107 C108 110.5(3) . . ?
C109 C107 C110 107.6(3) . . ?
C110 C107 C98 112.3(3) . . ?
C110 C107 C108 107.1(3) . . ?
C107 C108 H10J 109.5 . . ?
C107 C108 H10K 109.5 . . ?
C107 C108 H10L 109.5 . . ?
H10J C108 H10K 109.5 . . ?
H10J C108 H10L 109.5 . . ?
H10K C108 H10L 109.5 . . ?
C107 C109 H10M 109.5 . . ?
C107 C109 H10N 109.5 . . ?
C107 C109 H10O 109.5 . . ?
H10M C109 H10N 109.5 . . ?
H10M C109 H10O 109.5 . . ?
H10N C109 H10O 109.5 . . ?
C107 C110 H11A 109.5 . . ?
C107 C110 H11B 109.5 . . ?
C107 C110 H11C 109.5 . . ?
H11A C110 H11B 109.5 . . ?
H11A C110 H11C 109.5 . . ?
H11B C110 H11C 109.5 . . ?
N3 C111 C102 113.7(3) . . ?
N3 C111 H11D 108.8 . . ?
N3 C111 H11E 108.8 . . ?
C102 C111 H11D 108.8 . . ?
C102 C111 H11E 108.8 . . ?
H11D C111 H11E 107.7 . . ?
O20 C112 C113 119.7(3) . . ?
O20 C112 C117 119.4(3) . . ?
C113 C112 C117 120.8(3) . . ?
C112 C113 C126 123.6(3) . . ?
C114 C113 C112 119.4(3) . . ?
C114 C113 C126 117.0(3) . . ?
C113 C114 H114 119.3 . . ?
C115 C114 C113 121.4(3) . . ?
C115 C114 H114 119.3 . . ?
C114 C115 C118 121.1(3) . . ?
C116 C115 C114 117.8(3) . . ?
C116 C115 C118 121.0(3) . . ?
C115 C116 H116 118.3 . . ?
C115 C116 C117 123.3(3) . . ?
C117 C116 H116 118.3 . . ?
C112 C117 C122 120.9(3) . . ?
C116 C117 C112 117.1(3) . . ?
C116 C117 C122 121.9(3) . . ?
C115 C118 C120 110.1(6) . . ?
C115 C118 C121 108.6(4) . . ?
C115 C118 C19B 106.2(5) . . ?
C115 C118 C21B 112.2(4) . . ?
C119 C118 C115 112.1(6) . . ?
C119 C118 C120 112.3(9) . . ?
C119 C118 C121 111.7(8) . . ?
C121 C118 C120 101.5(7) . . ?
C20B C118 C115 116.2(6) . . ?
C20B C118 C19B 109.2(8) . . ?
C20B C118 C21B 111.1(7) . . ?
C21B C118 C19B 100.6(8) . . ?
C118 C119 H11F 109.5 . . ?
C118 C119 H11G 109.5 . . ?
C118 C119 H11H 109.5 . . ?
H11F C119 H11G 109.5 . . ?
H11F C119 H11H 109.5 . . ?
H11G C119 H11H 109.5 . . ?
C118 C120 H12A 109.5 . . ?
C118 C120 H12B 109.5 . . ?
C118 C120 H12C 109.5 . . ?
H12A C120 H12B 109.5 . . ?
H12A C120 H12C 109.5 . . ?
H12B C120 H12C 109.5 . . ?
C118 C121 H12D 109.5 . . ?
C118 C121 H12E 109.5 . . ?
C118 C121 H12F 109.5 . . ?
H12D C121 H12E 109.5 . . ?
H12D C121 H12F 109.5 . . ?
H12E C121 H12F 109.5 . . ?
C118 C19B H19D 109.5 . . ?
C118 C19B H19E 109.5 . . ?
C118 C19B H19F 109.5 . . ?
H19D C19B H19E 109.5 . . ?
H19D C19B H19F 109.5 . . ?
H19E C19B H19F 109.5 . . ?
C118 C20B H20D 109.5 . . ?
C118 C20B H20E 109.5 . . ?
C118 C20B H20F 109.5 . . ?
H20D C20B H20E 109.5 . . ?
H20D C20B H20F 109.5 . . ?
H20E C20B H20F 109.5 . . ?
C118 C21B H21C 109.5 . . ?
C118 C21B H21D 109.5 . . ?
C118 C21B H21E 109.5 . . ?
H21C C21B H21D 109.5 . . ?
H21C C21B H21E 109.5 . . ?
H21D C21B H21E 109.5 . . ?
C117 C122 C124 112.1(3) . . ?
C117 C122 C125 109.2(3) . . ?
C123 C122 C117 111.0(3) . . ?
C123 C122 C124 106.7(3) . . ?
C123 C122 C125 110.9(3) . . ?
C124 C122 C125 106.9(3) . . ?
C122 C123 H12G 109.5 . . ?
C122 C123 H12H 109.5 . . ?
C122 C123 H12I 109.5 . . ?
H12G C123 H12H 109.5 . . ?
H12G C123 H12I 109.5 . . ?
H12H C123 H12I 109.5 . . ?
C122 C124 H12J 109.5 . . ?
C122 C124 H12K 109.5 . . ?
C122 C124 H12L 109.5 . . ?
H12J C124 H12K 109.5 . . ?
H12J C124 H12L 109.5 . . ?
H12K C124 H12L 109.5 . . ?
C122 C125 H12M 109.5 . . ?
C122 C125 H12N 109.5 . . ?
C122 C125 H12O 109.5 . . ?
H12M C125 H12N 109.5 . . ?
H12M C125 H12O 109.5 . . ?
H12N C125 H12O 109.5 . . ?
N3 C126 C113 114.3(3) . . ?
N3 C126 H12P 108.7 . . ?
N3 C126 H12Q 108.7 . . ?
C113 C126 H12P 108.7 . . ?
C113 C126 H12Q 108.7 . . ?
H12P C126 H12Q 107.6 . . ?
O21 C127 C128 116.5(3) . . ?
O21 C127 C132 122.6(3) . . ?
C132 C127 C128 120.8(3) . . ?
C127 C128 C141 118.4(3) . . ?
C129 C128 C127 120.2(3) . . ?
C129 C128 C141 120.8(3) . . ?
C128 C129 H129 119.4 . . ?
C128 C129 C130 121.2(3) . . ?
C130 C129 H129 119.4 . . ?
C129 C130 C131 117.4(3) . . ?
C129 C130 C133 120.8(3) . . ?
C131 C130 C133 121.4(3) . . ?
C130 C131 H131 118.1 . . ?
C130 C131 C132 123.8(3) . . ?
C132 C131 H131 118.1 . . ?
C127 C132 C137 121.8(3) . . ?
C131 C132 C127 116.6(3) . . ?
C131 C132 C137 121.6(3) . . ?
C134 C133 C130 110.2(3) . . ?
C135 C133 C130 112.8(3) . . ?
C135 C133 C134 107.5(3) . . ?
C136 C133 C130 107.9(3) . . ?
C136 C133 C134 109.7(3) . . ?
C136 C133 C135 108.6(3) . . ?
C133 C134 H13A 109.5 . . ?
C133 C134 H13B 109.5 . . ?
C133 C134 H13C 109.5 . . ?
H13A C134 H13B 109.5 . . ?
H13A C134 H13C 109.5 . . ?
H13B C134 H13C 109.5 . . ?
C133 C135 H13D 109.5 . . ?
C133 C135 H13E 109.5 . . ?
C133 C135 H13F 109.5 . . ?
H13D C135 H13E 109.5 . . ?
H13D C135 H13F 109.5 . . ?
H13E C135 H13F 109.5 . . ?
C133 C136 H13G 109.5 . . ?
C133 C136 H13H 109.5 . . ?
C133 C136 H13I 109.5 . . ?
H13G C136 H13H 109.5 . . ?
H13G C136 H13I 109.5 . . ?
H13H C136 H13I 109.5 . . ?
C132 C137 C139 110.9(3) . . ?
C138 C137 C132 111.6(3) . . ?
C138 C137 C139 107.2(3) . . ?
C138 C137 C140 108.5(3) . . ?
C140 C137 C132 109.3(3) . . ?
C140 C137 C139 109.3(3) . . ?
C137 C138 H13J 109.5 . . ?
C137 C138 H13K 109.5 . . ?
C137 C138 H13L 109.5 . . ?
H13J C138 H13K 109.5 . . ?
H13J C138 H13L 109.5 . . ?
H13K C138 H13L 109.5 . . ?
C137 C139 H13M 109.5 . . ?
C137 C139 H13N 109.5 . . ?
C137 C139 H13O 109.5 . . ?
H13M C139 H13N 109.5 . . ?
H13M C139 H13O 109.5 . . ?
H13N C139 H13O 109.5 . . ?
C137 C140 H14D 109.5 . . ?
C137 C140 H14E 109.5 . . ?
C137 C140 H14F 109.5 . . ?
H14D C140 H14E 109.5 . . ?
H14D C140 H14F 109.5 . . ?
H14E C140 H14F 109.5 . . ?
N3 C141 C128 116.5(3) . . ?
N3 C141 H14G 108.2 . . ?
N3 C141 H14H 108.2 . . ?
C128 C141 H14G 108.2 . . ?
C128 C141 H14H 108.2 . . ?
H14G C141 H14H 107.3 . . ?
O22 C142 C143 117.4(3) . . ?
O22 C142 C147 122.3(3) . . ?
C143 C142 C147 120.4(3) . . ?
C142 C143 C156 119.1(3) . . ?
C144 C143 C142 120.4(3) . . ?
C144 C143 C156 120.5(3) . . ?
C143 C144 H144 119.3 . . ?
C143 C144 C145 121.4(3) . . ?
C145 C144 H144 119.3 . . ?
C144 C145 C146 116.7(3) . . ?
C144 C145 C148 123.3(3) . . ?
C146 C145 C148 119.9(3) . . ?
C145 C146 H146 117.9 . . ?
C147 C146 C145 124.2(3) . . ?
C147 C146 H146 117.9 . . ?
C142 C147 C152 121.4(3) . . ?
C146 C147 C142 117.0(3) . . ?
C146 C147 C152 121.6(3) . . ?
C145 C148 C150 111.2(3) . . ?
C149 C148 C145 110.2(3) . . ?
C149 C148 C150 107.2(3) . . ?
C151 C148 C145 109.5(3) . . ?
C151 C148 C149 109.8(4) . . ?
C151 C148 C150 108.8(4) . . ?
C148 C149 H14I 109.5 . . ?
C148 C149 H14J 109.5 . . ?
C148 C149 H14K 109.5 . . ?
H14I C149 H14J 109.5 . . ?
H14I C149 H14K 109.5 . . ?
H14J C149 H14K 109.5 . . ?
C148 C150 H15D 109.5 . . ?
C148 C150 H15E 109.5 . . ?
C148 C150 H15F 109.5 . . ?
H15D C150 H15E 109.5 . . ?
H15D C150 H15F 109.5 . . ?
H15E C150 H15F 109.5 . . ?
C148 C151 H15G 109.5 . . ?
C148 C151 H15H 109.5 . . ?
C148 C151 H15I 109.5 . . ?
H15G C151 H15H 109.5 . . ?
H15G C151 H15I 109.5 . . ?
H15H C151 H15I 109.5 . . ?
C147 C152 C155 108.5(3) . . ?
C153 C152 C147 110.4(3) . . ?
C153 C152 C155 109.9(3) . . ?
C154 C152 C147 112.4(3) . . ?
C154 C152 C153 108.3(3) . . ?
C154 C152 C155 107.3(3) . . ?
C152 C153 H15J 109.5 . . ?
C152 C153 H15K 109.5 . . ?
C152 C153 H15L 109.5 . . ?
H15J C153 H15K 109.5 . . ?
H15J C153 H15L 109.5 . . ?
H15K C153 H15L 109.5 . . ?
C152 C154 H15M 109.5 . . ?
C152 C154 H15N 109.5 . . ?
C152 C154 H15O 109.5 . . ?
H15M C154 H15N 109.5 . . ?
H15M C154 H15O 109.5 . . ?
H15N C154 H15O 109.5 . . ?
C152 C155 H15P 109.5 . . ?
C152 C155 H15Q 109.5 . . ?
C152 C155 H15R 109.5 . . ?
H15P C155 H15Q 109.5 . . ?
H15P C155 H15R 109.5 . . ?
H15Q C155 H15R 109.5 . . ?
N4 C156 C143 114.8(3) . . ?
N4 C156 H15S 108.6 . . ?
N4 C156 H15T 108.6 . . ?
C143 C156 H15S 108.6 . . ?
C143 C156 H15T 108.6 . . ?
H15S C156 H15T 107.5 . . ?
O23 C157 C158 116.0(3) . . ?
O23 C157 C162 122.0(3) . . ?
C158 C157 C162 122.1(3) . . ?
C157 C158 C159 119.6(3) . . ?
C157 C158 C171 119.7(3) . . ?
C159 C158 C171 120.2(3) . . ?
C158 C159 H159 119.5 . . ?
C160 C159 C158 121.1(3) . . ?
C160 C159 H159 119.5 . . ?
C159 C160 C161 117.1(3) . . ?
C159 C160 C163 121.9(3) . . ?
C161 C160 C163 120.9(3) . . ?
C160 C161 H161 118.0 . . ?
C162 C161 C160 124.1(3) . . ?
C162 C161 H161 118.0 . . ?
C157 C162 C167 122.8(3) . . ?
C161 C162 C157 115.8(3) . . ?
C161 C162 C167 121.2(3) . . ?
C160 C163 C166 108.0(3) . . ?
C164 C163 C160 112.1(3) . . ?
C164 C163 C166 109.2(4) . . ?
C165 C163 C160 110.7(3) . . ?
C165 C163 C164 107.9(3) . . ?
C165 C163 C166 108.8(3) . . ?
C163 C164 H16D 109.5 . . ?
C163 C164 H16E 109.5 . . ?
C163 C164 H16F 109.5 . . ?
H16D C164 H16E 109.5 . . ?
H16D C164 H16F 109.5 . . ?
H16E C164 H16F 109.5 . . ?
C163 C165 H16G 109.5 . . ?
C163 C165 H16H 109.5 . . ?
C163 C165 H16I 109.5 . . ?
H16G C165 H16H 109.5 . . ?
H16G C165 H16I 109.5 . . ?
H16H C165 H16I 109.5 . . ?
C163 C166 H16J 109.5 . . ?
C163 C166 H16K 109.5 . . ?
C163 C166 H16L 109.5 . . ?
H16J C166 H16K 109.5 . . ?
H16J C166 H16L 109.5 . . ?
H16K C166 H16L 109.5 . . ?
C168 C167 C162 108.0(3) . . ?
C168 C167 C169 108.8(3) . . ?
C168 C167 C170 108.3(3) . . ?
C169 C167 C162 112.9(3) . . ?
C169 C167 C170 106.8(3) . . ?
C170 C167 C162 111.9(3) . . ?
C167 C168 H16M 109.5 . . ?
C167 C168 H16N 109.5 . . ?
C167 C168 H16O 109.5 . . ?
H16M C168 H16N 109.5 . . ?
H16M C168 H16O 109.5 . . ?
H16N C168 H16O 109.5 . . ?
C167 C169 H16P 109.5 . . ?
C167 C169 H16Q 109.5 . . ?
C167 C169 H16R 109.5 . . ?
H16P C169 H16Q 109.5 . . ?
H16P C169 H16R 109.5 . . ?
H16Q C169 H16R 109.5 . . ?
C167 C170 H17A 109.5 . . ?
C167 C170 H17B 109.5 . . ?
C167 C170 H17C 109.5 . . ?
H17A C170 H17B 109.5 . . ?
H17A C170 H17C 109.5 . . ?
H17B C170 H17C 109.5 . . ?
N4 C171 C158 118.0(3) . . ?
N4 C171 H17D 107.8 . . ?
N4 C171 H17E 107.8 . . ?
C158 C171 H17D 107.8 . . ?
C158 C171 H17E 107.8 . . ?
H17D C171 H17E 107.1 . . ?
O24 C172 C173 117.8(3) . . ?
O24 C172 C177 121.3(3) . . ?
C173 C172 C177 121.0(3) . . ?
C172 C173 C186 120.6(3) . . ?
C174 C173 C172 119.6(3) . . ?
C174 C173 C186 119.6(3) . . ?
C173 C174 H174 119.5 . . ?
C173 C174 C175 121.1(3) . . ?
C175 C174 H174 119.5 . . ?
C174 C175 C178 121.6(3) . . ?
C176 C175 C174 117.0(3) . . ?
C176 C175 C178 121.2(3) . . ?
C175 C176 H176 117.8 . . ?
C177 C176 C175 124.4(3) . . ?
C177 C176 H176 117.8 . . ?
C172 C177 C182 122.0(3) . . ?
C176 C177 C172 116.8(3) . . ?
C176 C177 C182 121.2(3) . . ?
C175 C178 C179 108.2(3) . . ?
C175 C178 C180 111.7(3) . . ?
C180 C178 C179 108.8(4) . . ?
C181 C178 C175 112.3(3) . . ?
C181 C178 C179 108.4(4) . . ?
C181 C178 C180 107.4(3) . . ?
C178 C179 H17F 109.5 . . ?
C178 C179 H17G 109.5 . . ?
C178 C179 H17H 109.5 . . ?
H17F C179 H17G 109.5 . . ?
H17F C179 H17H 109.5 . . ?
H17G C179 H17H 109.5 . . ?
C178 C180 H18D 109.5 . . ?
C178 C180 H18E 109.5 . . ?
C178 C180 H18F 109.5 . . ?
H18D C180 H18E 109.5 . . ?
H18D C180 H18F 109.5 . . ?
H18E C180 H18F 109.5 . . ?
C178 C181 H18G 109.5 . . ?
C178 C181 H18H 109.5 . . ?
C178 C181 H18I 109.5 . . ?
H18G C181 H18H 109.5 . . ?
H18G C181 H18I 109.5 . . ?
H18H C181 H18I 109.5 . . ?
C177 C182 C184 111.8(3) . . ?
C177 C182 C185 110.8(3) . . ?
C183 C182 C177 108.6(3) . . ?
C183 C182 C184 109.3(3) . . ?
C183 C182 C185 109.7(4) . . ?
C184 C182 C185 106.7(3) . . ?
C182 C183 H18J 109.5 . . ?
C182 C183 H18K 109.5 . . ?
C182 C183 H18L 109.5 . . ?
H18J C183 H18K 109.5 . . ?
H18J C183 H18L 109.5 . . ?
H18K C183 H18L 109.5 . . ?
C182 C184 H18M 109.5 . . ?
C182 C184 H18N 109.5 . . ?
C182 C184 H18O 109.5 . . ?
H18M C184 H18N 109.5 . . ?
H18M C184 H18O 109.5 . . ?
H18N C184 H18O 109.5 . . ?
C182 C185 H18P 109.5 . . ?
C182 C185 H18Q 109.5 . . ?
C182 C185 H18R 109.5 . . ?
H18P C185 H18Q 109.5 . . ?
H18P C185 H18R 109.5 . . ?
H18Q C185 H18R 109.5 . . ?
N4 C186 C173 116.9(3) . . ?
N4 C186 H18S 108.1 . . ?
N4 C186 H18T 108.1 . . ?
C173 C186 H18S 108.1 . . ?
C173 C186 H18T 108.1 . . ?
H18S C186 H18T 107.3 . . ?
N5 C187 C188 177.7(5) . . ?
C187 C188 H18U 109.5 . . ?
C187 C188 H18V 109.5 . . ?
C187 C188 H18W 109.5 . . ?
H18U C188 H18V 109.5 . . ?
H18U C188 H18W 109.5 . . ?
H18V C188 H18W 109.5 . . ?
N6 C189 C190 178.4(5) . . ?
C189 C190 H19G 109.5 . . ?
C189 C190 H19H 109.5 . . ?
C189 C190 H19I 109.5 . . ?
H19G C190 H19H 109.5 . . ?
H19G C190 H19I 109.5 . . ?
H19H C190 H19I 109.5 . . ?
N7 C191 C192 179.8(8) . . ?
C191 C192 H19J 109.5 . . ?
C191 C192 H19K 109.5 . . ?
C191 C192 H19L 109.5 . . ?
H19J C192 H19K 109.5 . . ?
H19J C192 H19L 109.5 . . ?
H19K C192 H19L 109.5 . . ?
N8 C193 C194 177.8(7) . . ?
C193 C194 H19M 109.5 . . ?
C193 C194 H19N 109.5 . . ?
C193 C194 H19O 109.5 . . ?
H19M C194 H19N 109.5 . . ?
H19M C194 H19O 109.5 . . ?
H19N C194 H19O 109.5 . . ?
N9 C195 C196 179.6(8) . . ?
C195 C196 H19P 109.5 . . ?
C195 C196 H19Q 109.5 . . ?
C195 C196 H19R 109.5 . . ?
H19P C196 H19Q 109.5 . . ?
H19P C196 H19R 109.5 . . ?
H19Q C196 H19R 109.5 . . ?
N10 C197 C198 178.8(6) . . ?
C197 C198 H19S 109.5 . . ?
C197 C198 H19T 109.5 . . ?
C197 C198 H19U 109.5 . . ?
H19S C198 H19T 109.5 . . ?
H19S C198 H19U 109.5 . . ?
H19T C198 H19U 109.5 . . ?
N11 C199 C200 178.6(6) . . ?
C199 C200 H20G 109.5 . . ?
C199 C200 H20H 109.5 . . ?
C199 C200 H20I 109.5 . . ?
H20G C200 H20H 109.5 . . ?
H20G C200 H20I 109.5 . . ?
H20H C200 H20I 109.5 . . ?
N12 C201 C202 178.6(5) . . ?
C201 C202 H20J 109.5 . . ?
C201 C202 H20K 109.5 . . ?
C201 C202 H20L 109.5 . . ?
H20J C202 H20K 109.5 . . ?
H20J C202 H20L 109.5 . . ?
H20K C202 H20L 109.5 . . ?

loop_
_geom_bond_atom_site_label_1
_geom_bond_atom_site_label_2
_geom_bond_distance
_geom_bond_site_symmetry_2
_geom_bond_publ_flag
Ti1 O1 2.099(2) . ?
Ti1 O3 1.975(2) . ?
Ti1 O7 1.873(2) . ?
Ti1 O8 1.872(2) . ?
Ti1 O9 1.857(2) . ?
Ti1 N1 2.252(3) . ?
Ti2 O2 2.102(2) . ?
Ti2 O5 1.968(2) . ?
Ti2 O10 1.846(2) . ?
Ti2 O11 1.871(2) . ?
Ti2 O12 1.873(2) . ?
Ti2 N2 2.228(3) . ?
Ti3 O13 2.093(2) . ?
Ti3 O15 2.010(2) . ?
Ti3 O19 1.846(2) . ?
Ti3 O20 1.874(2) . ?
Ti3 O21 1.853(2) . ?
Ti3 N3 2.228(3) . ?
Ti4 O14 2.091(2) . ?
Ti4 O17 1.974(2) . ?
Ti4 O22 1.881(2) . ?
Ti4 O23 1.873(2) . ?
Ti4 O24 1.853(2) . ?
Ti4 N4 2.263(3) . ?
Na1 Na2 3.639(2) . ?
Na1 O4 2.337(3) . ?
Na1 O6 2.411(3) . ?
Na1 O16 2.275(3) . ?
Na1 N5 2.441(4) . ?
Na1 C2 3.002(4) . ?
Na2 O6 2.379(3) . ?
Na2 O15 2.767(3) . ?
Na2 O16 2.391(3) . ?
Na2 O18 2.244(3) . ?
Na2 N6 2.449(4) . ?
O1 C1 1.258(4) . ?
O2 C1 1.246(4) . ?
O3 C2 1.268(4) . ?
O4 C2 1.224(4) . ?
O5 C3 1.256(4) . ?
O6 C3 1.236(4) . ?
O7 C7 1.340(4) . ?
O8 C22 1.372(4) . ?
O9 C37 1.352(4) . ?
O10 C52 1.368(4) . ?
O11 C67 1.353(4) . ?
O12 C82 1.349(4) . ?
O13 C4 1.264(4) . ?
O14 C4 1.251(4) . ?
O15 C5 1.276(4) . ?
O16 C5 1.217(4) . ?
O17 C6 1.282(4) . ?
O18 C6 1.220(4) . ?
O19 C97 1.364(4) . ?
O20 C112 1.345(4) . ?
O21 C127 1.350(4) . ?
O22 C142 1.337(4) . ?
O23 C157 1.370(4) . ?
O24 C172 1.350(4) . ?
N1 C21 1.503(4) . ?
N1 C36 1.489(4) . ?
N1 C51 1.492(4) . ?
N2 C66 1.500(4) . ?
N2 C81 1.491(4) . ?
N2 C96 1.485(4) . ?
N3 C111 1.506(4) . ?
N3 C126 1.482(4) . ?
N3 C141 1.496(4) . ?
N4 C156 1.498(4) . ?
N4 C171 1.493(4) . ?
N4 C186 1.493(4) . ?
N5 C187 1.142(6) . ?
N6 C189 1.131(5) . ?
N7 C191 1.171(7) . ?
N8 C193 1.163(7) . ?
N9 C195 1.139(8) . ?
N10 C197 1.141(6) . ?
N11 C199 1.156(7) . ?
N12 C201 1.147(6) . ?
C1 H1 0.9500 . ?
C2 H2 0.9500 . ?
C3 H3 0.9500 . ?
C4 H4 0.9500 . ?
C5 H5 0.9500 . ?
C6 H6 0.9500 . ?
C7 C8 1.390(4) . ?
C7 C12 1.416(5) . ?
C8 C9 1.390(5) . ?
C8 C21 1.508(4) . ?
C9 H9 0.9500 . ?
C9 C10 1.389(5) . ?
C10 C11 1.395(5) . ?
C10 C13 1.522(5) . ?
C11 H11 0.9500 . ?
C11 C12 1.397(5) . ?
C12 C17 1.545(5) . ?
C13 C14 1.547(6) . ?
C13 C15 1.524(6) . ?
C13 C16 1.534(6) . ?
C14 H14A 0.9800 . ?
C14 H14B 0.9800 . ?
C14 H14C 0.9800 . ?
C15 H15A 0.9800 . ?
C15 H15B 0.9800 . ?
C15 H15C 0.9800 . ?
C16 H16A 0.9800 . ?
C16 H16B 0.9800 . ?
C16 H16C 0.9800 . ?
C17 C18 1.532(5) . ?
C17 C19 1.534(5) . ?
C17 C20 1.534(5) . ?
C18 H18A 0.9800 . ?
C18 H18B 0.9800 . ?
C18 H18C 0.9800 . ?
C19 H19A 0.9800 . ?
C19 H19B 0.9800 . ?
C19 H19C 0.9800 . ?
C20 H20A 0.9800 . ?
C20 H20B 0.9800 . ?
C20 H20C 0.9800 . ?
C21 H21A 0.9900 . ?
C21 H21B 0.9900 . ?
C22 C23 1.393(4) . ?
C22 C27 1.410(4) . ?
C23 C24 1.395(4) . ?
C23 C36 1.499(4) . ?
C24 H24 0.9500 . ?
C24 C25 1.385(4) . ?
C25 C26 1.411(5) . ?
C25 C28 1.532(5) . ?
C26 H26 0.9500 . ?
C26 C27 1.398(5) . ?
C27 C32 1.533(5) . ?
C28 C29 1.526(6) . ?
C28 C30 1.527(5) . ?
C28 C31 1.527(5) . ?
C29 H29A 0.9800 . ?
C29 H29B 0.9800 . ?
C29 H29C 0.9800 . ?
C30 H30A 0.9800 . ?
C30 H30B 0.9800 . ?
C30 H30C 0.9800 . ?
C31 H31A 0.9800 . ?
C31 H31B 0.9800 . ?
C31 H31C 0.9800 . ?
C32 C33 1.539(5) . ?
C32 C34 1.532(5) . ?
C32 C35 1.540(5) . ?
C33 H33A 0.9800 . ?
C33 H33B 0.9800 . ?
C33 H33C 0.9800 . ?
C34 H34A 0.9800 . ?
C34 H34B 0.9800 . ?
C34 H34C 0.9800 . ?
C35 H35A 0.9800 . ?
C35 H35B 0.9800 . ?
C35 H35C 0.9800 . ?
C36 H36A 0.9900 . ?
C36 H36B 0.9900 . ?
C37 C38 1.403(4) . ?
C37 C42 1.413(4) . ?
C38 C39 1.397(5) . ?
C38 C51 1.500(4) . ?
C39 H39 0.9500 . ?
C39 C40 1.395(5) . ?
C40 C41 1.385(5) . ?
C40 C43 1.543(5) . ?
C41 H41 0.9500 . ?
C41 C42 1.393(5) . ?
C42 C47 1.538(5) . ?
C43 C44 1.514(6) . ?
C43 C45A 1.495(12) . ?
C43 C46A 1.576(13) . ?
C43 C45B 1.69(3) . ?
C43 C46B 1.41(3) . ?
C44 H44A 0.9800 . ?
C44 H44B 0.9800 . ?
C44 H44C 0.9800 . ?
C45A H45A 0.9800 . ?
C45A H45B 0.9800 . ?
C45A H45C 0.9800 . ?
C46A H46A 0.9800 . ?
C46A H46B 0.9800 . ?
C46A H46C 0.9800 . ?
C45B H45D 0.9800 . ?
C45B H45E 0.9800 . ?
C45B H45F 0.9800 . ?
C46B H46D 0.9800 . ?
C46B H46E 0.9800 . ?
C46B H46F 0.9800 . ?
C47 C48 1.536(5) . ?
C47 C49 1.549(5) . ?
C47 C50 1.532(5) . ?
C48 H48A 0.9800 . ?
C48 H48B 0.9800 . ?
C48 H48C 0.9800 . ?
C49 H49A 0.9800 . ?
C49 H49B 0.9800 . ?
C49 H49C 0.9800 . ?
C50 H50A 0.9800 . ?
C50 H50B 0.9800 . ?
C50 H50C 0.9800 . ?
C51 H51A 0.9900 . ?
C51 H51B 0.9900 . ?
C52 C53 1.391(4) . ?
C52 C57 1.397(4) . ?
C53 C54 1.381(4) . ?
C53 C66 1.505(4) . ?
C54 H54 0.9500 . ?
C54 C55 1.391(5) . ?
C55 C56 1.403(4) . ?
C55 C58 1.526(5) . ?
C56 H56 0.9500 . ?
C56 C57 1.410(4) . ?
C57 C62 1.532(4) . ?
C58 C59 1.531(6) . ?
C58 C60 1.537(5) . ?
C58 C61 1.536(5) . ?
C59 H59A 0.9800 . ?
C59 H59B 0.9800 . ?
C59 H59C 0.9800 . ?
C60 H60A 0.9800 . ?
C60 H60B 0.9800 . ?
C60 H60C 0.9800 . ?
C61 H61A 0.9800 . ?
C61 H61B 0.9800 . ?
C61 H61C 0.9800 . ?
C62 C63 1.540(5) . ?
C62 C64 1.534(5) . ?
C62 C65 1.532(4) . ?
C63 H63A 0.9800 . ?
C63 H63B 0.9800 . ?
C63 H63C 0.9800 . ?
C64 H64A 0.9800 . ?
C64 H64B 0.9800 . ?
C64 H64C 0.9800 . ?
C65 H65A 0.9800 . ?
C65 H65B 0.9800 . ?
C65 H65C 0.9800 . ?
C66 H66A 0.9900 . ?
C66 H66B 0.9900 . ?
C67 C68 1.396(4) . ?
C67 C72 1.399(4) . ?
C68 C69 1.385(5) . ?
C68 C81 1.511(4) . ?
C69 H69 0.9500 . ?
C69 C70 1.389(5) . ?
C70 C71 1.398(5) . ?
C70 C73 1.530(5) . ?
C71 H71 0.9500 . ?
C71 C72 1.409(5) . ?
C72 C77 1.539(4) . ?
C73 C74 1.528(5) . ?
C73 C75 1.520(5) . ?
C73 C76 1.535(5) . ?
C74 H74A 0.9800 . ?
C74 H74B 0.9800 . ?
C74 H74C 0.9800 . ?
C75 H75A 0.9800 . ?
C75 H75B 0.9800 . ?
C75 H75C 0.9800 . ?
C76 H76A 0.9800 . ?
C76 H76B 0.9800 . ?
C76 H76C 0.9800 . ?
C77 C78 1.529(5) . ?
C77 C79 1.531(5) . ?
C77 C80 1.524(5) . ?
C78 H78A 0.9800 . ?
C78 H78B 0.9800 . ?
C78 H78C 0.9800 . ?
C79 H79A 0.9800 . ?
C79 H79B 0.9800 . ?
C79 H79C 0.9800 . ?
C80 H80A 0.9800 . ?
C80 H80B 0.9800 . ?
C80 H80C 0.9800 . ?
C81 H81A 0.9900 . ?
C81 H81B 0.9900 . ?
C82 C83 1.407(4) . ?
C82 C87 1.406(5) . ?
C83 C84 1.389(4) . ?
C83 C96 1.512(4) . ?
C84 H84 0.9500 . ?
C84 C85 1.387(5) . ?
C85 C86 1.395(5) . ?
C85 C88 1.538(4) . ?
C86 H86 0.9500 . ?
C86 C87 1.397(5) . ?
C87 C92 1.539(4) . ?
C88 C89 1.544(5) . ?
C88 C90 1.530(5) . ?
C88 C91 1.532(5) . ?
C89 H89A 0.9800 . ?
C89 H89B 0.9800 . ?
C89 H89C 0.9800 . ?
C90 H90A 0.9800 . ?
C90 H90B 0.9800 . ?
C90 H90C 0.9800 . ?
C91 H91A 0.9800 . ?
C91 H91B 0.9800 . ?
C91 H91C 0.9800 . ?
C92 C93 1.543(5) . ?
C92 C94 1.536(5) . ?
C92 C95 1.529(5) . ?
C93 H93A 0.9800 . ?
C93 H93B 0.9800 . ?
C93 H93C 0.9800 . ?
C94 H94A 0.9800 . ?
C94 H94B 0.9800 . ?
C94 H94C 0.9800 . ?
C95 H95A 0.9800 . ?
C95 H95B 0.9800 . ?
C95 H95C 0.9800 . ?
C96 H96A 0.9900 . ?
C96 H96B 0.9900 . ?
C97 C98 1.402(4) . ?
C97 C102 1.402(4) . ?
C98 C99 1.402(4) . ?
C98 C107 1.535(4) . ?
C99 H99 0.9500 . ?
C99 C100 1.391(4) . ?
C100 C101 1.390(5) . ?
C100 C103 1.536(5) . ?
C101 H101 0.9500 . ?
C101 C102 1.387(4) . ?
C102 C111 1.511(4) . ?
C103 C104 1.524(5) . ?
C103 C105 1.535(6) . ?
C103 C106 1.533(5) . ?
C104 H10A 0.9800 . ?
C104 H10B 0.9800 . ?
C104 H10C 0.9800 . ?
C105 H10D 0.9800 . ?
C105 H10E 0.9800 . ?
C105 H10F 0.9800 . ?
C106 H10G 0.9800 . ?
C106 H10H 0.9800 . ?
C106 H10I 0.9800 . ?
C107 C108 1.550(5) . ?
C107 C109 1.529(5) . ?
C107 C110 1.531(4) . ?
C108 H10J 0.9800 . ?
C108 H10K 0.9800 . ?
C108 H10L 0.9800 . ?
C109 H10M 0.9800 . ?
C109 H10N 0.9800 . ?
C109 H10O 0.9800 . ?
C110 H11A 0.9800 . ?
C110 H11B 0.9800 . ?
C110 H11C 0.9800 . ?
C111 H11D 0.9900 . ?
C111 H11E 0.9900 . ?
C112 C113 1.398(5) . ?
C112 C117 1.416(5) . ?
C113 C114 1.396(5) . ?
C113 C126 1.510(5) . ?
C114 H114 0.9500 . ?
C114 C115 1.395(5) . ?
C115 C116 1.389(5) . ?
C115 C118 1.531(5) . ?
C116 H116 0.9500 . ?
C116 C117 1.398(5) . ?
C117 C122 1.536(5) . ?
C118 C119 1.414(13) . ?
C118 C120 1.595(15) . ?
C118 C121 1.575(10) . ?
C118 C19B 1.656(14) . ?
C118 C20B 1.410(14) . ?
C118 C21B 1.592(10) . ?
C119 H11F 0.9800 . ?
C119 H11G 0.9800 . ?
C119 H11H 0.9800 . ?
C120 H12A 0.9800 . ?
C120 H12B 0.9800 . ?
C120 H12C 0.9800 . ?
C121 H12D 0.9800 . ?
C121 H12E 0.9800 . ?
C121 H12F 0.9800 . ?
C19B H19D 0.9800 . ?
C19B H19E 0.9800 . ?
C19B H19F 0.9800 . ?
C20B H20D 0.9800 . ?
C20B H20E 0.9800 . ?
C20B H20F 0.9800 . ?
C21B H21C 0.9800 . ?
C21B H21D 0.9800 . ?
C21B H21E 0.9800 . ?
C122 C123 1.535(5) . ?
C122 C124 1.537(5) . ?
C122 C125 1.539(5) . ?
C123 H12G 0.9800 . ?
C123 H12H 0.9800 . ?
C123 H12I 0.9800 . ?
C124 H12J 0.9800 . ?
C124 H12K 0.9800 . ?
C124 H12L 0.9800 . ?
C125 H12M 0.9800 . ?
C125 H12N 0.9800 . ?
C125 H12O 0.9800 . ?
C126 H12P 0.9900 . ?
C126 H12Q 0.9900 . ?
C127 C128 1.408(4) . ?
C127 C132 1.402(4) . ?
C128 C129 1.378(5) . ?
C128 C141 1.505(4) . ?
C129 H129 0.9500 . ?
C129 C130 1.392(5) . ?
C130 C131 1.397(4) . ?
C130 C133 1.545(5) . ?
C131 H131 0.9500 . ?
C131 C132 1.401(5) . ?
C132 C137 1.534(4) . ?
C133 C134 1.534(5) . ?
C133 C135 1.522(5) . ?
C133 C136 1.521(5) . ?
C134 H13A 0.9800 . ?
C134 H13B 0.9800 . ?
C134 H13C 0.9800 . ?
C135 H13D 0.9800 . ?
C135 H13E 0.9800 . ?
C135 H13F 0.9800 . ?
C136 H13G 0.9800 . ?
C136 H13H 0.9800 . ?
C136 H13I 0.9800 . ?
C137 C138 1.524(5) . ?
C137 C139 1.537(5) . ?
C137 C140 1.525(5) . ?
C138 H13J 0.9800 . ?
C138 H13K 0.9800 . ?
C138 H13L 0.9800 . ?
C139 H13M 0.9800 . ?
C139 H13N 0.9800 . ?
C139 H13O 0.9800 . ?
C140 H14D 0.9800 . ?
C140 H14E 0.9800 . ?
C140 H14F 0.9800 . ?
C141 H14G 0.9900 . ?
C141 H14H 0.9900 . ?
C142 C143 1.396(5) . ?
C142 C147 1.411(5) . ?
C143 C144 1.391(5) . ?
C143 C156 1.503(5) . ?
C144 H144 0.9500 . ?
C144 C145 1.396(5) . ?
C145 C146 1.400(5) . ?
C145 C148 1.538(5) . ?
C146 H146 0.9500 . ?
C146 C147 1.396(5) . ?
C147 C152 1.537(5) . ?
C148 C149 1.527(5) . ?
C148 C150 1.543(6) . ?
C148 C151 1.520(6) . ?
C149 H14I 0.9800 . ?
C149 H14J 0.9800 . ?
C149 H14K 0.9800 . ?
C150 H15D 0.9800 . ?
C150 H15E 0.9800 . ?
C150 H15F 0.9800 . ?
C151 H15G 0.9800 . ?
C151 H15H 0.9800 . ?
C151 H15I 0.9800 . ?
C152 C153 1.531(5) . ?
C152 C154 1.530(5) . ?
C152 C155 1.542(5) . ?
C153 H15J 0.9800 . ?
C153 H15K 0.9800 . ?
C153 H15L 0.9800 . ?
C154 H15M 0.9800 . ?
C154 H15N 0.9800 . ?
C154 H15O 0.9800 . ?
C155 H15P 0.9800 . ?
C155 H15Q 0.9800 . ?
C155 H15R 0.9800 . ?
C156 H15S 0.9900 . ?
C156 H15T 0.9900 . ?
C157 C158 1.384(4) . ?
C157 C162 1.409(4) . ?
C158 C159 1.403(4) . ?
C158 C171 1.501(4) . ?
C159 H159 0.9500 . ?
C159 C160 1.390(4) . ?
C160 C161 1.405(5) . ?
C160 C163 1.532(5) . ?
C161 H161 0.9500 . ?
C161 C162 1.401(5) . ?
C162 C167 1.537(5) . ?
C163 C164 1.525(5) . ?
C163 C165 1.517(5) . ?
C163 C166 1.547(5) . ?
C164 H16D 0.9800 . ?
C164 H16E 0.9800 . ?
C164 H16F 0.9800 . ?
C165 H16G 0.9800 . ?
C165 H16H 0.9800 . ?
C165 H16I 0.9800 . ?
C166 H16J 0.9800 . ?
C166 H16K 0.9800 . ?
C166 H16L 0.9800 . ?
C167 C168 1.531(5) . ?
C167 C169 1.531(5) . ?
C167 C170 1.532(5) . ?
C168 H16M 0.9800 . ?
C168 H16N 0.9800 . ?
C168 H16O 0.9800 . ?
C169 H16P 0.9800 . ?
C169 H16Q 0.9800 . ?
C169 H16R 0.9800 . ?
C170 H17A 0.9800 . ?
C170 H17B 0.9800 . ?
C170 H17C 0.9800 . ?
C171 H17D 0.9900 . ?
C171 H17E 0.9900 . ?
C172 C173 1.396(4) . ?
C172 C177 1.410(4) . ?
C173 C174 1.395(5) . ?
C173 C186 1.498(5) . ?
C174 H174 0.9500 . ?
C174 C175 1.403(5) . ?
C175 C176 1.390(5) . ?
C175 C178 1.529(5) . ?
C176 H176 0.9500 . ?
C176 C177 1.387(5) . ?
C177 C182 1.529(5) . ?
C178 C179 1.541(5) . ?
C178 C180 1.538(5) . ?
C178 C181 1.526(5) . ?
C179 H17F 0.9800 . ?
C179 H17G 0.9800 . ?
C179 H17H 0.9800 . ?
C180 H18D 0.9800 . ?
C180 H18E 0.9800 . ?
C180 H18F 0.9800 . ?
C181 H18G 0.9800 . ?
C181 H18H 0.9800 . ?
C181 H18I 0.9800 . ?
C182 C183 1.517(5) . ?
C182 C184 1.537(5) . ?
C182 C185 1.542(5) . ?
C183 H18J 0.9800 . ?
C183 H18K 0.9800 . ?
C183 H18L 0.9800 . ?
C184 H18M 0.9800 . ?
C184 H18N 0.9800 . ?
C184 H18O 0.9800 . ?
C185 H18P 0.9800 . ?
C185 H18Q 0.9800 . ?
C185 H18R 0.9800 . ?
C186 H18S 0.9900 . ?
C186 H18T 0.9900 . ?
C187 C188 1.441(6) . ?
C188 H18U 0.9800 . ?
C188 H18V 0.9800 . ?
C188 H18W 0.9800 . ?
C189 C190 1.449(6) . ?
C190 H19G 0.9800 . ?
C190 H19H 0.9800 . ?
C190 H19I 0.9800 . ?
C191 C192 1.418(8) . ?
C192 H19J 0.9800 . ?
C192 H19K 0.9800 . ?
C192 H19L 0.9800 . ?
C193 C194 1.446(8) . ?
C194 H19M 0.9800 . ?
C194 H19N 0.9800 . ?
C194 H19O 0.9800 . ?
C195 C196 1.453(9) . ?
C196 H19P 0.9800 . ?
C196 H19Q 0.9800 . ?
C196 H19R 0.9800 . ?
C197 C198 1.440(6) . ?
C198 H19S 0.9800 . ?
C198 H19T 0.9800 . ?
C198 H19U 0.9800 . ?
C199 C200 1.450(7) . ?
C200 H20G 0.9800 . ?
C200 H20H 0.9800 . ?
C200 H20I 0.9800 . ?
C201 C202 1.461(6) . ?
C202 H20J 0.9800 . ?
C202 H20K 0.9800 . ?
C202 H20L 0.9800 . ?

loop_
_geom_torsion_atom_site_label_1
_geom_torsion_atom_site_label_2
_geom_torsion_atom_site_label_3
_geom_torsion_atom_site_label_4
_geom_torsion
_geom_torsion_site_symmetry_1
_geom_torsion_site_symmetry_2
_geom_torsion_site_symmetry_3
_geom_torsion_site_symmetry_4
_geom_torsion_publ_flag
Ti1 O1 C1 O2 168.9(2) . . . . ?
Ti1 O3 C2 Na1 171.5(3) . . . . ?
Ti1 O3 C2 O4 -176.1(3) . . . . ?
Ti1 O7 C7 C8 -43.5(4) . . . . ?
Ti1 O7 C7 C12 136.6(3) . . . . ?
Ti1 O8 C22 C23 -52.4(4) . . . . ?
Ti1 O8 C22 C27 129.4(3) . . . . ?
Ti1 O9 C37 C38 9.6(5) . . . . ?
Ti1 O9 C37 C42 -171.7(3) . . . . ?
Ti1 N1 C21 C8 -62.2(3) . . . . ?
Ti1 N1 C36 C23 -45.0(3) . . . . ?
Ti1 N1 C51 C38 57.2(3) . . . . ?
Ti2 O2 C1 O1 177.9(2) . . . . ?
Ti2 O5 C3 O6 143.5(4) . . . . ?
Ti2 O10 C52 C53 29.1(5) . . . . ?
Ti2 O10 C52 C57 -149.1(3) . . . . ?
Ti2 O11 C67 C68 50.4(4) . . . . ?
Ti2 O11 C67 C72 -131.8(3) . . . . ?
Ti2 O12 C82 C83 -21.4(5) . . . . ?
Ti2 O12 C82 C87 161.9(2) . . . . ?
Ti2 N2 C66 C53 66.9(3) . . . . ?
Ti2 N2 C81 C68 56.6(3) . . . . ?
Ti2 N2 C96 C83 61.4(3) . . . . ?
Ti3 O13 C4 O14 -178.1(2) . . . . ?
Ti3 O15 C5 O16 -178.5(3) . . . . ?
Ti3 O19 C97 C98 148.7(3) . . . . ?
Ti3 O19 C97 C102 -29.1(5) . . . . ?
Ti3 O20 C112 C113 16.2(5) . . . . ?
Ti3 O20 C112 C117 -168.5(2) . . . . ?
Ti3 O21 C127 C128 -47.2(4) . . . . ?
Ti3 O21 C127 C132 135.4(3) . . . . ?
Ti3 N3 C111 C102 -65.6(3) . . . . ?
Ti3 N3 C126 C113 -63.0(3) . . . . ?
Ti3 N3 C141 C128 -54.5(3) . . . . ?
Ti4 O14 C4 O13 -167.6(2) . . . . ?
Ti4 O17 C6 O18 -10.7(6) . . . . ?
Ti4 O22 C142 C143 46.8(4) . . . . ?
Ti4 O22 C142 C147 -134.4(3) . . . . ?
Ti4 O23 C157 C158 53.7(4) . . . . ?
Ti4 O23 C157 C162 -126.8(3) . . . . ?
Ti4 O24 C172 C173 -4.9(5) . . . . ?
Ti4 O24 C172 C177 175.1(3) . . . . ?
Ti4 N4 C156 C143 61.0(3) . . . . ?
Ti4 N4 C171 C158 40.9(3) . . . . ?
Ti4 N4 C186 C173 -60.1(3) . . . . ?
Na1 O4 C2 O3 -16.9(5) . . . . ?
Na1 O6 C3 O5 7.9(6) . . . . ?
Na1 O16 C5 O15 163.6(4) . . . . ?
Na2 O6 C3 O5 178.9(3) . . . . ?
Na2 O15 C5 O16 -5.7(4) . . . . ?
Na2 O16 C5 O15 6.8(4) . . . . ?
Na2 O18 C6 O17 -177.7(2) . . . . ?
O1 Ti1 O7 C7 108.5(3) . . . . ?
O1 Ti1 O9 C37 -81.2(4) . . . . ?
O2 Ti2 O11 C67 48.7(3) . . . . ?
O2 Ti2 O12 C82 -46.8(3) . . . . ?
O3 Ti1 O7 C7 -163.6(3) . . . . ?
O3 Ti1 O8 C22 -130.7(2) . . . . ?
O3 Ti1 O9 C37 -168.1(4) . . . . ?
O5 Ti2 O10 C52 172.2(3) . . . . ?
O5 Ti2 O11 C67 137.1(3) . . . . ?
O5 Ti2 O12 C82 -135.1(3) . . . . ?
O7 Ti1 O8 C22 137.7(2) . . . . ?
O7 Ti1 O9 C37 -19.6(7) . . . . ?
O7 C7 C8 C9 -179.8(3) . . . . ?
O7 C7 C8 C21 -0.5(4) . . . . ?
O7 C7 C12 C11 179.6(3) . . . . ?
O7 C7 C12 C17 -3.0(5) . . . . ?
O8 Ti1 O7 C7 -62.3(3) . . . . ?
O8 Ti1 O9 C37 89.9(4) . . . . ?
O8 C22 C23 C24 175.5(3) . . . . ?
O8 C22 C23 C36 -12.5(4) . . . . ?
O8 C22 C27 C26 -173.9(3) . . . . ?
O8 C22 C27 C32 13.3(5) . . . . ?
O9 Ti1 O7 C7 47.5(6) . . . . ?
O9 Ti1 O8 C22 -30.6(3) . . . . ?
O9 C37 C38 C39 -176.8(3) . . . . ?
O9 C37 C38 C51 10.4(5) . . . . ?
O9 C37 C42 C41 177.2(3) . . . . ?
O9 C37 C42 C47 -4.7(5) . . . . ?
O10 Ti2 O11 C67 -123.8(3) . . . . ?
O10 Ti2 O12 C82 125.3(3) . . . . ?
O10 C52 C53 C54 179.8(3) . . . . ?
O10 C52 C53 C66 1.1(5) . . . . ?
O10 C52 C57 C56 -179.0(3) . . . . ?
O10 C52 C57 C62 1.4(5) . . . . ?
O11 Ti2 O10 C52 75.4(3) . . . . ?
O11 Ti2 O12 C82 -8.0(5) . . . . ?
O11 C67 C68 C69 177.5(3) . . . . ?
O11 C67 C68 C81 5.3(4) . . . . ?
O11 C67 C72 C71 -177.0(3) . . . . ?
O11 C67 C72 C77 1.6(5) . . . . ?
O12 Ti2 O10 C52 -89.0(3) . . . . ?
O12 Ti2 O11 C67 9.7(5) . . . . ?
O12 C82 C83 C84 -176.5(3) . . . . ?
O12 C82 C83 C96 3.2(5) . . . . ?
O12 C82 C87 C86 178.1(3) . . . . ?
O12 C82 C87 C92 0.2(5) . . . . ?
O13 Ti3 O20 C112 51.8(3) . . . . ?
O13 Ti3 O21 C127 -54.0(3) . . . . ?
O14 Ti4 O22 C142 -115.1(3) . . . . ?
O14 Ti4 O24 C172 76.9(4) . . . . ?
O15 Ti3 O19 C97 -172.9(3) . . . . ?
O15 Ti3 O20 C112 140.5(3) . . . . ?
O15 Ti3 O21 C127 -142.4(3) . . . . ?
O17 Ti4 O22 C142 155.3(3) . . . . ?
O17 Ti4 O23 C157 120.9(2) . . . . ?
O17 Ti4 O24 C172 166.2(4) . . . . ?
O19 Ti3 O20 C112 -124.6(3) . . . . ?
O19 Ti3 O21 C127 122.4(3) . . . . ?
O19 C97 C98 C99 179.3(3) . . . . ?
O19 C97 C98 C107 -1.1(5) . . . . ?
O19 C97 C102 C101 -179.6(3) . . . . ?
O19 C97 C102 C111 -0.9(5) . . . . ?
O20 Ti3 O19 C97 89.8(3) . . . . ?
O20 Ti3 O21 C127 -10.7(5) . . . . ?
O20 C112 C113 C114 179.3(3) . . . . ?
O20 C112 C113 C126 1.2(5) . . . . ?
O20 C112 C117 C116 179.6(3) . . . . ?
O20 C112 C117 C122 -3.1(5) . . . . ?
O21 Ti3 O19 C97 -75.2(3) . . . . ?
O21 Ti3 O20 C112 8.7(5) . . . . ?
O21 C127 C128 C129 -176.4(3) . . . . ?
O21 C127 C128 C141 -5.9(4) . . . . ?
O21 C127 C132 C131 176.4(3) . . . . ?
O21 C127 C132 C137 -2.8(5) . . . . ?
O22 Ti4 O23 C157 -141.2(2) . . . . ?
O22 Ti4 O24 C172 9.5(7) . . . . ?
O22 C142 C143 C144 178.7(3) . . . . ?
O22 C142 C143 C156 1.2(4) . . . . ?
O22 C142 C147 C146 -178.7(3) . . . . ?
O22 C142 C147 C152 1.1(5) . . . . ?
O23 Ti4 O22 C142 57.0(3) . . . . ?
O23 Ti4 O24 C172 -95.3(4) . . . . ?
O23 C157 C158 C159 -175.7(3) . . . . ?
O23 C157 C158 C171 13.0(4) . . . . ?
O23 C157 C162 C161 174.8(3) . . . . ?
O23 C157 C162 C167 -10.6(5) . . . . ?
O24 Ti4 O22 C142 -48.2(6) . . . . ?
O24 Ti4 O23 C157 25.7(2) . . . . ?
O24 C172 C173 C174 175.8(3) . . . . ?
O24 C172 C173 C186 -10.4(5) . . . . ?
O24 C172 C177 C176 -176.6(3) . . . . ?
O24 C172 C177 C182 3.1(5) . . . . ?
N1 Ti1 O7 C7 26.2(3) . . . . ?
N1 Ti1 O8 C22 53.0(2) . . . . ?
N1 Ti1 O9 C37 1.7(4) . . . . ?
N2 Ti2 O10 C52 -9.0(3) . . . . ?
N2 Ti2 O11 C67 -39.8(3) . . . . ?
N2 Ti2 O12 C82 42.2(3) . . . . ?
N3 Ti3 O19 C97 9.4(3) . . . . ?
N3 Ti3 O20 C112 -40.1(3) . . . . ?
N3 Ti3 O21 C127 37.5(3) . . . . ?
N4 Ti4 O22 C142 -30.9(3) . . . . ?
N4 Ti4 O23 C157 -56.4(2) . . . . ?
N4 Ti4 O24 C172 -7.8(4) . . . . ?
C7 C8 C9 C10 1.1(5) . . . . ?
C7 C8 C21 N1 53.3(4) . . . . ?
C7 C12 C17 C18 173.0(3) . . . . ?
C7 C12 C17 C19 52.7(4) . . . . ?
C7 C12 C17 C20 -67.8(4) . . . . ?
C8 C7 C12 C11 -0.3(5) . . . . ?
C8 C7 C12 C17 177.0(3) . . . . ?
C8 C9 C10 C11 -2.1(5) . . . . ?
C8 C9 C10 C13 -177.5(3) . . . . ?
C9 C8 C21 N1 -127.4(3) . . . . ?
C9 C10 C11 C12 2.0(6) . . . . ?
C9 C10 C13 C14 -15.3(5) . . . . ?
C9 C10 C13 C15 -134.2(4) . . . . ?
C9 C10 C13 C16 104.3(5) . . . . ?
C10 C11 C12 C7 -0.8(5) . . . . ?
C10 C11 C12 C17 -178.2(3) . . . . ?
C11 C10 C13 C14 169.5(4) . . . . ?
C11 C10 C13 C15 50.6(5) . . . . ?
C11 C10 C13 C16 -70.9(5) . . . . ?
C11 C12 C17 C18 -9.8(5) . . . . ?
C11 C12 C17 C19 -130.1(4) . . . . ?
C11 C12 C17 C20 109.4(4) . . . . ?
C12 C7 C8 C9 0.2(5) . . . . ?
C12 C7 C8 C21 179.5(3) . . . . ?
C13 C10 C11 C12 177.6(3) . . . . ?
C21 N1 C36 C23 -166.0(3) . . . . ?
C21 N1 C51 C38 178.2(3) . . . . ?
C21 C8 C9 C10 -178.2(3) . . . . ?
C22 C23 C24 C25 -0.1(5) . . . . ?
C22 C23 C36 N1 64.0(4) . . . . ?
C22 C27 C32 C33 -178.2(3) . . . . ?
C22 C27 C32 C34 63.0(4) . . . . ?
C22 C27 C32 C35 -57.3(5) . . . . ?
C23 C22 C27 C26 8.0(5) . . . . ?
C23 C22 C27 C32 -164.8(3) . . . . ?
C23 C24 C25 C26 4.1(5) . . . . ?
C23 C24 C25 C28 -175.3(3) . . . . ?
C24 C23 C36 N1 -124.0(3) . . . . ?
C24 C25 C26 C27 -2.1(5) . . . . ?
C24 C25 C28 C29 109.6(4) . . . . ?
C24 C25 C28 C30 -11.3(5) . . . . ?
C24 C25 C28 C31 -130.0(4) . . . . ?
C25 C26 C27 C22 -3.8(5) . . . . ?
C25 C26 C27 C32 169.0(3) . . . . ?
C26 C25 C28 C29 -69.8(4) . . . . ?
C26 C25 C28 C30 169.2(4) . . . . ?
C26 C25 C28 C31 50.6(5) . . . . ?
C26 C27 C32 C33 9.5(5) . . . . ?
C26 C27 C32 C34 -109.3(4) . . . . ?
C26 C27 C32 C35 130.4(4) . . . . ?
C27 C22 C23 C24 -6.3(5) . . . . ?
C27 C22 C23 C36 165.7(3) . . . . ?
C28 C25 C26 C27 177.4(3) . . . . ?
C36 N1 C21 C8 58.1(3) . . . . ?
C36 N1 C51 C38 -65.8(3) . . . . ?
C36 C23 C24 C25 -172.1(3) . . . . ?
C37 C38 C39 C40 -1.4(5) . . . . ?
C37 C38 C51 N1 -46.9(4) . . . . ?
C37 C42 C47 C48 -57.9(4) . . . . ?
C37 C42 C47 C49 -176.1(3) . . . . ?
C37 C42 C47 C50 63.8(4) . . . . ?
C38 C37 C42 C41 -4.1(5) . . . . ?
C38 C37 C42 C47 173.9(3) . . . . ?
C38 C39 C40 C41 -1.9(5) . . . . ?
C38 C39 C40 C43 -178.1(3) . . . . ?
C39 C38 C51 N1 140.3(3) . . . . ?
C39 C40 C41 C42 2.3(6) . . . . ?
C39 C40 C43 C44 -166.4(4) . . . . ?
C39 C40 C43 C45A 64.8(11) . . . . ?
C39 C40 C43 C46A -54.5(9) . . . . ?
C39 C40 C43 C45B 91.8(15) . . . . ?
C39 C40 C43 C46B -25(2) . . . . ?
C40 C41 C42 C37 0.7(6) . . . . ?
C40 C41 C42 C47 -177.3(4) . . . . ?
C41 C40 C43 C44 17.7(6) . . . . ?
C41 C40 C43 C45A -111.1(11) . . . . ?
C41 C40 C43 C46A 129.6(9) . . . . ?
C41 C40 C43 C45B -84.1(15) . . . . ?
C41 C40 C43 C46B 159(2) . . . . ?
C41 C42 C47 C48 120.0(4) . . . . ?
C41 C42 C47 C49 1.9(5) . . . . ?
C41 C42 C47 C50 -118.2(4) . . . . ?
C42 C37 C38 C39 4.5(5) . . . . ?
C42 C37 C38 C51 -168.3(3) . . . . ?
C43 C40 C41 C42 178.3(4) . . . . ?
C51 N1 C21 C8 175.4(3) . . . . ?
C51 N1 C36 C23 79.9(3) . . . . ?
C51 C38 C39 C40 171.5(3) . . . . ?
C52 C53 C54 C55 -1.1(5) . . . . ?
C52 C53 C66 N2 -50.7(4) . . . . ?
C52 C57 C62 C63 60.4(4) . . . . ?
C52 C57 C62 C64 -60.6(4) . . . . ?
C52 C57 C62 C65 179.5(3) . . . . ?
C53 C52 C57 C56 2.8(5) . . . . ?
C53 C52 C57 C62 -176.8(3) . . . . ?
C53 C54 C55 C56 2.9(5) . . . . ?
C53 C54 C55 C58 179.0(3) . . . . ?
C54 C53 C66 N2 130.5(3) . . . . ?
C54 C55 C56 C57 -1.9(5) . . . . ?
C54 C55 C58 C59 -85.6(4) . . . . ?
C54 C55 C58 C60 154.3(3) . . . . ?
C54 C55 C58 C61 34.1(5) . . . . ?
C55 C56 C57 C52 -0.9(5) . . . . ?
C55 C56 C57 C62 178.7(3) . . . . ?
C56 C55 C58 C59 90.2(4) . . . . ?
C56 C55 C58 C60 -29.9(5) . . . . ?
C56 C55 C58 C61 -150.0(4) . . . . ?
C56 C57 C62 C63 -119.2(4) . . . . ?
C56 C57 C62 C64 119.8(4) . . . . ?
C56 C57 C62 C65 -0.1(5) . . . . ?
C57 C52 C53 C54 -2.0(5) . . . . ?
C57 C52 C53 C66 179.3(3) . . . . ?
C58 C55 C56 C57 -178.0(3) . . . . ?
C66 N2 C81 C68 177.2(3) . . . . ?
C66 N2 C96 C83 -57.9(3) . . . . ?
C66 C53 C54 C55 177.7(3) . . . . ?
C67 C68 C69 C70 -0.1(5) . . . . ?
C67 C68 C81 N2 -57.7(4) . . . . ?
C67 C72 C77 C78 -58.9(4) . . . . ?
C67 C72 C77 C79 61.6(4) . . . . ?
C67 C72 C77 C80 -179.3(3) . . . . ?
C68 C67 C72 C71 0.7(5) . . . . ?
C68 C67 C72 C77 179.3(3) . . . . ?
C68 C69 C70 C71 -0.1(5) . . . . ?
C68 C69 C70 C73 -179.0(3) . . . . ?
C69 C68 C81 N2 130.0(3) . . . . ?
C69 C70 C71 C72 0.6(5) . . . . ?
C69 C70 C73 C74 119.7(4) . . . . ?
C69 C70 C73 C75 -0.8(5) . . . . ?
C69 C70 C73 C76 -119.6(4) . . . . ?
C70 C71 C72 C67 -0.9(5) . . . . ?
C70 C71 C72 C77 -179.5(3) . . . . ?
C71 C70 C73 C74 -59.2(5) . . . . ?
C71 C70 C73 C75 -179.7(3) . . . . ?
C71 C70 C73 C76 61.5(4) . . . . ?
C71 C72 C77 C78 119.5(3) . . . . ?
C71 C72 C77 C79 -119.9(3) . . . . ?
C71 C72 C77 C80 -0.8(5) . . . . ?
C72 C67 C68 C69 -0.3(5) . . . . ?
C72 C67 C68 C81 -172.6(3) . . . . ?
C73 C70 C71 C72 179.5(3) . . . . ?
C81 N2 C66 C53 -55.8(3) . . . . ?
C81 N2 C96 C83 -174.0(3) . . . . ?
C81 C68 C69 C70 172.1(3) . . . . ?
C82 C83 C84 C85 -0.8(5) . . . . ?
C82 C83 C96 N2 -31.2(4) . . . . ?
C82 C87 C92 C93 -179.0(3) . . . . ?
C82 C87 C92 C94 62.1(4) . . . . ?
C82 C87 C92 C95 -59.8(4) . . . . ?
C83 C82 C87 C86 1.5(5) . . . . ?
C83 C82 C87 C92 -176.5(3) . . . . ?
C83 C84 C85 C86 -0.3(5) . . . . ?
C83 C84 C85 C88 -179.9(3) . . . . ?
C84 C83 C96 N2 148.5(3) . . . . ?
C84 C85 C86 C87 2.2(5) . . . . ?
C84 C85 C88 C89 -135.2(4) . . . . ?
C84 C85 C88 C90 -16.1(5) . . . . ?
C84 C85 C88 C91 104.6(4) . . . . ?
C85 C86 C87 C82 -2.7(5) . . . . ?
C85 C86 C87 C92 175.2(3) . . . . ?
C86 C85 C88 C89 45.2(4) . . . . ?
C86 C85 C88 C90 164.4(3) . . . . ?
C86 C85 C88 C91 -75.0(4) . . . . ?
C86 C87 C92 C93 3.1(5) . . . . ?
C86 C87 C92 C94 -115.8(3) . . . . ?
C86 C87 C92 C95 122.3(3) . . . . ?
C87 C82 C83 C84 0.2(5) . . . . ?
C87 C82 C83 C96 179.9(3) . . . . ?
C88 C85 C86 C87 -178.3(3) . . . . ?
C96 N2 C66 C53 -173.4(3) . . . . ?
C96 N2 C81 C68 -66.2(3) . . . . ?
C96 C83 C84 C85 179.4(3) . . . . ?
C97 C98 C99 C100 0.6(5) . . . . ?
C97 C98 C107 C108 -60.1(4) . . . . ?
C97 C98 C107 C109 61.4(4) . . . . ?
C97 C98 C107 C110 -178.7(3) . . . . ?
C97 C102 C111 N3 50.1(4) . . . . ?
C98 C97 C102 C101 2.6(5) . . . . ?
C98 C97 C102 C111 -178.7(3) . . . . ?
C98 C99 C100 C101 2.2(5) . . . . ?
C98 C99 C100 C103 178.9(3) . . . . ?
C99 C98 C107 C108 119.5(3) . . . . ?
C99 C98 C107 C109 -119.0(4) . . . . ?
C99 C98 C107 C110 0.9(5) . . . . ?
C99 C100 C101 C102 -2.7(5) . . . . ?
C99 C100 C103 C104 26.8(5) . . . . ?
C99 C100 C103 C105 -93.3(4) . . . . ?
C99 C100 C103 C106 146.9(4) . . . . ?
C100 C101 C102 C97 0.4(5) . . . . ?
C100 C101 C102 C111 -178.4(3) . . . . ?
C101 C100 C103 C104 -156.5(3) . . . . ?
C101 C100 C103 C105 83.3(4) . . . . ?
C101 C100 C103 C106 -36.5(5) . . . . ?
C101 C102 C111 N3 -131.1(3) . . . . ?
C102 C97 C98 C99 -3.0(5) . . . . ?
C102 C97 C98 C107 176.6(3) . . . . ?
C103 C100 C101 C102 -179.5(3) . . . . ?
C107 C98 C99 C100 -179.0(3) . . . . ?
C111 N3 C126 C113 56.4(3) . . . . ?
C111 N3 C141 C128 -175.1(3) . . . . ?
C112 C113 C114 C115 0.0(5) . . . . ?
C112 C113 C126 N3 30.1(4) . . . . ?
C112 C117 C122 C123 63.0(4) . . . . ?
C112 C117 C122 C124 -177.8(3) . . . . ?
C112 C117 C122 C125 -59.5(4) . . . . ?
C113 C112 C117 C116 -5.1(5) . . . . ?
C113 C112 C117 C122 172.2(3) . . . . ?
C113 C114 C115 C116 -2.5(5) . . . . ?
C113 C114 C115 C118 -178.2(3) . . . . ?
C114 C113 C126 N3 -148.0(3) . . . . ?
C114 C115 C116 C117 1.2(5) . . . . ?
C114 C115 C118 C119 64.2(10) . . . . ?
C114 C115 C118 C120 -170.0(7) . . . . ?
C114 C115 C118 C121 -59.7(7) . . . . ?
C114 C115 C118 C19B 95.0(8) . . . . ?
C114 C115 C118 C20B -143.4(8) . . . . ?
C114 C115 C118 C21B -14.1(8) . . . . ?
C115 C116 C117 C112 2.5(5) . . . . ?
C115 C116 C117 C122 -174.8(3) . . . . ?
C116 C115 C118 C119 -111.4(10) . . . . ?
C116 C115 C118 C120 14.4(8) . . . . ?
C116 C115 C118 C121 124.8(6) . . . . ?
C116 C115 C118 C19B -80.6(8) . . . . ?
C116 C115 C118 C20B 41.1(9) . . . . ?
C116 C115 C118 C21B 170.4(7) . . . . ?
C116 C117 C122 C123 -119.8(4) . . . . ?
C116 C117 C122 C124 -0.6(5) . . . . ?
C116 C117 C122 C125 117.7(4) . . . . ?
C117 C112 C113 C114 3.9(5) . . . . ?
C117 C112 C113 C126 -174.1(3) . . . . ?
C118 C115 C116 C117 176.9(3) . . . . ?
C126 N3 C111 C102 175.5(3) . . . . ?
C126 N3 C141 C128 66.9(3) . . . . ?
C126 C113 C114 C115 178.1(3) . . . . ?
C127 C128 C129 C130 0.0(5) . . . . ?
C127 C128 C141 N3 55.2(4) . . . . ?
C127 C132 C137 C138 174.3(3) . . . . ?
C127 C132 C137 C139 54.9(4) . . . . ?
C127 C132 C137 C140 -65.7(4) . . . . ?
C128 C127 C132 C131 -0.9(5) . . . . ?
C128 C127 C132 C137 179.9(3) . . . . ?
C128 C129 C130 C131 -1.1(5) . . . . ?
C128 C129 C130 C133 172.7(3) . . . . ?
C129 C128 C141 N3 -134.4(3) . . . . ?
C129 C130 C131 C132 1.3(5) . . . . ?
C129 C130 C133 C134 42.6(4) . . . . ?
C129 C130 C133 C135 162.8(3) . . . . ?
C129 C130 C133 C136 -77.2(4) . . . . ?
C130 C131 C132 C127 -0.3(5) . . . . ?
C130 C131 C132 C137 178.9(3) . . . . ?
C131 C130 C133 C134 -143.8(3) . . . . ?
C131 C130 C133 C135 -23.6(5) . . . . ?
C131 C130 C133 C136 96.4(4) . . . . ?
C131 C132 C137 C138 -4.8(4) . . . . ?
C131 C132 C137 C139 -124.2(3) . . . . ?
C131 C132 C137 C140 115.2(3) . . . . ?
C132 C127 C128 C129 1.1(5) . . . . ?
C132 C127 C128 C141 171.6(3) . . . . ?
C133 C130 C131 C132 -172.5(3) . . . . ?
C141 N3 C111 C102 57.2(3) . . . . ?
C141 N3 C126 C113 173.1(3) . . . . ?
C141 C128 C129 C130 -170.3(3) . . . . ?
C142 C143 C144 C145 -0.5(5) . . . . ?
C142 C143 C156 N4 -55.0(4) . . . . ?
C142 C147 C152 C153 -55.9(4) . . . . ?
C142 C147 C152 C154 -176.9(3) . . . . ?
C142 C147 C152 C155 64.6(4) . . . . ?
C143 C142 C147 C146 0.0(5) . . . . ?
C143 C142 C147 C152 179.9(3) . . . . ?
C143 C144 C145 C146 1.1(5) . . . . ?
C143 C144 C145 C148 178.5(3) . . . . ?
C144 C143 C156 N4 127.5(3) . . . . ?
C144 C145 C146 C147 -1.2(6) . . . . ?
C144 C145 C148 C149 129.0(4) . . . . ?
C144 C145 C148 C150 10.2(5) . . . . ?
C144 C145 C148 C151 -110.1(5) . . . . ?
C145 C146 C147 C142 0.7(5) . . . . ?
C145 C146 C147 C152 -179.2(3) . . . . ?
C146 C145 C148 C149 -53.8(5) . . . . ?
C146 C145 C148 C150 -172.5(4) . . . . ?
C146 C145 C148 C151 67.1(5) . . . . ?
C146 C147 C152 C153 123.9(4) . . . . ?
C146 C147 C152 C154 2.9(5) . . . . ?
C146 C147 C152 C155 -115.6(4) . . . . ?
C147 C142 C143 C144 -0.1(5) . . . . ?
C147 C142 C143 C156 -177.7(3) . . . . ?
C148 C145 C146 C147 -178.7(3) . . . . ?
C156 N4 C171 C158 162.2(3) . . . . ?
C156 N4 C186 C173 179.3(3) . . . . ?
C156 C143 C144 C145 177.0(3) . . . . ?
C157 C158 C159 C160 0.0(5) . . . . ?
C157 C158 C171 N4 -62.9(4) . . . . ?
C157 C162 C167 C168 -61.8(4) . . . . ?
C157 C162 C167 C169 58.5(5) . . . . ?
C157 C162 C167 C170 179.1(3) . . . . ?
C158 C157 C162 C161 -5.7(5) . . . . ?
C158 C157 C162 C167 168.9(3) . . . . ?
C158 C159 C160 C161 -3.4(5) . . . . ?
C158 C159 C160 C163 176.6(3) . . . . ?
C159 C158 C171 N4 125.9(3) . . . . ?
C159 C160 C161 C162 2.2(5) . . . . ?
C159 C160 C163 C164 13.2(5) . . . . ?
C159 C160 C163 C165 133.8(4) . . . . ?
C159 C160 C163 C166 -107.2(4) . . . . ?
C160 C161 C162 C157 2.1(5) . . . . ?
C160 C161 C162 C167 -172.5(3) . . . . ?
C161 C160 C163 C164 -166.9(4) . . . . ?
C161 C160 C163 C165 -46.3(5) . . . . ?
C161 C160 C163 C166 72.8(4) . . . . ?
C161 C162 C167 C168 112.5(4) . . . . ?
C161 C162 C167 C169 -127.2(4) . . . . ?
C161 C162 C167 C170 -6.6(5) . . . . ?
C162 C157 C158 C159 4.7(5) . . . . ?
C162 C157 C158 C171 -166.6(3) . . . . ?
C163 C160 C161 C162 -177.7(3) . . . . ?
C171 N4 C156 C143 -59.5(3) . . . . ?
C171 N4 C186 C173 62.2(4) . . . . ?
C171 C158 C159 C160 171.3(3) . . . . ?
C172 C173 C174 C175 2.0(5) . . . . ?
C172 C173 C186 N4 46.9(4) . . . . ?
C172 C177 C182 C183 -70.9(4) . . . . ?
C172 C177 C182 C184 168.5(3) . . . . ?
C172 C177 C182 C185 49.7(4) . . . . ?
C173 C172 C177 C176 3.4(5) . . . . ?
C173 C172 C177 C182 -176.9(3) . . . . ?
C173 C174 C175 C176 0.8(5) . . . . ?
C173 C174 C175 C178 176.9(3) . . . . ?
C174 C173 C186 N4 -139.3(3) . . . . ?
C174 C175 C176 C177 -1.5(5) . . . . ?
C174 C175 C178 C179 -85.9(4) . . . . ?
C174 C175 C178 C180 33.8(5) . . . . ?
C174 C175 C178 C181 154.5(4) . . . . ?
C175 C176 C177 C172 -0.5(5) . . . . ?
C175 C176 C177 C182 179.8(3) . . . . ?
C176 C175 C178 C179 90.1(4) . . . . ?
C176 C175 C178 C180 -150.2(4) . . . . ?
C176 C175 C178 C181 -29.5(5) . . . . ?
C176 C177 C182 C183 108.8(4) . . . . ?
C176 C177 C182 C184 -11.8(5) . . . . ?
C176 C177 C182 C185 -130.7(4) . . . . ?
C177 C172 C173 C174 -4.1(5) . . . . ?
C177 C172 C173 C186 169.7(3) . . . . ?
C178 C175 C176 C177 -177.7(3) . . . . ?
C186 N4 C156 C143 -177.6(3) . . . . ?
C186 N4 C171 C158 -82.9(3) . . . . ?
C186 C173 C174 C175 -171.9(3) . . . . ?
